data_1571850
loop_
_publ_author_name
'Carroll, Robert C.'
'Coles, Simon J.'

_publ_section_title
;
 Statistical optimization of guest uptake in crystalline sponges: grading
 structural outcomes.
;
_journal_coeditor_code LT5068
_journal_issue 4
_journal_name_full IUCrJ
_journal_paper_doi 10.1107/S2052252524004871
_journal_volume 11
_journal_year 2024
_chemical_formula_moiety 'C108 H72 I18 N36 Zn9, 0.964(C15 H16 O3), 1.89(C6 H12)'
_chemical_formula_sum 'C133.79 H110.09 I18 N36 O2.89 Zn9'
_chemical_formula_weight 5140.97
_chemical_name_systematic
; (2',6'-dimethoxy-[1,1'-biphenyl]-2-yl)methanol 
(absorbed in crystalline sponge)
;
_space_group_crystal_system monoclinic
_space_group_IT_number 15
_space_group_name_Hall '-C 2yc'
_space_group_name_H-M_alt 'C 1 2/c 1'
_atom_sites_solution_hydrogens geom
_atom_sites_solution_primary dual
_audit_creation_date 2024-01-29
_audit_creation_method
;
Olex2 1.5-alpha
(compiled 2023.11.24 svn.r209d9fb2 for OlexSys, GUI svn.r6869)
;
_cell_angle_alpha 90
_cell_angle_beta 100.008(2)
_cell_angle_gamma 90
_cell_formula_units_Z 8
_cell_length_a 78.4975(16)
_cell_length_b 14.9701(2)
_cell_length_c 41.6228(6)
_cell_measurement_reflns_used 21047
_cell_measurement_temperature 100(2)
_cell_measurement_theta_max 73.2880
_cell_measurement_theta_min 2.2360
_cell_volume 48167.3(14)
_computing_cell_refinement 'CrysAlisPro 1.171.41.122a (Rigaku OD, 2021)'
_computing_data_collection 'CrysAlisPro 1.171.41.122a (Rigaku OD, 2021)'
_computing_data_reduction 'CrysAlisPro 1.171.41.122a (Rigaku OD, 2021)'
_computing_molecular_graphics 'Olex2 1.5-alpha (Dolomanov et al., 2009)'
_computing_publication_material 'Olex2 1.5-alpha (Dolomanov et al., 2009)'
_computing_structure_refinement 'SHELXL 2016/6 (Sheldrick, 2015)'
_computing_structure_solution 'SHELXT 2014/5 (Sheldrick, 2014)'
_diffrn_ambient_environment N~2~
_diffrn_ambient_temperature 100(2)
_diffrn_detector 'hybrid pixel array detector'
_diffrn_detector_area_resol_mean 10
_diffrn_detector_dtime 0.000
_diffrn_detector_type 'Rigaku, HyPix 6000HE'
_diffrn_measured_fraction_theta_full 0.999
_diffrn_measured_fraction_theta_max 0.999
_diffrn_measurement_details
;
List of Runs (angles in degrees, time in seconds):

  # Type    Start    End  Width  t~exp~   \w     \q     \k     \f   Frames
--------------------------------------------------------------------------
  1  \w   -174.00 -91.16   0.38    1.00    -- -103.00 -49.00-174.00  218
  2  \w    -69.00 -31.00   0.38    1.00    -- -103.00  61.00 -60.00  100
  3  \w   -104.00 -31.04   0.38    1.00    -- -103.00  77.00-120.00  192
  4  \w   -174.00 -91.16   0.38    1.00    -- -103.00 -45.00 -90.00  218
  5  \w    -69.00 -31.00   0.38    1.00    -- -103.00  61.00 -90.00  100
  6  \w    -69.00 -31.00   0.38    1.00    -- -103.00  61.00   0.00  100
  7  \w    -69.00 -31.00   0.38    1.00    -- -103.00  61.00 -30.00  100
  8  \w   -112.00 -31.06   0.38    1.00    -- -103.00 125.00  60.00  213
  9  \w    -69.00 -31.00   0.38    1.00    -- -103.00  61.00  30.00  100
 10  \w    -69.00 -31.00   0.38    1.00    -- -103.00  61.00-180.00  100
 11  \w    -69.00 -31.00   0.38    1.00    -- -103.00  61.00 150.00  100
 12  \w     89.00 172.98   0.38    1.00    --  101.75  49.00 -26.00  221
 13  \w     29.00  55.98   0.38    1.00    --  101.75 -49.00-174.00   71
 14  \w     29.00  71.94   0.38    1.00    --  101.75 -61.00  30.00  113
 15  \w     89.00 172.98   0.38    1.00    --  101.75  45.00  90.00  221
 16  \w     29.00 105.00   0.38    1.00    --  101.75 -94.00-180.00  200
 17  \w     29.00  71.94   0.38    1.00    --  101.75 -61.00   0.00  113
 18  \w    -53.00  24.90   0.38    0.20    --  -46.48  49.00 -26.00  205
 19  \w     33.00 117.74   0.38    0.20    --   46.48  49.00 -26.00  223
 20  \w    -25.00  55.94   0.38    0.20    --   46.48 -49.00-174.00  213
 21  \w   -118.00 -34.02   0.38    0.20    --  -46.48 -49.00-174.00  221
 22  \w    -24.00  27.68   0.38    0.20    --  -46.48  19.00 120.00  136
 23  \w    -40.00  25.74   0.38    0.20    --  -46.48  37.00 120.00  173
 24  \w     24.00  96.20   0.38    0.20    --   46.48  77.00  60.00  190
;
_diffrn_measurement_device 'four-circle diffractometer'
_diffrn_measurement_device_details 'Rigaku Oxford Difffraction, UG2 \k goniometer'
_diffrn_measurement_device_type
; Rigaku 007HF equipped with Varimax confocal mirrors and a UG2 goniometer
 and HyPix 6000HE detector
;
_diffrn_measurement_method 'profile data from \w-scans'
_diffrn_measurement_specimen_support 'MiTeGen loops'
_diffrn_orient_matrix_type 'CrysAlisPro convention (1999,Acta A55,543-557)'
_diffrn_orient_matrix_UB_11 0.0140120000
_diffrn_orient_matrix_UB_12 0.0115967000
_diffrn_orient_matrix_UB_13 -0.0214058000
_diffrn_orient_matrix_UB_21 -0.0122869000
_diffrn_orient_matrix_UB_22 0.0606236000
_diffrn_orient_matrix_UB_23 -0.0233621000
_diffrn_orient_matrix_UB_31 0.0070615000
_diffrn_orient_matrix_UB_32 0.0823489000
_diffrn_orient_matrix_UB_33 0.0202004000
_diffrn_radiation_collimation 0.3
_diffrn_radiation_monochromator 'Varimax focusing mirrors'
_diffrn_radiation_probe x-ray
_diffrn_radiation_type 'Cu K\a'
_diffrn_radiation_wavelength 1.54184
_diffrn_reflns_av_R_equivalents 0.0620
_diffrn_reflns_av_unetI/netI 0.0434
_diffrn_reflns_Laue_measured_fraction_full 0.999
_diffrn_reflns_Laue_measured_fraction_max 0.999
_diffrn_reflns_limit_h_max 94
_diffrn_reflns_limit_h_min -94
_diffrn_reflns_limit_k_max 18
_diffrn_reflns_limit_k_min -17
_diffrn_reflns_limit_l_max 50
_diffrn_reflns_limit_l_min -50
_diffrn_reflns_number 224407
_diffrn_reflns_point_group_measured_fraction_full 0.999
_diffrn_reflns_point_group_measured_fraction_max 0.999
_diffrn_reflns_theta_full 67.684
_diffrn_reflns_theta_max 68.251
_diffrn_reflns_theta_min 2.156
_diffrn_source 'Rotating anode'
_diffrn_source_current 30.0
_diffrn_source_power 1.2
_diffrn_source_target Cu
_diffrn_source_type 'Rigaku 007 HF'
_diffrn_source_voltage 40.0
_exptl_absorpt_coefficient_mu 19.406
_exptl_absorpt_correction_T_max 0.383
_exptl_absorpt_correction_T_min 0.089
_exptl_absorpt_correction_type analytical
_exptl_absorpt_process_details
;
CrysAlisPro 1.171.41.122a (Rigaku Oxford Diffraction, 2021)
Analytical numeric absorption correction using a multifaceted crystal
model based on expressions derived by R.C. Clark & J.S. Reid.
(Clark, R. C. & Reid, J. S. (1995). Acta Cryst. A51, 887-897)
Empirical absorption correction using spherical harmonics,
implemented in SCALE3 ABSPACK scaling algorithm.
;
_exptl_crystal_colour 'light yellow'
_exptl_crystal_colour_modifier light
_exptl_crystal_colour_primary yellow
_exptl_crystal_density_diffrn 1.418
_exptl_crystal_description block
_exptl_crystal_F_000 19296
_exptl_crystal_size_max 0.19
_exptl_crystal_size_mid 0.18
_exptl_crystal_size_min 0.07
_refine_diff_density_max 1.955
_refine_diff_density_min -1.248
_refine_diff_density_rms 0.279
_refine_ls_extinction_method none
_refine_ls_goodness_of_fit_ref 1.081
_refine_ls_hydrogen_treatment constr
_refine_ls_matrix_type full
_refine_ls_number_parameters 2493
_refine_ls_number_reflns 44037
_refine_ls_number_restraints 1166
_refine_ls_restrained_S_all 1.072
_refine_ls_R_factor_all 0.1175
_refine_ls_R_factor_gt 0.0931
_refine_ls_shift/su_max 0.005
_refine_ls_shift/su_mean 0.000
_refine_ls_structure_factor_coef Fsqd
_refine_ls_weighting_details 'w=1/[\s^2^(Fo^2^)+(0.1206P)^2^+875.7648P] where P=(Fo^2^+2Fc^2^)/3'
_refine_ls_weighting_scheme calc
_refine_ls_wR_factor_gt 0.2669
_refine_ls_wR_factor_ref 0.2849
_reflns_Friedel_coverage 0.000
_reflns_number_gt 31697
_reflns_number_total 44037
_reflns_threshold_expression 'I > 2\s(I)'
_cod_data_source_file lt5068.cif
_cod_data_source_block 25_5_96b
_cod_database_code 1571850
_shelx_shelxl_version_number 2016/6
_chemical_oxdiff_formula '(Zn3 I6 N12 H24 C36) (C15 H16 O3)2 (C6 H12)2'
_chemical_oxdiff_usercomment JP-9300-04
_shelx_space_group_comment
;
The symmetry employed for this shelxl refinement is uniquely defined
by the following loop, which should always be used as a source of
symmetry information in preference to the above space-group names.
They are only intended as comments.
;
_shelx_estimated_absorpt_t_max 0.344
_shelx_estimated_absorpt_t_min 0.120
_olex2_refinement_description
;
1. Fixed Uiso
 At 1.2 times of:
  All C(H) groups, All C(H,H) groups
 At 1.5 times of:
  All C(H,H,H) groups, All O(H) groups
2. Restrained distances
 O1A-C13A = O2A-C14A = O3A-C15A
 1.43 with sigma of 0.02
 C2B-C1B = C2B-C3B = C3B-C4B = C5B-C4B = C6B-C5B = C1B-C6B
 1.39 with sigma of 0.02
 C8B-C7B = C8B-C9B = C10B-C9B = C11B-C10B = C12B-C11B = C7B-C12B
 1.39 with sigma of 0.02
 C5A-C13A
 1.51 with sigma of 0.02
 C7A-C4A
 1.5 with sigma of 0.02
 C7B-C4B
 1.5 with sigma of 0.02
 C5B-C13B
 1.51 with sigma of 0.02
 O1B-C13B = O2B-C14B = O3B-C15B
 1.43 with sigma of 0.02
 O2B-C8B = O3B-C12B
 1.37 with sigma of 0.02
 C831-C836 = C831-C832 = C836-C835 = C835-C834 = C834-C833 = C833-C832
 1.54 with sigma of 0.02
 C804-C803 = C804-C805 = C803-C802 = C802-C801 = C801-C806 = C806-C805
 1.54 with sigma of 0.02
 C810-C811 = C810-C809 = C811-C812 = C812-C807 = C807-C808 = C808-C809
 1.54 with sigma of 0.02
 C1-C8 = C1-C12 = C8-C9 = C9-C10 = C10-C11 = C11-C12
 1.54 with sigma of 0.02
 C813-C818 = C813-C814 = C818-C817 = C817-C816 = C816-C815 = C815-C814
 1.54 with sigma of 0.02
 C823-C822 = C823-C824 = C822-C821 = C821-C820 = C820-C819 = C819-C824
 1.54 with sigma of 0.02
 C830-C829 = C830-C825 = C829-C828 = C828-C827 = C827-C826 = C826-C825
 1.54 with sigma of 0.02
 C1B-C3B = C2B-C4B = C3B-C5B = C4B-C6B = C5B-C1B = C6B-C2B
 2.4 with sigma of 0.04
 C7B-C9B = C8B-C10B = C9B-C11B = C10B-C12B = C11B-C7B = C12B-C8B
 2.4 with sigma of 0.04
 C5A-O1A
 2.4 with sigma of 0.01
 C5B-O1B
 2.4 with sigma of 0.02
 C12B-C15B
 2.4 with sigma of 0.04
 C9B-O2B
 2.45 with sigma of 0.04
 C8B-C14B
 2.4 with sigma of 0.02
 C831-C835 = C831-C833 = C836-C834 = C835-C833 = C834-C832
 2.54 with sigma of 0.04
 C804-C802 = C804-C806 = C803-C801 = C802-C806 = C801-C805
 2.54 with sigma of 0.04
 C810-C812 = C810-C808 = C811-C807 = C812-C808 = C807-C809
 2.54 with sigma of 0.04
 C1-C9 = C1-C11 = C8-C10 = C9-C11 = C10-C12
 2.54 with sigma of 0.04
 C813-C817 = C813-C815 = C818-C816 = C817-C815 = C816-C814
 2.54 with sigma of 0.04
 C823-C821 = C823-C819 = C822-C820 = C821-C819 = C820-C824
 2.54 with sigma of 0.04
 C830-C828 = C830-C826 = C829-C827 = C828-C826 = C827-C825
 2.54 with sigma of 0.04
 C9A-C8A \\sim C8A-C7A \\sim C12A-C7A \\sim C12A-C11A \\sim C10A-C11A \\sim
C10A-C9A
 with sigma of 0.02
 C8A-C10A \\sim C9A-C11A
 with sigma of 0.04
 C1B-C4B \\sim C2B-C5B \\sim C3B-C6B
 with sigma of 0.04
 C8B-C4B \\sim C4B-C12B
 with sigma of 0.04
 C3B-C7B \\sim C7B-C5B
 with sigma of 0.04
 C831-C836 \\sim C836-C835 \\sim C835-C834 \\sim C834-C833 \\sim C833-C832
\\sim C832-C831
 with sigma of 0.02
 C831-C833 \\sim C835-C833 \\sim C836-C832 \\sim C836-C834 \\sim C834-C832
\\sim C831-C835
 with sigma of 0.04
 C804-C803 \\sim C803-C802 \\sim C802-C801 \\sim C801-C806 \\sim C806-C805
\\sim C805-C804
 with sigma of 0.02
 C804-C806 \\sim C802-C806 \\sim C803-C805 \\sim C803-C801 \\sim C801-C805
\\sim C804-C802
 with sigma of 0.04
 I405-Zn43 \\sim I305-Zn33
 with sigma of 0.02
 I406-Zn43 \\sim I306-Zn33
 with sigma of 0.02
 Zn43-N311 \\sim Zn33-N311
 with sigma of 0.02
 I404-Zn42 \\sim I304-Zn32
 with sigma of 0.02
 I403-N307 \\sim I303-N307
 with sigma of 0.04
 I403-Zn42 \\sim I303-Zn32
 with sigma of 0.02
 Zn42-N306 \\sim Zn32-N306
 with sigma of 0.02
 Zn42-N307 \\sim Zn32-N307
 with sigma of 0.02
 I403-N306 \\sim I303-N306
 with sigma of 0.04
 I404-I403 \\sim I304-I303
 with sigma of 0.04
 I404-N306 \\sim I304-N306
 with sigma of 0.04
 I404-N307 \\sim I304-N307
 with sigma of 0.04
 I311-N318 \\sim I411-N318
 with sigma of 0.04
 I312-N318 \\sim I412-N318
 with sigma of 0.04
 I311-Zn36 \\sim I411-Zn46
 with sigma of 0.02
 I311-I312 \\sim I411-I412
 with sigma of 0.04
 I312-Zn36 \\sim I412-Zn46
 with sigma of 0.02
 I311-N319 \\sim I411-N319
 with sigma of 0.04
 Zn36-N318 \\sim Zn46-N318
 with sigma of 0.02
 Zn36-N319 \\sim Zn46-N319
 with sigma of 0.02
 I312-N319 \\sim I412-N319
 with sigma of 0.04
 I405-N311 \\sim I305-N311
 with sigma of 0.04
 I406-N311 \\sim I306-N311
 with sigma of 0.04
 I405-I406 \\sim I305-I306
 with sigma of 0.04
 I301-I302 \\sim I401-I402
 with sigma of 0.04
 I301-N301 \\sim I401-N301
 with sigma of 0.04
 Zn31-N301 \\sim Zn41-N301
 with sigma of 0.02
 I302-N301 \\sim I402-N301
 with sigma of 0.04
 I301-Zn31 \\sim I401-Zn41
 with sigma of 0.02
 I302-Zn31 \\sim I402-Zn41
 with sigma of 0.02
 I313-N324 \\sim I413-N324
 with sigma of 0.04
 I314-N324 \\sim I414-N324
 with sigma of 0.04
 I313-I314 \\sim I413-I414
 with sigma of 0.04
 Zn37-N324 \\sim Zn47-N324
 with sigma of 0.02
 I313-N325 \\sim I413-N325
 with sigma of 0.04
 Zn37-N325 \\sim Zn47-N325
 with sigma of 0.02
 I314-N325 \\sim I414-N325
 with sigma of 0.04
 I313-Zn37 \\sim I413-Zn47
 with sigma of 0.02
 I314-Zn37 \\sim I414-Zn47
 with sigma of 0.02
 I316-N329 \\sim I416-N329
 with sigma of 0.04
 I315-N329 \\sim I415-N329
 with sigma of 0.04
 I315-Zn38 \\sim I415-Zn48
 with sigma of 0.02
 Zn38-N329 \\sim Zn48-N329
 with sigma of 0.02
 I316-I315 \\sim I416-I415
 with sigma of 0.04
 I316-Zn38 \\sim I416-Zn48
 with sigma of 0.02
 I310-I309 \\sim I410-I409
 with sigma of 0.04
 I310-Zn35 \\sim I410-Zn45
 with sigma of 0.02
 I310-N317 \\sim I410-N317
 with sigma of 0.04
 I309-Zn35 \\sim I409-Zn45
 with sigma of 0.02
 I309-N317 \\sim I409-N317
 with sigma of 0.04
 Zn35-N317 \\sim Zn45-N317
 with sigma of 0.02
 I307-Zn34 \\sim I407-Zn44
 with sigma of 0.02
 I308-Zn34 \\sim I408-Zn44
 with sigma of 0.02
 I308-N313 \\sim I408-N313
 with sigma of 0.04
 Zn34-N312 \\sim Zn44-N312
 with sigma of 0.02
 Zn34-N313 \\sim Zn44-N313
 with sigma of 0.02
 I308-N312 \\sim I408-N312
 with sigma of 0.04
 I307-I308 \\sim I407-I408
 with sigma of 0.04
 I307-N312 \\sim I407-N312
 with sigma of 0.04
 I307-N313 \\sim I407-N313
 with sigma of 0.04
 I318-N331 \\sim I418-N331
 with sigma of 0.04
 I317-N331 \\sim I417-N331
 with sigma of 0.04
 I318-I317 \\sim I418-I417
 with sigma of 0.04
 I318-Zn39 \\sim I418-Zn49
 with sigma of 0.02
 I318-N330 \\sim I418-N330
 with sigma of 0.04
 I317-N330 \\sim I417-N330
 with sigma of 0.04
 I317-Zn39 \\sim I417-Zn49
 with sigma of 0.02
 Zn39-N331 \\sim Zn49-N331
 with sigma of 0.02
 Zn39-N330 \\sim Zn49-N330
 with sigma of 0.02
 I509-Zn55 \\sim I309-Zn35
 with sigma of 0.02
 I310-Zn35 \\sim I510-Zn55
 with sigma of 0.02
 Zn55-N317 \\sim Zn35-N317
 with sigma of 0.02
 C810-C811 \\sim C811-C812 \\sim C812-C807 \\sim C807-C808 \\sim C808-C809
\\sim C809-C810
 with sigma of 0.02
 C810-C808 \\sim C812-C808 \\sim C811-C809 \\sim C811-C807 \\sim C807-C809
\\sim C810-C812
 with sigma of 0.04
 C1-C8 \\sim C8-C9 \\sim C9-C10 \\sim C10-C11 \\sim C11-C12 \\sim C12-C1
 with sigma of 0.02
 C1-C11 \\sim C9-C11 \\sim C8-C12 \\sim C8-C10 \\sim C10-C12 \\sim C1-C9
 with sigma of 0.04
 C813-C818 \\sim C818-C817 \\sim C817-C816 \\sim C816-C815 \\sim C815-C814
\\sim C814-C813
 with sigma of 0.02
 C813-C815 \\sim C817-C815 \\sim C818-C814 \\sim C818-C816 \\sim C816-C814
\\sim C813-C817
 with sigma of 0.04
 C823-C822 \\sim C822-C821 \\sim C821-C820 \\sim C820-C819 \\sim C819-C824
\\sim C824-C823
 with sigma of 0.02
 C823-C819 \\sim C821-C819 \\sim C822-C824 \\sim C822-C820 \\sim C820-C824
\\sim C823-C821
 with sigma of 0.04
 C830-C829 \\sim C829-C828 \\sim C828-C827 \\sim C827-C826 \\sim C826-C825
\\sim C825-C830
 with sigma of 0.02
 C830-C826 \\sim C828-C826 \\sim C829-C825 \\sim C829-C827 \\sim C827-C825
\\sim C830-C828
 with sigma of 0.04
3. Restrained planarity
 C1B, C2B, C3B, C4B, C5B, C6B
 with sigma of 0.1
 C9B, C10B, C7B, C8B, C11B, C12B
 with sigma of 0.1
 O2B, C8B, C7B, C12B, O3B
 with sigma of 0.1
4. Uiso/Uaniso restraints and constraints
C4A \\sim O2A \\sim C8A \\sim C14A \\sim C7A \\sim C9A \\sim C12A \\sim C10A
\\sim C5A \\sim C3A \\sim C11A \\sim O3A \\sim C6A \\sim C13A \\sim C2A \\sim
C15A \\sim C1A \\sim O1A: within 2A with sigma of 0.04 and sigma for terminal
atoms of 0.08 within 2A
C4B \\sim C3B \\sim C2B \\sim C5B \\sim C7B \\sim C1B \\sim C6B \\sim C13B
\\sim C8B \\sim C12B \\sim O1B \\sim C9B \\sim O2B \\sim C11B \\sim O3B \\sim
C10B \\sim C14B \\sim C15B: within 2A with sigma of 0.04 and sigma for terminal
atoms of 0.08 within 2A
C831 \\sim C836 \\sim C835 \\sim C834 \\sim C833 \\sim C832: within 2A with
sigma of 0.04 and sigma for terminal atoms of 0.08 within 2A
C804 \\sim C803 \\sim C802 \\sim C801 \\sim C806 \\sim C805: within 2A with
sigma of 0.04 and sigma for terminal atoms of 0.08 within 2A
C810 \\sim C811 \\sim C812 \\sim C807 \\sim C808 \\sim C809: within 2A with
sigma of 0.04 and sigma for terminal atoms of 0.08 within 2A
C1 \\sim C8 \\sim C9 \\sim C10 \\sim C11 \\sim C12: within 2A with sigma of
0.04 and sigma for terminal atoms of 0.08 within 2A
C813 \\sim C818 \\sim C817 \\sim C816 \\sim C815 \\sim C814: within 2A with
sigma of 0.04 and sigma for terminal atoms of 0.08 within 2A
C823 \\sim C822 \\sim C821 \\sim C820 \\sim C819 \\sim C824: within 2A with
sigma of 0.04 and sigma for terminal atoms of 0.08 within 2A
C830 \\sim C829 \\sim C828 \\sim C827 \\sim C826 \\sim C825: within 2A with
sigma of 0.04 and sigma for terminal atoms of 0.08 within 2A
Uanis(Zn33) = Uanis(Zn43)
5. Rigid body (RIGU) restrains
 C4B, C3B, C2B, C5B, C7B, C1B, C6B, C13B, C8B, C12B, O1B, C9B, O2B, C11B, O3B,
 C10B, C14B, C15B
 with sigma for 1-2 distances of 0.004 and sigma for 1-3 distances of 0.004
 C831, C836, C835, C834, C833, C832
 with sigma for 1-2 distances of 0.004 and sigma for 1-3 distances of 0.004
 C804, C803, C802, C801, C806, C805
 with sigma for 1-2 distances of 0.004 and sigma for 1-3 distances of 0.004
 C810, C811, C812, C807, C808, C809
 with sigma for 1-2 distances of 0.004 and sigma for 1-3 distances of 0.004
 C1, C8, C9, C10, C11, C12
 with sigma for 1-2 distances of 0.004 and sigma for 1-3 distances of 0.004
 C813, C818, C817, C816, C815, C814
 with sigma for 1-2 distances of 0.004 and sigma for 1-3 distances of 0.004
 C823, C822, C821, C820, C819, C824
 with sigma for 1-2 distances of 0.004 and sigma for 1-3 distances of 0.004
 C830, C829, C828, C827, C826, C825
 with sigma for 1-2 distances of 0.004 and sigma for 1-3 distances of 0.004
6. Others
 1*[Sof(I316)+Sof(I315)+Sof(Zn38)]+1*[Sof(Zn48)+Sof(I415)+Sof(I416)]+1*
 [Sof(I515)+Sof(I516)+Sof(Zn58)]=1 with esd of 0.00001
 1*[Sof(I310)+Sof(I309)+Sof(Zn35)]+1*[Sof(I409)+Sof(Zn45)+Sof(I410)]+1*
 [Sof(I510)+Sof(I509)+Sof(Zn55)]=1 with esd of 0.00001
 Sof(I303)=Sof(Zn32)=Sof(I304)=1-FVAR(1)
 Sof(I404)=Sof(I403)=Sof(Zn42)=FVAR(1)
 Sof(I417)=Sof(Zn49)=Sof(I418)=1-FVAR(2)
 Sof(I318)=Sof(I317)=Sof(Zn39)=FVAR(2)
 Sof(I316)=Sof(I315)=Sof(Zn38)=FVAR(3)
 Sof(Zn48)=Sof(I415)=Sof(I416)=FVAR(4)
 Sof(I515)=Sof(I516)=Sof(Zn58)=FVAR(5)
 Sof(I310)=Sof(I309)=Sof(Zn35)=FVAR(6)
 Sof(I409)=Sof(Zn45)=Sof(I410)=FVAR(7)
 Sof(I510)=Sof(I509)=Sof(Zn55)=FVAR(8)
 Fixed Sof: I311(0.55619) I307(0.53905) I308(0.53905) I313(0.32648)
 I405(0.29549) I312(0.55619) I314(0.32648) I406(0.29549) I301(0.39665)
 I302(0.39665) Zn36(0.55619) Zn43(0.29549) Zn34(0.53905) Zn37(0.32648)
 Zn31(0.39665) O2A(0.7253) O3A(0.7253) O1A(0.7253) H1A(0.7253) C7A(0.7253)
 C4A(0.7253) C5A(0.7253) C6A(0.7253) H6A(0.7253) C1A(0.7253) H1AA(0.7253)
 C2A(0.7253) H2A(0.7253) C3A(0.7253) H3A(0.7253) C8A(0.7253) C11A(0.7253)
 H11A(0.7253) C12A(0.7253) C14A(0.7253) H14A(0.7253) H14B(0.7253) H14C(0.7253)
 C9A(0.7253) H9A(0.7253) C10A(0.7253) H10A(0.7253) C13A(0.7253) H13A(0.7253)
 H13B(0.7253) I411(0.4438) Zn46(0.4438) I412(0.4438) I305(0.65836)
 Zn33(0.65836) I306(0.65836) I401(0.26029) Zn41(0.26029) I402(0.26029)
 I413(0.48278) Zn47(0.48278) I414(0.48278) I407(0.40995) Zn44(0.40995)
 I408(0.40995) I505(0.04615) I506(0.04615) Zn53(0.04615) I501(0.34306)
 I502(0.34306) Zn51(0.34306) I514(0.19075) I513(0.19075) Zn57(0.19075)
 I508(0.051) I507(0.051) Zn54(0.051) C15A(0.7253) H15A(0.7253) H15B(0.7253)
 H15C(0.7253) C3B(0.23832) H3B(0.23832) C4B(0.23832) C5B(0.23832) C6B(0.23832)
 H6B(0.23832) C9B(0.23832) H9B(0.23832) C10B(0.23832) H10B(0.23832)
 C1B(0.23832) H1B(0.23832) C2B(0.23832) H2B(0.23832) C7B(0.23832) O2B(0.23832)
 C8B(0.23832) C810(0.33677) H81A(0.33677) H81B(0.33677) C811(0.33677)
 H81C(0.33677) H81D(0.33677) C812(0.33677) H81E(0.33677) H81F(0.33677)
 C807(0.33677) H80A(0.33677) H80B(0.33677) C808(0.33677) H80C(0.33677)
 H80D(0.33677) C809(0.33677) H80E(0.33677) H80F(0.33677) C1(0.17696)
 H1C(0.17696) H1D(0.17696) C8(0.17696) H8A(0.17696) H8B(0.17696) C9(0.17696)
 H9C(0.17696) H9D(0.17696) C10(0.17696) H10C(0.17696) H10D(0.17696)
 C11(0.17696) H11C(0.17696) H11D(0.17696) C12(0.17696) H12A(0.17696)
 H12B(0.17696) C813(0.27525) H81G(0.27525) H81H(0.27525) C818(0.27525)
 H81I(0.27525) H81J(0.27525) C817(0.27525) H81K(0.27525) H81L(0.27525)
 C816(0.27525) H81M(0.27525) H81N(0.27525) C815(0.27525) H81O(0.27525)
 H81P(0.27525) C814(0.27525) H81Q(0.27525) H81R(0.27525) C823(0.24323)
 H82A(0.24323) H82B(0.24323) C822(0.24323) H82C(0.24323) H82D(0.24323)
 C821(0.24323) H82E(0.24323) H82F(0.24323) C820(0.24323) H82G(0.24323)
 H82H(0.24323) C819(0.24323) H81S(0.24323) H81T(0.24323) C824(0.24323)
 H82I(0.24323) H82J(0.24323) C11B(0.23832) H11B(0.23832) O3B(0.23832)
 C12B(0.23832) C13B(0.23832) H13C(0.23832) H13D(0.23832) O1B(0.23832)
 H1BA(0.23832) C830(0.28876) H83A(0.28876) H83B(0.28876) C829(0.28876)
 H82K(0.28876) H82L(0.28876) C828(0.28876) H82M(0.28876) H82N(0.28876)
 C827(0.28876) H82O(0.28876) H82P(0.28876) C826(0.28876) H82Q(0.28876)
 H82R(0.28876) C825(0.28876) H82S(0.28876) H82T(0.28876) C14B(0.23832)
 H14D(0.23832) H14E(0.23832) H14F(0.23832) C15B(0.23832) H15D(0.23832)
 H15E(0.23832) H15F(0.23832) C804(0.35291) H80G(0.35291) H80H(0.35291)
 C803(0.35291) H80I(0.35291) H80J(0.35291) C802(0.35291) H80K(0.35291)
 H80L(0.35291) C801(0.35291) H80M(0.35291) H80N(0.35291) C806(0.35291)
 H80O(0.35291) H80P(0.35291) C805(0.35291) H80Q(0.35291) H80R(0.35291)
 C831(0.21574) H83C(0.21574) H83D(0.21574) C836(0.21574) H83E(0.21574)
 H83F(0.21574) C835(0.21574) H83G(0.21574) H83H(0.21574) C834(0.21574)
 H83I(0.21574) H83J(0.21574) C833(0.21574) H83K(0.21574) H83L(0.21574)
 C832(0.21574) H83M(0.21574) H83N(0.21574)
 Fixed Uiso: I505(0.08) I506(0.08) Zn53(0.08) I515(0.08) I516(0.08) Zn58(0.08)
 I508(0.08) I507(0.08) Zn54(0.08) I510(0.08) I509(0.08) Zn55(0.08) C810(0.08)
 C811(0.08) C812(0.08) C807(0.08) C808(0.08) C809(0.08) C831(0.08) C836(0.08)
 C835(0.08) C834(0.08) C833(0.08) C832(0.08)
7.a Secondary CH2 refined with riding coordinates:
 C13A(H13A,H13B), C810(H81A,H81B), C811(H81C,H81D), C812(H81E,H81F), C807(H80A,
 H80B), C808(H80C,H80D), C809(H80E,H80F), C1(H1C,H1D), C8(H8A,H8B), C9(H9C,H9D),
  C10(H10C,H10D), C11(H11C,H11D), C12(H12A,H12B), C813(H81G,H81H), C818(H81I,
 H81J), C817(H81K,H81L), C816(H81M,H81N), C815(H81O,H81P), C814(H81Q,H81R),
 C823(H82A,H82B), C822(H82C,H82D), C821(H82E,H82F), C820(H82G,H82H), C819(H81S,
 H81T), C824(H82I,H82J), C13B(H13C,H13D), C830(H83A,H83B), C829(H82K,H82L),
 C828(H82M,H82N), C827(H82O,H82P), C826(H82Q,H82R), C825(H82S,H82T), C804(H80G,
 H80H), C803(H80I,H80J), C802(H80K,H80L), C801(H80M,H80N), C806(H80O,H80P),
 C805(H80Q,H80R), C831(H83C,H83D), C836(H83E,H83F), C835(H83G,H83H), C834(H83I,
 H83J), C833(H83K,H83L), C832(H83M,H83N)
7.b Aromatic/amide H refined with riding coordinates:
 C317(H317), C346(H346), C320(H320), C332(H332), C333(H333), C336(H336),
 C347(H347), C318(H318), C319(H319), C329(H329), C312(H312), C354(H354),
 C322(H322), C328(H328), C313(H313), C364(H364), C335(H335), C400(H400),
 C349(H349), C353(H353), C371(H371), C356(H356), C6A(H6A), C1A(H1AA), C2A(H2A),
 C3A(H3A), C348(H348), C355(H355), C372(H372), C368(H368), C359(H359),
 C315(H315), C338(H338), C391(H391), C341(H341), C351(H351), C331(H331),
 C323(H323), C358(H358), C314(H314), C369(H369), C340(H340), C392(H392),
 C390(H390), C365(H365), C394(H394), C404(H404), C385(H385), C408(H408),
 C337(H337), C330(H330), C11A(H11A), C389(H389), C401(H401), C407(H407),
 C405(H405), C395(H395), C376(H376), C366(H366), C305(H305), C384(H384),
 C304(H304), C403(H403), C367(H367), C373(H373), C377(H377), C9A(H9A),
 C302(H302), C10A(H10A), C350(H350), C301(H301), C382(H382), C374(H374),
 C402(H402), C310(H310), C383(H383), C311(H311), C387(H387), C386(H386),
 C3B(H3B), C6B(H6B), C9B(H9B), C10B(H10B), C1B(H1B), C2B(H2B), C11B(H11B)
7.c Fitted hexagon refined as free rotating group:
 C4A(C5A,C6A,C1A,C2A,C3A)
7.d Tetrahedral OH refined with riding coordinates:
 O1A(H1A), O1B(H1BA)
7.e Idealised Me refined with everything fixed:
 C14A(H14A,H14B,H14C), C15A(H15A,H15B,H15C), C14B(H14D,H14E,H14F), C15B(H15D,
 H15E,H15F)
;
_olex2_date_sample_data_collection 2022-06-13
_olex2_date_sample_submission 2022-06-13
_olex2_submission_original_sample_id 25_5_96b
_olex2_submission_special_instructions 'No special instructions were received'
_oxdiff_exptl_absorpt_empirical_details
;
Empirical correction (ABSPACK) includes:
- Absorption correction using spherical harmonics
- Frame scaling
- Detector area scaling
- B-factor correction
;
_oxdiff_exptl_absorpt_empirical_full_max 3.000
_oxdiff_exptl_absorpt_empirical_full_min 0.535

loop_
_space_group_symop_operation_xyz
'x, y, z'
'-x, y, -z+1/2'
'x+1/2, y+1/2, z'
'-x+1/2, y+1/2, -z+1/2'
'-x, -y, -z'
'x, -y, z-1/2'
'-x+1/2, -y+1/2, -z'
'x+1/2, -y+1/2, z-1/2'

loop_
_atom_site_label
_atom_site_type_symbol
_atom_site_fract_x
_atom_site_fract_y
_atom_site_fract_z
_atom_site_U_iso_or_equiv
_atom_site_adp_type
_atom_site_occupancy
_atom_site_site_symmetry_order
_atom_site_calc_flag
_atom_site_refinement_flags_posn
_atom_site_refinement_flags_adp
_atom_site_refinement_flags_occupancy
_atom_site_disorder_assembly
_atom_site_disorder_group
I311 I 0.41402(5) 0.0026(2) 0.74200(8) 0.0575(6) Uani 0.5562 1 d D . P A 1
I404 I 0.54807(17) -0.3941(13) 0.7185(5) 0.114(4) Uani 0.32(3) 1 d D . P B 2
I307 I 0.55813(7) 0.4656(3) 0.84022(9) 0.0640(7) Uani 0.539 1 d D . P C 1
I308 I 0.55969(8) 0.4677(4) 0.94552(16) 0.0757(12) Uani 0.539 1 d D . P C 1
I403 I 0.60299(10) -0.4642(5) 0.7678(2) 0.068(2) Uani 0.32(3) 1 d D . P B 2
I313 I 0.39717(15) 0.9681(7) 0.5980(2) 0.075(3) Uani 0.3265 1 d D . P D 1
I310 I 0.37785(8) 0.8939(6) 0.8983(2) 0.0771(14) Uani 0.496(3) 1 d D . P E 1
I405 I 0.57961(11) -0.4961(5) 1.0573(2) 0.096(3) Uani 0.2955 1 d D . P F 2
I309 I 0.43198(7) 1.0010(3) 0.93199(14) 0.0805(10) Uani 0.496(3) 1 d D . P E 1
I312 I 0.36549(6) 0.1594(4) 0.74526(10) 0.0773(8) Uani 0.5562 1 d D . P A 1
I314 I 0.39243(12) 0.9073(4) 0.4916(2) 0.083(2) Uani 0.3265 1 d D . P D 1
I406 I 0.53276(12) -0.3278(10) 1.0682(3) 0.097(3) Uani 0.2955 1 d D . P F 2
I318 I 0.19787(8) 0.6660(9) 0.4057(2) 0.091(2) Uani 0.51(4) 1 d D . P G 1
I317 I 0.24691(11) 0.5178(4) 0.3993(3) 0.091(2) Uani 0.51(4) 1 d D . P G 1
I301 I 0.73031(12) 0.0074(6) 0.7510(2) 0.0635(12) Uani 0.3966 1 d D . P H 1
I316 I 0.21720(3) 1.38854(18) 0.55579(7) 0.0993(7) Uani 0.624(3) 1 d D . P I 1
I302 I 0.72777(15) 0.0808(8) 0.6465(2) 0.081(2) Uani 0.3966 1 d D . P H 1
I315 I 0.27104(7) 1.4788(3) 0.60086(9) 0.1228(11) Uani 0.624(3) 1 d D . P I 1
Zn42 Zn 0.57849(11) -0.3554(6) 0.7475(3) 0.069(5) Uani 0.32(3) 1 d D . P B 2
Zn36 Zn 0.39673(7) 0.1472(4) 0.74003(11) 0.0465(12) Uani 0.5562 1 d D . P A 1
Zn43 Zn 0.5629(3) -0.3507(16) 1.0550(6) 0.0661(12) Uani 0.2955 1 d D . P F 2
Zn34 Zn 0.54758(10) 0.4050(4) 0.88979(19) 0.068(4) Uani 0.539 1 d D . P C 1
Zn35 Zn 0.40943(13) 0.8779(6) 0.9233(3) 0.064(2) Uani 0.496(3) 1 d D . P E 1
Zn39 Zn 0.22876(8) 0.6600(5) 0.39635(18) 0.067(4) Uani 0.51(4) 1 d D . P G 1
Zn37 Zn 0.38470(18) 0.8786(7) 0.5474(3) 0.073(8) Uani 0.3265 1 d D . P D 1
Zn31 Zn 0.71827(16) 0.1009(11) 0.7016(4) 0.055(3) Uani 0.3966 1 d D . P H 1
Zn38 Zn 0.24756(7) 1.3641(4) 0.58635(13) 0.0842(14) Uani 0.624(3) 1 d D . P I 1
N310 N 0.55668(13) -0.0557(5) 0.92199(19) 0.051(2) Uani 1 1 d . . . . .
N309 N 0.56379(13) -0.1885(5) 0.89680(18) 0.051(2) Uani 1 1 d . . . . .
N308 N 0.55791(12) -0.0573(5) 0.86554(19) 0.049(2) Uani 1 1 d . . . . .
N316 N 0.43259(13) 0.4853(5) 0.8478(2) 0.055(2) Uani 1 1 d . . . . .
N312 N 0.54997(15) 0.2674(6) 0.8902(2) 0.064(3) Uani 1 1 d D . . . .
N332 N 0.23258(13) 0.8079(6) 0.2368(2) 0.058(2) Uani 1 1 d . . . . .
N306 N 0.58935(15) -0.2579(5) 0.7217(2) 0.058(2) Uani 1 1 d D . . . .
N320 N 0.39560(14) 0.4289(5) 0.60275(19) 0.057(2) Uani 1 1 d . . . . .
N315 N 0.46039(15) 0.5362(6) 0.8734(2) 0.058(2) Uani 1 1 d . . . . .
N304 N 0.60277(13) 0.0221(6) 0.6663(2) 0.054(2) Uani 1 1 d . . . . .
N307 N 0.57339(14) -0.2842(5) 0.78630(19) 0.059(3) Uani 1 1 d D . . . .
N318 N 0.40981(14) 0.2314(6) 0.7741(2) 0.057(2) Uani 1 1 d D . . . .
N321 N 0.40211(16) 0.2915(5) 0.5803(2) 0.066(3) Uani 1 1 d . . . . .
N313 N 0.52157(15) 0.4225(6) 0.8825(2) 0.065(3) Uani 1 1 d D . . . .
N333 N 0.22475(14) 0.9442(6) 0.2594(2) 0.063(2) Uani 1 1 d . . . . .
N314 N 0.45747(15) 0.4030(5) 0.84222(18) 0.056(2) Uani 1 1 d . . . . .
N305 N 0.57900(16) 0.2669(6) 0.5894(2) 0.064(3) Uani 1 1 d . . . . .
N323 N 0.40908(16) 0.1877(5) 0.4677(2) 0.068(3) Uani 1 1 d . . . . .
N334 N 0.22774(13) 0.9335(6) 0.2035(2) 0.057(2) Uani 1 1 d . . . . .
N317 N 0.42089(17) 0.7766(6) 0.8996(2) 0.069(3) Uani 1 1 d D . . . .
C321 C 0.56566(14) -0.1927(6) 0.8399(2) 0.046(2) Uani 1 1 d . . . . .
O2A O 0.47716(17) 0.0310(7) 0.7079(3) 0.072(3) Uani 0.7253 1 d D U P J 1
N311 N 0.56462(16) -0.2804(5) 1.0131(2) 0.066(3) Uani 1 1 d D . . . .
N324 N 0.38745(15) 0.7436(7) 0.5562(3) 0.071(3) Uani 1 1 d D . . . .
N302 N 0.63034(15) -0.0281(6) 0.6908(2) 0.062(2) Uani 1 1 d . . . . .
N322 N 0.39591(15) 0.4172(6) 0.5460(2) 0.065(3) Uani 1 1 d . . . . .
C345 C 0.42975(17) 0.3504(6) 0.8156(2) 0.055(3) Uani 1 1 d . . . . .
O3A O 0.45879(15) 0.0717(7) 0.8078(3) 0.067(3) Uani 0.7253 1 d D U P J 1
C344 C 0.44344(17) 0.5435(6) 0.8659(2) 0.054(3) Uani 1 1 d . . . . .
C327 C 0.56179(16) -0.1913(6) 0.9541(2) 0.051(3) Uani 1 1 d . . . . .
N319 N 0.39923(15) 0.2136(6) 0.6965(2) 0.066(3) Uani 1 1 d D . . . .
C324 C 0.56206(15) -0.1436(6) 0.8692(2) 0.047(2) Uani 1 1 d . . . . .
N328 N 0.26983(15) 0.9757(7) 0.5087(2) 0.071(3) Uani 1 1 d . . . . .
C317 C 0.58821(16) -0.1370(7) 0.6842(2) 0.056(3) Uani 1 1 d . . . . .
H317 H 0.581566 -0.102656 0.667324 0.067 Uiso 1 1 calc R U . . .
C334 C 0.55304(14) 0.0822(6) 0.8921(2) 0.047(2) Uani 1 1 d . . . . .
N327 N 0.29808(17) 1.0194(7) 0.5319(3) 0.076(3) Uani 1 1 d . . . . .
C346 C 0.43678(17) 0.2753(7) 0.8043(3) 0.060(3) Uani 1 1 d . . . . .
H346 H 0.448810 0.263785 0.810315 0.072 Uiso 1 1 calc R U . . .
C326 C 0.55573(15) -0.0167(6) 0.8933(2) 0.050(2) Uani 1 1 d . . . . .
C339 C 0.48581(17) 0.4496(7) 0.8686(3) 0.059(3) Uani 1 1 d . . . . .
C325 C 0.56057(16) -0.1419(6) 0.9230(2) 0.051(3) Uani 1 1 d . . . . .
N325 N 0.35822(16) 0.8961(7) 0.5388(3) 0.079(3) Uani 1 1 d D . . . .
C316 C 0.60544(16) -0.1163(7) 0.6954(2) 0.052(3) Uani 1 1 d . . . . .
N331 N 0.22978(16) 0.7255(6) 0.3526(3) 0.072(3) Uani 1 1 d D . . . .
C308 C 0.61338(16) -0.0356(6) 0.6839(2) 0.050(2) Uani 1 1 d . . . . .
C343 C 0.44055(16) 0.4149(6) 0.8368(2) 0.050(2) Uani 1 1 d . . . . .
N330 N 0.24335(16) 0.7427(8) 0.4297(3) 0.077(3) Uani 1 1 d D . . . .
N303 N 0.62785(16) 0.1023(7) 0.6592(3) 0.073(3) Uani 1 1 d . . . . .
C320 C 0.57128(18) -0.2792(7) 0.8429(3) 0.064(3) Uani 1 1 d . . . . .
H320 H 0.572505 -0.309179 0.863332 0.077 Uiso 1 1 calc R U . . .
C370 C 0.39166(17) 0.5600(7) 0.5680(3) 0.058(3) Uani 1 1 d . . . . .
O1A O 0.50468(12) 0.2437(7) 0.8007(3) 0.074(3) Uani 0.7253 1 d D U P J 1
H1A H 0.506588 0.266707 0.783258 0.110 Uiso 0.7253 1 calc R U P J 1
C361 C 0.40002(17) 0.3306(7) 0.5519(2) 0.058(3) Uani 1 1 d . . . . .
C332 C 0.54778(17) 0.2199(7) 0.8632(3) 0.059(3) Uani 1 1 d . . . . .
H332 H 0.544925 0.250672 0.843043 0.071 Uiso 1 1 calc R U . . .
C333 C 0.54937(15) 0.1284(6) 0.8623(2) 0.052(2) Uani 1 1 d . . . . .
H333 H 0.548016 0.097430 0.842147 0.062 Uiso 1 1 calc R U . . .
C396 C 0.22867(16) 0.8585(7) 0.2615(3) 0.057(3) Uani 1 1 d . . . . .
C336 C 0.55349(19) 0.2215(7) 0.9189(3) 0.069(4) Uani 1 1 d . . . . .
H336 H 0.555150 0.254269 0.938793 0.083 Uiso 1 1 calc R U . . .
C397 C 0.23188(17) 0.8485(7) 0.2093(3) 0.059(3) Uani 1 1 d . . . . .
C347 C 0.42655(19) 0.2174(7) 0.7844(3) 0.063(3) Uani 1 1 d . . . . .
H347 H 0.431626 0.164640 0.777524 0.075 Uiso 1 1 calc R U . . .
C342 C 0.46671(16) 0.4632(7) 0.8610(2) 0.056(3) Uani 1 1 d . . . . .
N335 N 0.21997(18) 1.2613(8) 0.2157(4) 0.089(4) Uani 1 1 d . . . . .
C362 C 0.39409(18) 0.4635(7) 0.5725(3) 0.061(3) Uani 1 1 d . . . . .
C352 C 0.43502(19) 0.6260(7) 0.8766(3) 0.061(3) Uani 1 1 d . . . . .
C309 C 0.60011(17) 0.1527(7) 0.6324(3) 0.062(3) Uani 1 1 d . . . . .
N326 N 0.29409(15) 0.8910(7) 0.4996(3) 0.072(3) Uani 1 1 d . . . . .
C318 C 0.58095(17) -0.2071(7) 0.6976(2) 0.057(3) Uani 1 1 d . . . . .
H318 H 0.569187 -0.220743 0.689393 0.069 Uiso 1 1 calc R U . . .
C357 C 0.39963(18) 0.2979(7) 0.6370(2) 0.062(3) Uani 1 1 d . . . . .
C360 C 0.39914(19) 0.3441(7) 0.6050(3) 0.066(3) Uani 1 1 d . . . . .
C319 C 0.5752(2) -0.3224(7) 0.8154(3) 0.072(4) Uani 1 1 d . . . . .
H319 H 0.579295 -0.382150 0.817692 0.087 Uiso 1 1 calc R U . . .
C329 C 0.56934(17) -0.3166(7) 0.9872(2) 0.059(3) Uani 1 1 d . . . . .
H329 H 0.573956 -0.375352 0.989388 0.071 Uiso 1 1 calc R U . . .
C399 C 0.23641(18) 0.7969(7) 0.1816(3) 0.067(3) Uani 1 1 d . . . . .
C379 C 0.2813(2) 1.0305(8) 0.5266(3) 0.071(3) Uani 1 1 d . . . . .
C312 C 0.57327(19) 0.2221(9) 0.6118(3) 0.073(3) Uani 1 1 d . . . . .
H312 H 0.561476 0.230030 0.613747 0.087 Uiso 1 1 calc R U . . .
C363 C 0.40308(19) 0.2790(7) 0.5219(3) 0.067(3) Uani 1 1 d . . . . .
C354 C 0.4113(2) 0.7178(8) 0.8819(3) 0.069(3) Uani 1 1 d . . . . .
H354 H 0.399138 0.727450 0.877284 0.083 Uiso 1 1 calc R U . . .
C322 C 0.56378(18) -0.1516(6) 0.8098(3) 0.061(3) Uani 1 1 d . . . . .
H322 H 0.560063 -0.091272 0.807189 0.074 Uiso 1 1 calc R U . . .
C328 C 0.56810(16) -0.2758(6) 0.9572(2) 0.056(3) Uani 1 1 d . . . . .
H328 H 0.571548 -0.305781 0.939228 0.068 Uiso 1 1 calc R U . . .
C307 C 0.61083(17) 0.0888(7) 0.6542(3) 0.061(3) Uani 1 1 d . . . . .
C406 C 0.22219(16) 1.0770(7) 0.2257(3) 0.064(3) Uani 1 1 d . . . . .
C313 C 0.58301(19) 0.1636(8) 0.6333(3) 0.072(4) Uani 1 1 d . . . . .
H313 H 0.577774 0.131219 0.648642 0.086 Uiso 1 1 calc R U . . .
C364 C 0.40609(19) 0.1887(7) 0.5238(3) 0.068(3) Uani 1 1 d . . . . .
H364 H 0.406264 0.156904 0.543560 0.082 Uiso 1 1 calc R U . . .
N336 N 0.2452(2) 0.7049(7) 0.1293(3) 0.092(4) Uani 1 1 d . . . . .
C335 C 0.55470(19) 0.1319(7) 0.9204(3) 0.066(3) Uani 1 1 d . . . . .
H335 H 0.556715 0.102772 0.940971 0.080 Uiso 1 1 calc R U . . .
C400 C 0.24115(18) 0.7087(8) 0.1850(3) 0.069(3) Uani 1 1 d . . . . .
H400 H 0.241306 0.678316 0.205047 0.083 Uiso 1 1 calc R U . . .
C393 C 0.22870(17) 0.8118(7) 0.2927(3) 0.067(3) Uani 1 1 d . . . . .
C349 C 0.41223(19) 0.3631(8) 0.8061(3) 0.068(3) Uani 1 1 d . . . . .
H349 H 0.406715 0.413912 0.813317 0.081 Uiso 1 1 calc R U . . .
C353 C 0.4179(2) 0.6415(8) 0.8694(3) 0.067(3) Uani 1 1 d . . . . .
H353 H 0.410478 0.601013 0.856130 0.081 Uiso 1 1 calc R U . . .
C398 C 0.22471(17) 0.9783(7) 0.2299(3) 0.061(3) Uani 1 1 d . . . . .
C371 C 0.3880(2) 0.5952(8) 0.5367(3) 0.074(4) Uani 1 1 d . . . . .
H371 H 0.386982 0.556117 0.518524 0.088 Uiso 1 1 calc R U . . .
C7A C 0.4681(2) 0.0475(7) 0.7580(3) 0.054(3) Uani 0.7253 1 d D U P J 1
C356 C 0.40316(19) 0.2087(8) 0.6412(3) 0.069(3) Uani 1 1 d . . . . .
H356 H 0.405613 0.174335 0.623326 0.083 Uiso 1 1 calc R U . . .
N329 N 0.2595(2) 1.2602(9) 0.5635(3) 0.099(5) Uani 1 1 d D . . . .
C4A C 0.46572(11) 0.1459(4) 0.7512(2) 0.051(3) Uani 0.7253 1 d DG U P J 1
C5A C 0.47671(10) 0.2098(5) 0.7678(2) 0.062(4) Uani 0.7253 1 d DG U P J 1
C6A C 0.47365(13) 0.3000(5) 0.7613(2) 0.070(5) Uani 0.7253 1 d G U P J 1
H6A H 0.481167 0.343650 0.772709 0.084 Uiso 0.7253 1 calc R U P J 1
C1A C 0.45961(15) 0.3263(4) 0.7381(2) 0.071(5) Uani 0.7253 1 d G U P J 1
H1AA H 0.457517 0.387955 0.733693 0.085 Uiso 0.7253 1 calc R U P J 1
C2A C 0.44861(12) 0.2624(6) 0.7215(2) 0.064(4) Uani 0.7253 1 d G U P J 1
H2A H 0.439013 0.280403 0.705648 0.077 Uiso 0.7253 1 calc R U P J 1
C3A C 0.45167(11) 0.1722(5) 0.7280(2) 0.055(4) Uani 0.7253 1 d G U P J 1
H3A H 0.444157 0.128544 0.716618 0.066 Uiso 0.7253 1 calc R U P J 1
C306 C 0.63718(19) 0.0432(8) 0.6782(3) 0.067(3) Uani 1 1 d . . . . .
C348 C 0.4030(2) 0.3024(8) 0.7864(3) 0.072(3) Uani 1 1 d . . . . .
H348 H 0.390870 0.310970 0.780834 0.087 Uiso 1 1 calc R U . . .
C355 C 0.4032(2) 0.1687(8) 0.6705(3) 0.073(4) Uani 1 1 d . . . . .
H355 H 0.406097 0.107162 0.672827 0.088 Uiso 1 1 calc R U . . .
C375 C 0.3227(2) 0.9284(10) 0.5258(4) 0.081(4) Uani 1 1 d . . . . .
C378 C 0.3036(2) 0.9469(9) 0.5190(3) 0.078(4) Uani 1 1 d . . . . .
C372 C 0.3859(2) 0.6859(9) 0.5315(3) 0.084(4) Uani 1 1 d . . . . .
H372 H 0.383259 0.707616 0.509748 0.100 Uiso 1 1 calc R U . . .
C368 C 0.39030(19) 0.7107(8) 0.5863(3) 0.073(3) Uani 1 1 d . . . . .
H368 H 0.390853 0.751020 0.604040 0.087 Uiso 1 1 calc R U . . .
C388 C 0.26545(19) 0.8492(9) 0.4731(3) 0.074(4) Uani 1 1 d . . . . .
C303 C 0.65606(18) 0.0566(9) 0.6857(4) 0.075(4) Uani 1 1 d . . . . .
C359 C 0.3962(2) 0.3001(8) 0.6930(3) 0.087(5) Uani 1 1 d . . . . .
H359 H 0.394078 0.333371 0.711328 0.104 Uiso 1 1 calc R U . . .
N301 N 0.69150(17) 0.0847(7) 0.6999(4) 0.105(5) Uani 1 1 d D . . . .
C315 C 0.61456(18) -0.1699(8) 0.7199(3) 0.068(3) Uani 1 1 d . . . . .
H315 H 0.626472 -0.159036 0.727783 0.082 Uiso 1 1 calc R U . . .
C338 C 0.4938(2) 0.3970(9) 0.8492(3) 0.077(4) Uani 1 1 d . . . . .
H338 H 0.487393 0.368180 0.830614 0.093 Uiso 1 1 calc R U . . .
C391 C 0.2339(2) 0.6826(8) 0.3273(3) 0.077(4) Uani 1 1 d . . . . .
H391 H 0.237388 0.621805 0.329667 0.092 Uiso 1 1 calc R U . . .
C341 C 0.5132(2) 0.4713(10) 0.9020(3) 0.081(4) Uani 1 1 d . . . . .
H341 H 0.519662 0.495992 0.921375 0.097 Uiso 1 1 calc R U . . .
C351 C 0.4456(2) 0.6881(9) 0.8948(4) 0.083(4) Uani 1 1 d . . . . .
H351 H 0.457797 0.680606 0.899232 0.099 Uiso 1 1 calc R U . . .
C331 C 0.5566(2) -0.1517(7) 0.9807(3) 0.078(4) Uani 1 1 d . . . . .
H331 H 0.552227 -0.092387 0.979235 0.094 Uiso 1 1 calc R U . . .
C323 C 0.56740(19) -0.1997(7) 0.7839(3) 0.067(3) Uani 1 1 d . . . . .
H323 H 0.565581 -0.171979 0.763006 0.080 Uiso 1 1 calc R U . . .
C358 C 0.3961(2) 0.3445(7) 0.6637(3) 0.077(4) Uani 1 1 d . . . . .
H358 H 0.393534 0.406576 0.661990 0.092 Uiso 1 1 calc R U . . .
C380 C 0.27721(19) 0.9081(9) 0.4957(3) 0.072(3) Uani 1 1 d . . . . .
C314 C 0.6062(2) -0.2384(9) 0.7324(3) 0.073(4) Uani 1 1 d . . . . .
H314 H 0.612500 -0.273772 0.749377 0.088 Uiso 1 1 calc R U . . .
C381 C 0.2742(2) 1.1118(10) 0.5391(4) 0.086(4) Uani 1 1 d . . . . .
C369 C 0.3925(2) 0.6212(8) 0.5930(3) 0.076(4) Uani 1 1 d . . . . .
H369 H 0.394613 0.601245 0.614972 0.092 Uiso 1 1 calc R U . . .
C340 C 0.4956(2) 0.4871(10) 0.8954(3) 0.084(4) Uani 1 1 d . . . . .
H340 H 0.490358 0.524047 0.909525 0.101 Uiso 1 1 calc R U . . .
C392 C 0.2333(2) 0.7234(8) 0.2976(3) 0.080(4) Uani 1 1 d . . . . .
H392 H 0.236156 0.689763 0.279961 0.096 Uiso 1 1 calc R U . . .
C390 C 0.2374(2) 0.7971(10) 0.4496(4) 0.085(4) Uani 1 1 d . . . . .
H390 H 0.225216 0.799498 0.448843 0.102 Uiso 1 1 calc R U . . .
C365 C 0.40886(19) 0.1460(8) 0.4959(3) 0.070(4) Uani 1 1 d . . . . .
H365 H 0.410722 0.083280 0.496830 0.085 Uiso 1 1 calc R U . . .
C394 C 0.2243(2) 0.8554(9) 0.3198(3) 0.086(4) Uani 1 1 d . . . . .
H394 H 0.220867 0.916367 0.318224 0.103 Uiso 1 1 calc R U . . .
C404 C 0.2209(2) 1.2277(9) 0.2446(5) 0.090(5) Uani 1 1 d . . . . .
H404 H 0.221028 1.267952 0.262253 0.107 Uiso 1 1 calc R U . . .
C8A C 0.4736(2) -0.0090(8) 0.7357(4) 0.068(4) Uani 0.7253 1 d D U P J 1
C385 C 0.2569(3) 1.1362(10) 0.5288(4) 0.097(5) Uani 1 1 d . . . . .
H385 H 0.249769 1.100853 0.512976 0.117 Uiso 1 1 calc R U . . .
C408 C 0.2198(2) 1.2079(9) 0.1901(5) 0.100(5) Uani 1 1 d . . . . .
H408 H 0.218645 1.232528 0.168746 0.120 Uiso 1 1 calc R U . . .
C337 C 0.5117(2) 0.3861(9) 0.8571(3) 0.081(4) Uani 1 1 d . . . . .
H337 H 0.517178 0.349751 0.843176 0.097 Uiso 1 1 calc R U . . .
C330 C 0.5578(3) -0.1982(7) 1.0092(3) 0.094(6) Uani 1 1 d . . . . .
H330 H 0.553595 -0.171327 1.026934 0.113 Uiso 1 1 calc R U . . .
C11A C 0.4658(2) -0.0794(9) 0.7924(5) 0.081(6) Uani 0.7253 1 d D U P J 1
H11A H 0.463219 -0.103790 0.812112 0.098 Uiso 0.7253 1 calc R U P J 1
C389 C 0.2475(2) 0.8501(11) 0.4713(3) 0.087(4) Uani 1 1 d . . . . .
H389 H 0.242413 0.888018 0.485301 0.104 Uiso 1 1 calc R U . . .
C401 C 0.2457(2) 0.6648(9) 0.1581(4) 0.086(4) Uani 1 1 d . . . . .
H401 H 0.249370 0.604269 0.160380 0.104 Uiso 1 1 calc R U . . .
C407 C 0.2213(2) 1.1150(9) 0.1946(4) 0.090(5) Uani 1 1 d . . . . .
H407 H 0.221781 1.077390 0.176422 0.108 Uiso 1 1 calc R U . . .
C12A C 0.4640(2) 0.0115(8) 0.7866(4) 0.066(4) Uani 0.7253 1 d D U P J 1
C405 C 0.2217(2) 1.1344(9) 0.2518(4) 0.089(4) Uani 1 1 d . . . . .
H405 H 0.221937 1.112709 0.273317 0.107 Uiso 1 1 calc R U . . .
C14A C 0.4846(3) -0.0227(13) 0.6854(5) 0.085(6) Uani 0.7253 1 d D U P J 1
H14A H 0.486470 0.014133 0.666815 0.128 Uiso 0.7253 1 calc . U P K 1
H14B H 0.476791 -0.072022 0.677607 0.128 Uiso 0.7253 1 calc . U P L 1
H14C H 0.495738 -0.046742 0.696361 0.128 Uiso 0.7253 1 calc . U P M 1
C395 C 0.2249(3) 0.8108(9) 0.3488(4) 0.098(5) Uani 1 1 d . . . . .
H395 H 0.221770 0.841720 0.366781 0.117 Uiso 1 1 calc R U . . .
C376 C 0.3304(3) 0.8701(14) 0.5074(5) 0.126(8) Uani 1 1 d . . . . .
H376 H 0.323653 0.839236 0.489694 0.151 Uiso 1 1 calc R U . . .
C366 C 0.4066(3) 0.2742(9) 0.4682(3) 0.115(7) Uani 1 1 d . . . . .
H366 H 0.406907 0.305468 0.448454 0.139 Uiso 1 1 calc R U . . .
C305 C 0.6835(2) 0.0314(15) 0.7172(7) 0.155(11) Uani 1 1 d . . . . .
H305 H 0.690073 0.003559 0.735871 0.186 Uiso 1 1 calc R U . . .
C384 C 0.2501(3) 1.2122(10) 0.5416(4) 0.105(6) Uani 1 1 d . . . . .
H384 H 0.238344 1.228348 0.534031 0.126 Uiso 1 1 calc R U . . .
C304 C 0.6666(2) 0.0139(12) 0.7100(6) 0.123(8) Uani 1 1 d . . . . .
H304 H 0.661768 -0.029759 0.722431 0.148 Uiso 1 1 calc R U . . .
C403 C 0.2364(3) 0.8383(9) 0.1524(4) 0.106(6) Uani 1 1 d . . . . .
H403 H 0.233852 0.900254 0.150066 0.127 Uiso 1 1 calc R U . . .
C367 C 0.4036(3) 0.3240(7) 0.4940(3) 0.123(8) Uani 1 1 d . . . . .
H367 H 0.401933 0.386847 0.492466 0.148 Uiso 1 1 calc R U . . .
C373 C 0.3503(2) 0.9499(14) 0.5569(5) 0.120(7) Uani 1 1 d . . . . .
H373 H 0.357111 0.975820 0.575668 0.144 Uiso 1 1 calc R U . . .
C377 C 0.3489(2) 0.8555(13) 0.5148(6) 0.130(8) Uani 1 1 d . . . . .
H377 H 0.354252 0.815528 0.501815 0.156 Uiso 1 1 calc R U . . .
C9A C 0.4758(2) -0.0999(8) 0.7421(4) 0.083(6) Uani 0.7253 1 d D U P J 1
H9A H 0.480421 -0.137733 0.727399 0.100 Uiso 0.7253 1 calc R U P J 1
C302 C 0.6640(2) 0.1127(14) 0.6674(6) 0.128(8) Uani 1 1 d . . . . .
H302 H 0.657546 0.143403 0.649333 0.153 Uiso 1 1 calc R U . . .
C10A C 0.4712(2) -0.1338(10) 0.7701(4) 0.089(6) Uani 0.7253 1 d D U P J 1
H10A H 0.471883 -0.196378 0.773870 0.107 Uiso 0.7253 1 calc R U P J 1
C13A C 0.4915(2) 0.1799(10) 0.7936(4) 0.076(5) Uani 0.7253 1 d D U P J 1
H13A H 0.486944 0.165958 0.813769 0.091 Uiso 0.7253 1 calc R U P J 1
H13B H 0.496380 0.124216 0.786149 0.091 Uiso 0.7253 1 calc R U P J 1
C350 C 0.4377(3) 0.7624(10) 0.9067(4) 0.094(5) Uani 1 1 d . . . . .
H350 H 0.444766 0.803931 0.920268 0.112 Uiso 1 1 calc R U . . .
C301 C 0.6819(2) 0.1248(14) 0.6755(6) 0.140(9) Uani 1 1 d . . . . .
H301 H 0.687390 0.164255 0.662552 0.168 Uiso 1 1 calc R U . . .
C382 C 0.2836(3) 1.1657(11) 0.5621(5) 0.116(7) Uani 1 1 d . . . . .
H382 H 0.295543 1.153152 0.569501 0.139 Uiso 1 1 calc R U . . .
C374 C 0.3336(3) 0.9704(12) 0.5507(5) 0.116(7) Uani 1 1 d . . . . .
H374 H 0.329104 1.014130 0.563571 0.139 Uiso 1 1 calc R U . . .
C402 C 0.2401(4) 0.7894(10) 0.1261(4) 0.141(9) Uani 1 1 d . . . . .
H402 H 0.238909 0.817054 0.105286 0.170 Uiso 1 1 calc R U . . .
C310 C 0.6069(2) 0.1978(13) 0.6073(5) 0.116(7) Uani 1 1 d . . . . .
H310 H 0.618633 0.189904 0.604671 0.139 Uiso 1 1 calc R U . . .
C383 C 0.2757(3) 1.2412(14) 0.5754(5) 0.117(7) Uani 1 1 d . . . . .
H383 H 0.282133 1.276456 0.592325 0.141 Uiso 1 1 calc R U . . .
C311 C 0.5958(2) 0.2537(13) 0.5867(5) 0.116(7) Uani 1 1 d . . . . .
H311 H 0.600247 0.284370 0.569948 0.139 Uiso 1 1 calc R U . N 4
C387 C 0.2718(2) 0.7933(16) 0.4516(5) 0.145(10) Uani 1 1 d . . . . .
H387 H 0.283977 0.788031 0.452709 0.174 Uiso 1 1 calc R U . . .
C386 C 0.2606(3) 0.7439(17) 0.4282(6) 0.155(11) Uani 1 1 d . . . . .
H386 H 0.264922 0.711945 0.411607 0.186 Uiso 1 1 calc R U . . .
I303 I 0.59946(16) -0.4763(5) 0.76500(15) 0.1255(19) Uani 0.68(3) 1 d D . P B 1
Zn32 Zn 0.57752(7) -0.3548(2) 0.74542(10) 0.073(2) Uani 0.68(3) 1 d D . P B 1
I304 I 0.54804(6) -0.3859(5) 0.71266(13) 0.0813(12) Uani 0.68(3) 1 d D . P B 1
I411 I 0.40987(9) 0.0047(3) 0.73524(14) 0.118(3) Uani 0.4438 1 d D . P A 2
Zn46 Zn 0.39467(13) 0.1541(6) 0.7370(2) 0.106(4) Uani 0.4438 1 d D . P A 2
I412 I 0.36292(10) 0.1694(7) 0.73960(19) 0.139(3) Uani 0.4438 1 d D . P A 2
I305 I 0.58136(7) -0.4892(2) 1.05406(6) 0.1215(18) Uani 0.6584 1 d D . P F 1
Zn33 Zn 0.56469(13) -0.3458(7) 1.0564(3) 0.0661(12) Uani 0.6584 1 d D . P F 1
I306 I 0.53350(7) -0.3402(5) 1.06541(13) 0.1192(19) Uani 0.6584 1 d D . P F 1
I401 I 0.7291(2) 0.0172(10) 0.7593(3) 0.104(6) Uani 0.2603 1 d D . P H 2
Zn41 Zn 0.7184(2) 0.1093(17) 0.7088(6) 0.085(13) Uani 0.2603 1 d D . P H 2
I402 I 0.7299(2) 0.0828(11) 0.6552(3) 0.084(4) Uani 0.2603 1 d D . P H 2
I413 I 0.39798(13) 0.9779(5) 0.59026(15) 0.0550(9) Uani 0.4828 1 d D . P D 2
Zn47 Zn 0.38467(11) 0.8766(6) 0.5428(2) 0.054(3) Uani 0.4828 1 d D . P D 2
I414 I 0.39464(7) 0.8886(3) 0.48770(9) 0.0626(8) Uani 0.4828 1 d D . P D 2
Zn48 Zn 0.2525(2) 1.3663(7) 0.5914(3) 0.205(13) Uani 0.312(3) 1 d D . P I 2
I415 I 0.2774(2) 1.4663(7) 0.6117(4) 0.305(11) Uani 0.312(3) 1 d D . P I 2
I416 I 0.2228(2) 1.4167(6) 0.56220(16) 0.357(12) Uani 0.312(3) 1 d D . P I 2
I409 I 0.43679(14) 0.9905(5) 0.9380(2) 0.158(4) Uani 0.422(3) 1 d D . P E 2
Zn45 Zn 0.41259(15) 0.8784(8) 0.9268(4) 0.075(4) Uani 0.422(3) 1 d D . P E 2
I410 I 0.38182(12) 0.9068(7) 0.8994(2) 0.108(3) Uani 0.422(3) 1 d D . P E 2
I407 I 0.56091(12) 0.4577(5) 0.8441(2) 0.122(3) Uani 0.4099 1 d D . P C 2
Zn44 Zn 0.54763(10) 0.4062(6) 0.8919(2) 0.063(5) Uani 0.4099 1 d D . P C 2
I408 I 0.55866(14) 0.4608(6) 0.9493(2) 0.110(4) Uani 0.4099 1 d D . P C 2
I417 I 0.2433(2) 0.5147(4) 0.3923(3) 0.141(4) Uani 0.49(4) 1 d D . P G 2
Zn49 Zn 0.22820(13) 0.6633(6) 0.39560(19) 0.098(5) Uani 0.49(4) 1 d D . P G 2
I418 I 0.19736(12) 0.6827(14) 0.4041(3) 0.136(4) Uani 0.49(4) 1 d D . P G 2
I505 I 0.5963(3) -0.4747(17) 1.0547(6) 0.080 Uiso 0.0461 1 d . U P F 3
I506 I 0.5417(3) -0.3967(16) 1.0605(6) 0.080 Uiso 0.0461 1 d . U P F 3
Zn53 Zn 0.5751(6) -0.358(3) 1.0559(12) 0.080 Uiso 0.0461 1 d . U P F 3
I501 I 0.72743(16) 0.0324(7) 0.7777(3) 0.195(7) Uani 0.3431 1 d . . P H 3
I502 I 0.72809(9) 0.0495(4) 0.6720(2) 0.173(4) Uani 0.3431 1 d . . P H 3
Zn51 Zn 0.7162(3) 0.0959(13) 0.7206(9) 0.136(10) Uani 0.3431 1 d . . P H 3
I514 I 0.39362(13) 0.9493(7) 0.5115(4) 0.177(5) Uani 0.1908 1 d . . P D 3
I513 I 0.39320(19) 0.9580(8) 0.6160(4) 0.169(7) Uani 0.1908 1 d . . P D 3
Zn57 Zn 0.3824(4) 0.8940(16) 0.5602(9) 0.135(13) Uani 0.1908 1 d . . P D 3
I515 I 0.2914(2) 1.4336(12) 0.6411(4) 0.080 Uiso 0.0637(18) 1 d . U P I 3
I516 I 0.2426(2) 1.4689(12) 0.5720(4) 0.080 Uiso 0.0637(18) 1 d . U P I 3
Zn58 Zn 0.2645(5) 1.369(4) 0.6061(11) 0.080 Uiso 0.0637(18) 1 d . U P I 3
I508 I 0.5621(3) 0.4045(15) 0.8212(5) 0.080 Uiso 0.051 1 d . U P C 3
I507 I 0.5651(3) 0.4789(14) 0.9243(6) 0.080 Uiso 0.051 1 d . U P C 3
Zn54 Zn 0.5520(5) 0.385(3) 0.8716(11) 0.080 Uiso 0.051 1 d . U P C 3
I510 I 0.37961(19) 0.8881(9) 0.8803(4) 0.080 Uiso 0.082(2) 1 d D U P E 3
I509 I 0.4342(3) 0.9762(15) 0.9319(6) 0.080 Uiso 0.082(2) 1 d D U P E 3
Zn55 Zn 0.4081(2) 0.8776(18) 0.9182(8) 0.080 Uiso 0.082(2) 1 d D U P E 3
C15A C 0.4536(3) 0.0376(16) 0.8368(6) 0.113(9) Uani 0.7253 1 d D U P J 1
H15A H 0.442565 0.005932 0.830997 0.170 Uiso 0.7253 1 calc . U P O 1
H15B H 0.452253 0.087202 0.851498 0.170 Uiso 0.7253 1 calc . U P P 1
H15C H 0.462439 -0.003724 0.847700 0.170 Uiso 0.7253 1 calc . U P Q 1
C3B C 0.3129(4) 0.840(2) 0.4089(9) 0.077(9) Uani 0.2383 1 d D U P . .
H3B H 0.300808 0.831780 0.402012 0.092 Uiso 0.2383 1 calc R U P . .
C4B C 0.3239(4) 0.7673(19) 0.4124(7) 0.069(7) Uani 0.2383 1 d D U P . .
C5B C 0.3416(3) 0.777(2) 0.4225(9) 0.081(8) Uani 0.2383 1 d D U P . .
C6B C 0.3482(4) 0.863(3) 0.4275(9) 0.086(9) Uani 0.2383 1 d D U P . .
H6B H 0.360375 0.871548 0.432405 0.103 Uiso 0.2383 1 calc R U P . .
C9B C 0.3012(5) 0.550(2) 0.4221(11) 0.112(12) Uani 0.2383 1 d D U P . .
H9B H 0.295584 0.522386 0.437930 0.135 Uiso 0.2383 1 calc R U P . .
C10B C 0.3031(6) 0.506(3) 0.3936(12) 0.111(13) Uani 0.2383 1 d D U P . .
H10B H 0.298567 0.447721 0.389804 0.133 Uiso 0.2383 1 calc R U P . .
C1B C 0.3374(5) 0.936(2) 0.4254(10) 0.094(11) Uani 0.2383 1 d D U P . .
H1B H 0.341976 0.994135 0.430656 0.113 Uiso 0.2383 1 calc R U P . .
C2B C 0.3196(5) 0.925(2) 0.4155(9) 0.085(10) Uani 0.2383 1 d D U P . .
H2B H 0.312129 0.975250 0.413239 0.103 Uiso 0.2383 1 calc R U P . .
C7B C 0.3163(4) 0.677(2) 0.4047(8) 0.100(9) Uani 0.2383 1 d D U P . .
O2B O 0.3075(7) 0.688(3) 0.4541(11) 0.139(14) Uani 0.2383 1 d D U P . .
C8B C 0.3077(5) 0.636(2) 0.4269(9) 0.118(11) Uani 0.2383 1 d D U P . .
C810 C 0.5022(3) 0.740(3) 0.6021(7) 0.080 Uiso 0.3368 1 d D U P . .
H81A H 0.507278 0.679883 0.605140 0.096 Uiso 0.3368 1 calc R U P . .
H81B H 0.507179 0.770736 0.584754 0.096 Uiso 0.3368 1 calc R U P . .
C811 C 0.4824(3) 0.733(3) 0.5915(6) 0.080 Uiso 0.3368 1 d D U P . .
H81C H 0.477467 0.793076 0.586928 0.096 Uiso 0.3368 1 calc R U P . .
H81D H 0.479876 0.697378 0.571120 0.096 Uiso 0.3368 1 calc R U P . .
C812 C 0.4739(4) 0.688(2) 0.6179(7) 0.080 Uiso 0.3368 1 d D U P . .
H81E H 0.461228 0.686839 0.610817 0.096 Uiso 0.3368 1 calc R U P . .
H81F H 0.478043 0.625481 0.621056 0.096 Uiso 0.3368 1 calc R U P . .
C807 C 0.4785(3) 0.740(3) 0.6500(6) 0.080 Uiso 0.3368 1 d D U P . .
H80A H 0.473784 0.707378 0.667302 0.096 Uiso 0.3368 1 calc R U P . .
H80B H 0.473044 0.799290 0.647426 0.096 Uiso 0.3368 1 calc R U P . .
C808 C 0.4982(3) 0.750(3) 0.6604(6) 0.080 Uiso 0.3368 1 d D U P . .
H80C H 0.500503 0.787419 0.680323 0.096 Uiso 0.3368 1 calc R U P . .
H80D H 0.503383 0.690737 0.665780 0.096 Uiso 0.3368 1 calc R U P . .
C809 C 0.5067(4) 0.793(2) 0.6340(7) 0.080 Uiso 0.3368 1 d D U P . .
H80E H 0.519384 0.794192 0.641074 0.096 Uiso 0.3368 1 calc R U P . .
H80F H 0.502618 0.855577 0.630375 0.096 Uiso 0.3368 1 calc R U P . .
C1 C 0.3531(7) 0.288(4) 0.5862(16) 0.097(15) Uani 0.177 1 d D U P . .
H1C H 0.354415 0.313653 0.564888 0.117 Uiso 0.177 1 calc R U P . .
H1D H 0.359698 0.325707 0.603634 0.117 Uiso 0.177 1 calc R U P . .
C8 C 0.3602(7) 0.192(4) 0.5891(14) 0.092(15) Uani 0.177 1 d D U P . .
H8A H 0.354031 0.155803 0.570844 0.110 Uiso 0.177 1 calc R U P . .
H8B H 0.372613 0.192902 0.587544 0.110 Uiso 0.177 1 calc R U P . .
C9 C 0.3579(6) 0.150(4) 0.6216(14) 0.092(15) Uani 0.177 1 d D U P . .
H9C H 0.365143 0.181806 0.639787 0.110 Uiso 0.177 1 calc R U P . .
H9D H 0.361818 0.086770 0.622176 0.110 Uiso 0.177 1 calc R U P . .
C10 C 0.3389(7) 0.152(4) 0.6266(16) 0.101(15) Uani 0.177 1 d D U P . .
H10C H 0.338221 0.130589 0.648819 0.121 Uiso 0.177 1 calc R U P . .
H10D H 0.331953 0.111637 0.610739 0.121 Uiso 0.177 1 calc R U P . .
C11 C 0.3314(7) 0.247(4) 0.6222(15) 0.103(16) Uani 0.177 1 d D U P . .
H11C H 0.337092 0.285421 0.640252 0.123 Uiso 0.177 1 calc R U P . .
H11D H 0.318856 0.244815 0.623298 0.123 Uiso 0.177 1 calc R U P . .
C12 C 0.3338(6) 0.288(4) 0.5894(15) 0.102(16) Uani 0.177 1 d D U P . .
H12A H 0.329315 0.349406 0.587773 0.123 Uiso 0.177 1 calc R U P . .
H12B H 0.327173 0.252316 0.571358 0.123 Uiso 0.177 1 calc R U P . .
C813 C 0.3066(5) 0.222(2) 0.6957(10) 0.104(12) Uani 0.2752 1 d D U P . .
H81G H 0.303149 0.274060 0.707569 0.125 Uiso 0.2752 1 calc R U P . .
H81H H 0.315912 0.240093 0.683893 0.125 Uiso 0.2752 1 calc R U P . .
C818 C 0.2910(5) 0.187(3) 0.6713(10) 0.110(12) Uani 0.2752 1 d D U P . .
H81I H 0.281465 0.171949 0.683118 0.132 Uiso 0.2752 1 calc R U P . .
H81J H 0.286777 0.235386 0.655475 0.132 Uiso 0.2752 1 calc R U P . .
C817 C 0.2958(5) 0.105(3) 0.6528(7) 0.106(12) Uani 0.2752 1 d D U P . .
H81K H 0.304639 0.121672 0.639675 0.127 Uiso 0.2752 1 calc R U P . .
H81L H 0.285416 0.083562 0.637760 0.127 Uiso 0.2752 1 calc R U P . .
C816 C 0.3028(5) 0.030(2) 0.6766(9) 0.101(12) Uani 0.2752 1 d D U P . .
H81M H 0.293460 0.008458 0.687950 0.121 Uiso 0.2752 1 calc R U P . .
H81N H 0.306562 -0.020727 0.664306 0.121 Uiso 0.2752 1 calc R U P . .
C815 C 0.3180(4) 0.063(3) 0.7018(8) 0.090(11) Uani 0.2752 1 d D U P . .
H81O H 0.327838 0.078425 0.690672 0.108 Uiso 0.2752 1 calc R U P . .
H81P H 0.321872 0.015433 0.717794 0.108 Uiso 0.2752 1 calc R U P . .
C814 C 0.3130(4) 0.146(3) 0.7198(7) 0.092(11) Uani 0.2752 1 d D U P . .
H81Q H 0.303760 0.130260 0.732221 0.110 Uiso 0.2752 1 calc R U P . .
H81R H 0.323129 0.167402 0.735501 0.110 Uiso 0.2752 1 calc R U P . .
C823 C 0.3714(8) 0.586(3) 0.8732(9) 0.115(15) Uani 0.2432 1 d D U P . .
H82A H 0.383454 0.596169 0.884426 0.138 Uiso 0.2432 1 calc R U P . .
H82B H 0.363786 0.621747 0.884970 0.138 Uiso 0.2432 1 calc R U P . .
C822 C 0.3697(8) 0.623(3) 0.8386(10) 0.115(15) Uani 0.2432 1 d D U P . .
H82C H 0.376033 0.680824 0.839408 0.138 Uiso 0.2432 1 calc R U P . .
H82D H 0.357354 0.635831 0.830168 0.138 Uiso 0.2432 1 calc R U P . .
C821 C 0.3767(8) 0.560(3) 0.8148(10) 0.120(15) Uani 0.2432 1 d D U P . .
H82E H 0.373138 0.583399 0.792321 0.144 Uiso 0.2432 1 calc R U P . .
H82F H 0.389461 0.560572 0.819805 0.144 Uiso 0.2432 1 calc R U P . .
C820 C 0.3702(8) 0.464(3) 0.8163(9) 0.122(15) Uani 0.2432 1 d D U P . .
H82G H 0.376425 0.425892 0.802766 0.146 Uiso 0.2432 1 calc R U P . .
H82H H 0.357748 0.462239 0.806742 0.146 Uiso 0.2432 1 calc R U P . .
C819 C 0.3727(8) 0.426(3) 0.8510(12) 0.122(15) Uani 0.2432 1 d D U P . .
H81S H 0.366211 0.369737 0.850488 0.146 Uiso 0.2432 1 calc R U P . .
H81T H 0.385154 0.412112 0.857927 0.146 Uiso 0.2432 1 calc R U P . .
C824 C 0.3671(8) 0.488(3) 0.8765(10) 0.116(15) Uani 0.2432 1 d D U P . .
H82I H 0.354414 0.481956 0.875073 0.140 Uiso 0.2432 1 calc R U P . .
H82J H 0.372612 0.467003 0.898376 0.140 Uiso 0.2432 1 calc R U P . .
C11B C 0.3114(6) 0.547(3) 0.3707(11) 0.108(12) Uani 0.2383 1 d D U P . .
H11B H 0.312619 0.515865 0.351289 0.129 Uiso 0.2383 1 calc R U P . .
O3B O 0.3269(6) 0.684(3) 0.3573(10) 0.112(11) Uani 0.2383 1 d D U P . .
C12B C 0.3178(5) 0.633(2) 0.3762(8) 0.102(10) Uani 0.2383 1 d D U P . .
C13B C 0.3534(8) 0.697(4) 0.4252(14) 0.113(14) Uani 0.2383 1 d D U P . .
H13C H 0.350351 0.659597 0.405447 0.136 Uiso 0.2383 1 calc R U P . .
H13D H 0.365503 0.717675 0.426286 0.136 Uiso 0.2383 1 calc R U P . .
O1B O 0.3523(9) 0.645(4) 0.4533(16) 0.18(2) Uani 0.2383 1 d D U P . .
H1BA H 0.361559 0.616900 0.459136 0.276 Uiso 0.2383 1 calc R U P . .
C830 C 0.3558(4) 0.830(2) 0.6225(6) 0.069(8) Uani 0.2888 1 d D U P . .
H83A H 0.364837 0.848080 0.610036 0.083 Uiso 0.2888 1 calc R U P . .
H83B H 0.345629 0.808800 0.606702 0.083 Uiso 0.2888 1 calc R U P . .
C829 C 0.3626(5) 0.7527(19) 0.6455(8) 0.083(9) Uani 0.2888 1 d D U P . .
H82K H 0.366187 0.702250 0.632848 0.099 Uiso 0.2888 1 calc R U P . .
H82L H 0.353356 0.731347 0.657084 0.099 Uiso 0.2888 1 calc R U P . .
C828 C 0.3782(4) 0.786(3) 0.6705(9) 0.097(11) Uani 0.2888 1 d D U P . .
H82M H 0.382802 0.736440 0.685205 0.116 Uiso 0.2888 1 calc R U P . .
H82N H 0.387446 0.806646 0.658913 0.116 Uiso 0.2888 1 calc R U P . .
C827 C 0.3724(6) 0.863(3) 0.6905(7) 0.105(12) Uani 0.2888 1 d D U P . .
H82O H 0.363186 0.842196 0.702190 0.126 Uiso 0.2888 1 calc R U P . .
H82P H 0.382284 0.883775 0.706864 0.126 Uiso 0.2888 1 calc R U P . .
C826 C 0.3655(5) 0.941(2) 0.6678(9) 0.093(11) Uani 0.2888 1 d D U P . .
H82Q H 0.361517 0.989731 0.680747 0.111 Uiso 0.2888 1 calc R U P . .
H82R H 0.374988 0.964789 0.657304 0.111 Uiso 0.2888 1 calc R U P . .
C825 C 0.3505(4) 0.910(2) 0.6414(8) 0.075(9) Uani 0.2888 1 d D U P . .
H82S H 0.340518 0.893624 0.651762 0.090 Uiso 0.2888 1 calc R U P . .
H82T H 0.346912 0.959867 0.626064 0.090 Uiso 0.2888 1 calc R U P . .
C14B C 0.2971(15) 0.654(7) 0.4769(19) 0.20(3) Uani 0.2383 1 d D U P . .
H14D H 0.297162 0.588604 0.476561 0.293 Uiso 0.2383 1 calc . U P . .
H14E H 0.285245 0.675874 0.470858 0.293 Uiso 0.2383 1 calc . U P . .
H14F H 0.301994 0.674985 0.498942 0.293 Uiso 0.2383 1 calc . U P . .
C15B C 0.3291(12) 0.644(6) 0.3266(13) 0.14(2) Uani 0.2383 1 d D U P . .
H15D H 0.327700 0.690729 0.309758 0.205 Uiso 0.2383 1 calc . U P . .
H15E H 0.320287 0.597966 0.320580 0.205 Uiso 0.2383 1 calc . U P . .
H15F H 0.340609 0.617908 0.328736 0.205 Uiso 0.2383 1 calc . U P . .
C804 C 0.4961(5) 0.263(3) 0.4877(10) 0.130(13) Uani 0.3529 1 d D U P . .
H80G H 0.498599 0.257141 0.511735 0.155 Uiso 0.3529 1 calc R U P . .
H80H H 0.504071 0.222945 0.478479 0.155 Uiso 0.3529 1 calc R U P . .
C803 C 0.4773(5) 0.235(2) 0.4750(10) 0.135(13) Uani 0.3529 1 d D U P . .
H80I H 0.475568 0.171913 0.481222 0.162 Uiso 0.3529 1 calc R U P . .
H80J H 0.474863 0.238535 0.450850 0.162 Uiso 0.3529 1 calc R U P . .
C802 C 0.4647(5) 0.296(3) 0.4894(10) 0.147(14) Uani 0.3529 1 d D U P . .
H80K H 0.452667 0.278032 0.480910 0.177 Uiso 0.3529 1 calc R U P . .
H80L H 0.466785 0.289739 0.513441 0.177 Uiso 0.3529 1 calc R U P . .
C801 C 0.4675(5) 0.394(3) 0.4802(12) 0.164(15) Uani 0.3529 1 d D U P . .
H80M H 0.463867 0.400967 0.456390 0.196 Uiso 0.3529 1 calc R U P . .
H80N H 0.460020 0.432501 0.491162 0.196 Uiso 0.3529 1 calc R U P . .
C806 C 0.4863(6) 0.424(2) 0.4899(11) 0.151(14) Uani 0.3529 1 d D U P . .
H80O H 0.489108 0.428014 0.513995 0.181 Uiso 0.3529 1 calc R U P . .
H80P H 0.487563 0.483723 0.480821 0.181 Uiso 0.3529 1 calc R U P . .
C805 C 0.4991(5) 0.360(3) 0.4780(11) 0.144(14) Uani 0.3529 1 d D U P . .
H80Q H 0.511006 0.378020 0.487467 0.173 Uiso 0.3529 1 calc R U P . .
H80R H 0.497761 0.364080 0.453965 0.173 Uiso 0.3529 1 calc R U P . .
C831 C 0.3310(6) 0.828(3) 0.7183(13) 0.080 Uiso 0.2157 1 d D U P . .
H83C H 0.338236 0.869710 0.733374 0.096 Uiso 0.2157 1 calc R U P . .
H83D H 0.330632 0.850562 0.695802 0.096 Uiso 0.2157 1 calc R U P . .
C836 C 0.3394(6) 0.735(3) 0.7213(11) 0.080 Uiso 0.2157 1 d D U P . .
H83E H 0.351739 0.740760 0.719627 0.096 Uiso 0.2157 1 calc R U P . .
H83F H 0.333720 0.697230 0.703062 0.096 Uiso 0.2157 1 calc R U P . .
C835 C 0.3378(5) 0.689(3) 0.7538(11) 0.080 Uiso 0.2157 1 d D U P . .
H83G H 0.344931 0.722498 0.771999 0.096 Uiso 0.2157 1 calc R U P . .
H83H H 0.342452 0.627881 0.753838 0.096 Uiso 0.2157 1 calc R U P . .
C834 C 0.3189(6) 0.686(3) 0.7593(12) 0.080 Uiso 0.2157 1 d D U P . .
H83I H 0.311991 0.648705 0.742240 0.096 Uiso 0.2157 1 calc R U P . .
H83J H 0.318455 0.658538 0.780779 0.096 Uiso 0.2157 1 calc R U P . .
C833 C 0.3112(6) 0.781(3) 0.7582(11) 0.080 Uiso 0.2157 1 d D U P . .
H83K H 0.298874 0.777369 0.760606 0.096 Uiso 0.2157 1 calc R U P . .
H83L H 0.317397 0.816456 0.776683 0.096 Uiso 0.2157 1 calc R U P . .
C832 C 0.3126(5) 0.828(3) 0.7260(12) 0.080 Uiso 0.2157 1 d D U P . .
H83M H 0.308600 0.890636 0.727116 0.096 Uiso 0.2157 1 calc R U P . .
H83N H 0.304749 0.798125 0.708023 0.096 Uiso 0.2157 1 calc R U P . .

loop_
_atom_site_aniso_label
_atom_site_aniso_U_11
_atom_site_aniso_U_22
_atom_site_aniso_U_33
_atom_site_aniso_U_23
_atom_site_aniso_U_13
_atom_site_aniso_U_12
I311 0.1050(13) 0.0359(10) 0.0353(9) 0.0068(7) 0.0227(11) -0.0052(8)
I404 0.162(7) 0.079(4) 0.111(7) -0.044(5) 0.051(5) -0.039(4)
I307 0.0967(18) 0.0252(11) 0.0780(12) -0.0052(9) 0.0369(11) -0.0063(10)
I308 0.090(2) 0.0414(16) 0.086(2) -0.0207(13) -0.0111(17) 0.0078(14)
I403 0.107(7) 0.025(2) 0.085(3) 0.0108(16) 0.051(2) 0.014(2)
I313 0.069(4) 0.035(3) 0.117(9) -0.009(5) 0.004(6) -0.001(2)
I310 0.1013(18) 0.068(3) 0.074(3) 0.0293(19) 0.0489(17) 0.0246(15)
I405 0.134(5) 0.043(3) 0.108(6) 0.012(3) 0.011(4) -0.010(3)
I309 0.140(3) 0.0276(11) 0.0844(16) 0.0039(13) 0.0484(16) 0.0055(13)
I312 0.0827(17) 0.0917(17) 0.0588(10) 0.0158(11) 0.0157(11) -0.0103(13)
I314 0.130(3) 0.013(2) 0.127(4) 0.0065(19) 0.077(3) 0.0212(19)
I406 0.068(4) 0.127(6) 0.095(7) 0.046(5) 0.013(4) 0.000(4)
I318 0.078(3) 0.117(3) 0.078(3) 0.024(2) 0.0115(19) -0.024(2)
I317 0.125(5) 0.068(2) 0.081(3) 0.0056(16) 0.021(2) 0.0077(15)
I301 0.059(2) 0.0440(19) 0.090(2) 0.0131(15) 0.0184(18) 0.0038(15)
I316 0.1323(17) 0.0791(14) 0.0959(16) 0.0222(11) 0.0457(11) 0.0353(11)
I302 0.107(5) 0.069(3) 0.076(3) -0.009(2) 0.039(4) -0.012(3)
I315 0.216(3) 0.0675(15) 0.1014(14) -0.0227(11) 0.0732(18) -0.0402(15)
Zn42 0.063(6) 0.059(8) 0.093(9) -0.020(6) 0.039(5) -0.013(4)
Zn36 0.083(3) 0.037(2) 0.0225(15) -0.0004(14) 0.0172(15) -0.0076(19)
Zn43 0.125(3) 0.0368(13) 0.0342(12) 0.0030(11) 0.0078(17) -0.0214(17)
Zn34 0.122(8) 0.014(4) 0.064(5) -0.006(3) 0.005(4) -0.006(3)
Zn35 0.117(4) 0.036(4) 0.050(5) 0.018(3) 0.045(3) 0.017(3)
Zn39 0.068(5) 0.061(6) 0.074(7) -0.001(5) 0.021(4) -0.009(4)
Zn37 0.100(14) 0.019(6) 0.096(14) -0.006(7) 0.008(9) 0.000(6)
Zn31 0.062(5) 0.041(6) 0.067(3) 0.004(3) 0.023(3) -0.003(3)
Zn38 0.132(3) 0.055(3) 0.072(3) 0.012(2) 0.034(2) 0.001(2)
N310 0.096(7) 0.023(4) 0.040(4) -0.007(3) 0.032(4) -0.002(4)
N309 0.097(7) 0.022(4) 0.036(4) 0.000(3) 0.023(4) 0.000(4)
N308 0.088(6) 0.024(4) 0.040(4) -0.007(3) 0.022(4) -0.005(4)
N316 0.097(7) 0.033(4) 0.040(4) 0.002(3) 0.025(4) -0.001(4)
N312 0.103(8) 0.034(4) 0.056(5) 0.000(4) 0.019(5) 0.000(5)
N332 0.081(7) 0.041(5) 0.058(5) -0.007(4) 0.026(5) -0.008(4)
N306 0.107(8) 0.035(4) 0.039(4) 0.007(3) 0.033(5) 0.009(5)
N320 0.104(7) 0.037(4) 0.036(4) -0.005(3) 0.025(4) -0.009(4)
N315 0.097(8) 0.038(4) 0.044(5) 0.002(4) 0.026(5) 0.006(5)
N304 0.084(6) 0.041(4) 0.042(4) 0.011(4) 0.022(4) 0.006(4)
N307 0.118(8) 0.030(4) 0.039(4) -0.001(3) 0.040(5) 0.001(4)
N318 0.090(7) 0.044(5) 0.041(4) -0.004(4) 0.022(5) 0.001(5)
N321 0.133(9) 0.032(4) 0.042(5) -0.010(4) 0.036(5) -0.017(5)
N313 0.109(8) 0.033(4) 0.054(5) 0.000(4) 0.013(5) -0.004(5)
N333 0.083(7) 0.037(5) 0.072(6) -0.013(4) 0.027(5) -0.003(4)
N314 0.104(8) 0.037(4) 0.029(4) 0.000(3) 0.015(4) 0.002(5)
N305 0.108(9) 0.044(5) 0.040(5) 0.007(4) 0.013(5) -0.003(5)
N323 0.130(9) 0.028(4) 0.053(5) -0.010(4) 0.035(5) -0.016(5)
N334 0.085(7) 0.039(5) 0.052(5) -0.004(4) 0.022(5) -0.002(4)
N317 0.112(9) 0.043(5) 0.058(6) 0.000(4) 0.034(6) 0.000(6)
C321 0.074(7) 0.031(4) 0.039(5) -0.009(4) 0.022(5) -0.003(4)
O2A 0.102(9) 0.049(6) 0.062(6) -0.022(5) 0.009(6) 0.017(6)
N311 0.131(9) 0.031(4) 0.037(4) 0.003(3) 0.017(5) -0.013(5)
N324 0.098(8) 0.050(6) 0.070(6) 0.007(5) 0.026(6) -0.006(5)
N302 0.089(8) 0.047(5) 0.049(5) 0.003(4) 0.014(5) 0.000(5)
N322 0.108(8) 0.039(5) 0.053(5) -0.006(4) 0.028(5) -0.009(5)
C345 0.101(9) 0.034(5) 0.033(5) 0.003(4) 0.020(5) 0.006(5)
O3A 0.084(8) 0.046(6) 0.076(7) 0.023(5) 0.029(6) -0.006(5)
C344 0.096(9) 0.034(5) 0.034(5) 0.000(4) 0.019(5) -0.001(5)
C327 0.093(8) 0.024(4) 0.039(5) -0.001(4) 0.026(5) -0.004(5)
N319 0.115(8) 0.039(5) 0.047(5) -0.014(4) 0.025(5) -0.016(5)
C324 0.079(7) 0.030(4) 0.036(5) -0.003(4) 0.023(5) -0.008(4)
N328 0.100(8) 0.055(6) 0.060(6) -0.011(5) 0.016(5) -0.004(5)
C317 0.086(8) 0.045(6) 0.039(5) 0.002(4) 0.019(5) 0.004(5)
C334 0.075(7) 0.031(5) 0.039(5) -0.007(4) 0.021(5) -0.002(4)
N327 0.096(9) 0.054(6) 0.077(7) 0.001(5) 0.017(6) -0.001(6)
C346 0.093(9) 0.043(6) 0.053(6) -0.012(5) 0.035(6) -0.003(5)
C326 0.085(8) 0.035(5) 0.032(4) -0.004(4) 0.014(5) -0.003(5)
C339 0.094(9) 0.040(5) 0.048(6) -0.003(4) 0.024(6) -0.002(5)
C325 0.099(8) 0.026(4) 0.035(5) 0.005(4) 0.030(5) -0.005(5)
N325 0.094(8) 0.059(6) 0.084(8) -0.013(6) 0.014(6) -0.009(6)
C316 0.086(8) 0.039(5) 0.033(5) 0.006(4) 0.020(5) 0.005(5)
N331 0.105(8) 0.047(5) 0.068(6) -0.010(5) 0.025(6) -0.015(5)
C308 0.076(8) 0.036(5) 0.043(5) 0.001(4) 0.020(5) 0.004(5)
C343 0.083(8) 0.037(5) 0.034(5) 0.000(4) 0.017(5) 0.007(5)
N330 0.085(8) 0.072(7) 0.076(7) -0.011(6) 0.020(6) -0.008(6)
N303 0.090(8) 0.050(6) 0.076(7) 0.017(5) 0.006(6) 0.001(5)
C320 0.127(11) 0.033(5) 0.042(5) 0.009(4) 0.042(6) 0.006(6)
C370 0.094(9) 0.033(5) 0.051(6) -0.006(4) 0.026(6) -0.010(5)
O1A 0.098(9) 0.059(7) 0.074(7) -0.035(6) 0.043(6) -0.025(6)
C361 0.098(9) 0.037(5) 0.044(5) -0.010(4) 0.021(5) -0.016(5)
C332 0.099(9) 0.031(5) 0.047(6) 0.000(4) 0.011(6) 0.001(5)
C333 0.082(8) 0.031(5) 0.046(5) -0.002(4) 0.020(5) -0.003(5)
C396 0.078(8) 0.047(6) 0.052(6) -0.003(5) 0.023(5) -0.008(5)
C336 0.121(11) 0.033(5) 0.050(6) -0.013(5) 0.006(6) 0.002(6)
C397 0.088(8) 0.036(5) 0.060(6) -0.012(5) 0.028(6) -0.014(5)
C347 0.106(10) 0.048(6) 0.043(5) -0.011(5) 0.036(6) -0.006(6)
C342 0.090(8) 0.044(6) 0.040(5) 0.006(4) 0.027(5) 0.002(5)
N335 0.100(9) 0.055(7) 0.111(10) 0.009(7) 0.016(8) 0.003(6)
C362 0.102(9) 0.036(5) 0.048(6) -0.011(4) 0.022(6) -0.013(5)
C352 0.119(11) 0.030(5) 0.042(5) -0.002(4) 0.033(6) -0.001(6)
C309 0.089(9) 0.044(6) 0.055(6) 0.014(5) 0.020(6) -0.002(6)
N326 0.079(8) 0.064(6) 0.072(7) -0.011(5) 0.010(5) 0.000(5)
C318 0.097(9) 0.034(5) 0.045(5) -0.004(4) 0.022(5) 0.005(5)
C357 0.114(10) 0.034(5) 0.042(5) -0.006(4) 0.024(6) -0.010(6)
C360 0.118(10) 0.035(5) 0.050(6) -0.012(4) 0.032(6) -0.011(6)
C319 0.136(12) 0.035(5) 0.055(6) -0.001(5) 0.042(7) 0.010(6)
C329 0.101(9) 0.042(5) 0.037(5) -0.001(4) 0.016(5) -0.001(6)
C399 0.101(10) 0.041(6) 0.064(7) -0.009(5) 0.027(7) -0.009(6)
C379 0.103(11) 0.046(6) 0.068(8) 0.004(6) 0.023(7) -0.003(7)
C312 0.094(10) 0.070(8) 0.060(7) 0.010(6) 0.032(7) 0.017(7)
C363 0.121(11) 0.039(6) 0.047(6) -0.013(5) 0.038(6) -0.024(6)
C354 0.110(10) 0.054(7) 0.048(6) 0.001(5) 0.029(6) 0.013(7)
C322 0.118(10) 0.023(4) 0.047(6) 0.000(4) 0.026(6) 0.004(5)
C328 0.102(9) 0.032(5) 0.037(5) 0.002(4) 0.020(5) 0.001(5)
C307 0.082(9) 0.041(6) 0.063(7) 0.008(5) 0.022(6) -0.008(5)
C406 0.073(8) 0.038(6) 0.081(8) -0.018(5) 0.018(6) -0.005(5)
C313 0.110(11) 0.052(7) 0.064(7) 0.029(6) 0.046(7) 0.017(7)
C364 0.121(11) 0.044(6) 0.049(6) -0.003(5) 0.038(6) -0.007(6)
N336 0.178(13) 0.036(5) 0.077(7) -0.005(5) 0.063(8) -0.004(6)
C335 0.122(11) 0.034(5) 0.044(6) 0.001(4) 0.017(6) 0.002(6)
C400 0.099(10) 0.047(6) 0.068(7) -0.008(5) 0.033(7) -0.001(6)
C393 0.087(9) 0.042(6) 0.079(8) -0.020(6) 0.035(7) -0.016(6)
C349 0.097(10) 0.047(6) 0.056(6) -0.015(5) 0.002(6) 0.007(6)
C353 0.100(10) 0.054(7) 0.048(6) -0.005(5) 0.013(6) 0.013(7)
C398 0.081(8) 0.036(5) 0.064(7) -0.003(5) 0.005(6) -0.007(5)
C371 0.114(11) 0.045(6) 0.061(7) -0.001(5) 0.015(7) -0.011(7)
C7A 0.071(9) 0.023(6) 0.067(8) 0.001(6) 0.013(7) 0.005(6)
C356 0.118(11) 0.046(6) 0.046(6) -0.010(5) 0.022(6) -0.001(6)
N329 0.168(15) 0.068(8) 0.071(8) 0.000(6) 0.052(9) -0.021(9)
C4A 0.080(9) 0.022(6) 0.057(8) 0.004(5) 0.028(7) -0.003(6)
C5A 0.092(11) 0.021(6) 0.080(10) -0.004(6) 0.038(8) -0.005(6)
C6A 0.130(14) 0.025(6) 0.069(9) -0.008(6) 0.057(10) -0.015(8)
C1A 0.134(14) 0.034(7) 0.060(9) 0.018(7) 0.062(9) 0.018(8)
C2A 0.105(12) 0.045(8) 0.053(8) 0.016(6) 0.047(8) 0.021(8)
C3A 0.078(10) 0.045(7) 0.053(8) 0.006(6) 0.040(7) 0.004(7)
C306 0.104(10) 0.043(6) 0.054(6) 0.005(5) 0.015(6) -0.008(6)
C348 0.103(10) 0.052(7) 0.062(7) -0.006(6) 0.014(7) 0.012(7)
C355 0.135(12) 0.043(6) 0.045(6) -0.006(5) 0.024(7) 0.006(7)
C375 0.098(11) 0.070(8) 0.074(8) -0.004(7) 0.016(8) -0.013(8)
C378 0.116(12) 0.052(7) 0.065(8) -0.007(6) 0.016(8) -0.008(7)
C372 0.142(14) 0.051(7) 0.057(7) 0.004(6) 0.016(8) -0.003(8)
C368 0.100(10) 0.043(6) 0.079(8) -0.011(6) 0.029(7) -0.005(6)
C388 0.091(10) 0.072(8) 0.061(7) -0.018(6) 0.019(7) -0.003(7)
C303 0.077(9) 0.053(7) 0.090(9) 0.013(7) -0.001(7) -0.002(6)
C359 0.190(16) 0.038(6) 0.041(6) -0.014(5) 0.044(8) -0.016(8)
N301 0.077(8) 0.041(6) 0.189(15) 0.007(8) 0.005(9) -0.008(6)
C315 0.079(8) 0.055(7) 0.073(8) 0.020(6) 0.019(6) 0.008(6)
C338 0.095(10) 0.068(8) 0.068(8) -0.032(7) 0.014(7) 0.003(7)
C391 0.117(11) 0.046(6) 0.069(8) -0.007(6) 0.022(8) -0.002(7)
C341 0.107(12) 0.084(10) 0.056(7) -0.018(7) 0.026(7) -0.007(8)
C351 0.091(10) 0.055(7) 0.101(10) -0.028(7) 0.014(8) -0.007(7)
C331 0.169(14) 0.028(5) 0.048(6) 0.001(4) 0.048(7) 0.006(7)
C323 0.114(10) 0.044(6) 0.045(6) -0.001(5) 0.022(6) 0.003(6)
C358 0.158(14) 0.033(5) 0.048(6) 0.001(5) 0.042(7) -0.009(7)
C380 0.087(10) 0.065(8) 0.066(7) -0.013(6) 0.021(7) 0.006(7)
C314 0.097(11) 0.059(7) 0.067(8) 0.023(6) 0.025(7) 0.012(7)
C381 0.129(14) 0.066(9) 0.074(9) -0.009(7) 0.045(9) -0.014(9)
C369 0.133(12) 0.037(6) 0.064(7) 0.000(5) 0.032(8) -0.001(7)
C340 0.097(11) 0.083(10) 0.072(9) -0.030(7) 0.013(8) 0.005(8)
C392 0.126(12) 0.046(6) 0.070(8) 0.000(6) 0.024(8) -0.007(7)
C390 0.089(10) 0.083(10) 0.086(9) -0.022(8) 0.024(8) -0.007(8)
C365 0.130(11) 0.043(6) 0.048(6) -0.005(5) 0.042(7) -0.008(6)
C394 0.142(14) 0.051(7) 0.075(8) -0.001(6) 0.047(9) 0.001(8)
C404 0.088(10) 0.055(8) 0.128(14) -0.050(9) 0.027(9) -0.010(7)
C8A 0.077(10) 0.028(7) 0.091(11) -0.021(7) -0.006(9) 0.002(7)
C385 0.154(17) 0.065(9) 0.081(10) -0.001(7) 0.045(10) 0.019(10)
C408 0.137(15) 0.048(8) 0.114(13) -0.010(8) 0.018(11) 0.000(8)
C337 0.115(12) 0.066(8) 0.065(8) -0.034(7) 0.025(8) -0.004(8)
C330 0.212(18) 0.030(6) 0.053(7) 0.000(5) 0.053(9) -0.005(8)
C11A 0.084(12) 0.043(9) 0.106(13) 0.029(9) -0.014(10) -0.008(8)
C389 0.103(12) 0.093(11) 0.069(8) -0.023(8) 0.027(8) -0.008(9)
C401 0.135(13) 0.045(7) 0.092(10) 0.003(6) 0.056(9) -0.001(7)
C407 0.142(14) 0.044(7) 0.085(10) -0.004(6) 0.022(9) 0.000(8)
C12A 0.073(10) 0.029(7) 0.091(11) 0.012(7) 0.002(8) -0.012(7)
C405 0.126(13) 0.050(7) 0.091(10) -0.007(7) 0.014(9) -0.003(8)
C14A 0.089(13) 0.083(13) 0.089(13) -0.048(11) 0.028(10) 0.012(10)
C395 0.172(17) 0.043(7) 0.091(10) -0.007(7) 0.057(11) -0.013(8)
C376 0.107(14) 0.127(16) 0.137(16) -0.083(14) 0.005(12) -0.007(12)
C366 0.27(2) 0.043(7) 0.051(7) -0.004(6) 0.069(11) -0.022(10)
C305 0.082(12) 0.135(18) 0.23(3) 0.107(19) -0.025(14) -0.011(12)
C384 0.176(19) 0.053(8) 0.091(11) 0.016(8) 0.036(12) 0.017(10)
C304 0.091(12) 0.093(12) 0.18(2) 0.074(13) -0.005(12) -0.012(10)
C403 0.22(2) 0.041(7) 0.075(9) 0.000(6) 0.069(11) 0.004(9)
C367 0.31(3) 0.023(5) 0.057(7) -0.006(5) 0.082(12) -0.004(9)
C373 0.081(12) 0.137(17) 0.130(16) -0.054(13) -0.015(11) -0.006(11)
C377 0.093(13) 0.100(13) 0.19(2) -0.062(14) 0.003(13) 0.008(10)
C9A 0.096(13) 0.031(8) 0.107(13) -0.022(8) -0.024(11) 0.010(8)
C302 0.076(11) 0.125(16) 0.17(2) 0.062(14) -0.012(11) -0.029(10)
C10A 0.095(13) 0.029(8) 0.128(16) 0.016(9) -0.026(12) -0.005(8)
C13A 0.098(13) 0.039(8) 0.089(12) -0.005(8) 0.013(10) -0.018(8)
C350 0.128(15) 0.062(9) 0.092(11) -0.033(8) 0.022(10) -0.004(9)
C301 0.080(12) 0.106(14) 0.22(3) 0.072(16) -0.012(14) -0.006(10)
C382 0.136(15) 0.072(10) 0.150(17) -0.055(11) 0.057(13) -0.019(10)
C374 0.112(14) 0.095(12) 0.138(16) -0.058(12) 0.009(12) 0.003(10)
C402 0.30(3) 0.055(9) 0.091(12) 0.005(8) 0.098(16) 0.009(13)
C310 0.091(11) 0.129(15) 0.131(15) 0.084(13) 0.028(10) 0.003(10)
C383 0.115(15) 0.120(16) 0.120(15) -0.036(12) 0.029(13) -0.029(13)
C311 0.111(14) 0.120(14) 0.119(14) 0.083(12) 0.028(11) 0.000(11)
C387 0.086(12) 0.18(2) 0.164(19) -0.126(18) 0.008(12) -0.006(12)
C386 0.090(13) 0.19(2) 0.19(2) -0.13(2) 0.038(14) -0.026(14)
I303 0.276(6) 0.0460(17) 0.0735(17) 0.0218(13) 0.084(3) 0.049(2)
Zn32 0.177(6) 0.021(2) 0.034(2) 0.0001(15) 0.056(2) 0.003(2)
I304 0.129(2) 0.0663(16) 0.0653(15) -0.0385(10) 0.0632(12) -0.0365(13)
I411 0.243(7) 0.0333(14) 0.073(3) 0.0113(15) 0.015(3) -0.004(2)
Zn46 0.178(10) 0.045(4) 0.089(6) 0.004(4) 0.008(5) -0.024(5)
I412 0.118(4) 0.144(5) 0.147(6) 0.023(4) -0.001(3) -0.047(4)
I305 0.306(5) 0.0294(11) 0.0307(8) 0.0049(7) 0.0341(15) 0.0254(17)
Zn33 0.125(3) 0.0368(13) 0.0342(12) 0.0030(11) 0.0078(17) -0.0214(17)
I306 0.140(4) 0.159(4) 0.0551(15) 0.0404(19) 0.0088(18) -0.068(3)
I401 0.082(8) 0.052(5) 0.160(15) 0.036(9) -0.034(8) -0.008(4)
Zn41 0.063(10) 0.025(7) 0.17(4) 0.008(15) 0.017(15) -0.010(6)
I402 0.083(4) 0.053(4) 0.114(11) -0.020(6) 0.012(6) -0.002(3)
I413 0.0785(17) 0.0307(16) 0.0587(12) -0.0005(10) 0.0199(11) -0.0008(12)
Zn47 0.073(5) 0.037(5) 0.057(3) 0.001(3) 0.023(3) 0.004(3)
I414 0.106(2) 0.0242(18) 0.0651(12) 0.0058(11) 0.0367(12) 0.0164(13)
Zn48 0.47(3) 0.039(5) 0.187(16) 0.023(8) 0.274(19) 0.056(13)
I415 0.56(3) 0.085(6) 0.389(18) -0.123(9) 0.407(19) -0.128(10)
I416 0.89(3) 0.127(6) 0.058(3) 0.038(3) 0.093(7) 0.254(12)
I409 0.277(10) 0.068(3) 0.153(6) -0.067(4) 0.105(6) -0.052(5)
Zn45 0.157(9) 0.035(4) 0.039(3) -0.001(3) 0.033(5) 0.010(4)
I410 0.197(7) 0.072(3) 0.057(3) 0.0154(19) 0.028(4) 0.041(4)
I407 0.126(5) 0.049(3) 0.204(7) 0.023(3) 0.063(4) -0.011(2)
Zn44 0.061(6) 0.036(7) 0.093(9) -0.015(5) 0.020(5) 0.000(4)
I408 0.149(6) 0.058(4) 0.115(5) -0.061(4) 0.001(3) -0.003(3)
I417 0.283(10) 0.0522(19) 0.080(3) 0.0091(15) 0.006(4) -0.002(3)
Zn49 0.173(11) 0.066(7) 0.050(6) 0.003(5) 0.002(5) -0.040(6)
I418 0.130(5) 0.166(8) 0.116(5) 0.031(4) 0.032(4) -0.053(4)
I501 0.161(6) 0.084(6) 0.294(14) 0.114(8) -0.091(9) -0.043(4)
I502 0.146(4) 0.069(3) 0.310(12) -0.054(4) 0.057(6) 0.023(3)
Zn51 0.088(9) 0.032(5) 0.28(3) 0.041(9) -0.001(11) -0.009(4)
I514 0.143(7) 0.108(6) 0.304(15) -0.020(8) 0.107(9) -0.042(6)
I513 0.127(9) 0.069(6) 0.29(2) -0.083(10) -0.017(10) 0.012(5)
Zn57 0.099(12) 0.043(10) 0.26(4) -0.028(13) 0.030(18) -0.004(8)
C15A 0.129(19) 0.102(17) 0.132(19) 0.055(15) 0.086(16) 0.022(14)
C3B 0.071(18) 0.109(18) 0.05(2) 0.022(17) 0.025(17) 0.017(14)
C4B 0.076(15) 0.111(16) 0.029(14) 0.021(13) 0.037(13) 0.020(12)
C5B 0.073(15) 0.14(2) 0.043(17) 0.011(17) 0.039(14) 0.018(13)
C6B 0.081(19) 0.15(2) 0.039(18) 0.004(19) 0.034(17) 0.006(14)
C9B 0.08(3) 0.10(2) 0.15(3) 0.01(2) 0.01(2) 0.01(2)
C10B 0.08(3) 0.10(2) 0.15(3) 0.008(19) -0.01(2) 0.01(2)
C1B 0.09(2) 0.13(2) 0.07(2) 0.00(2) 0.036(19) -0.002(16)
C2B 0.090(19) 0.110(18) 0.06(2) 0.02(2) 0.036(19) 0.011(17)
C7B 0.09(2) 0.110(17) 0.098(18) 0.018(14) 0.018(16) 0.018(15)
O2B 0.17(3) 0.12(3) 0.15(2) 0.00(2) 0.09(2) -0.02(3)
C8B 0.13(3) 0.10(2) 0.13(2) 0.012(17) 0.04(2) -0.005(19)
C1 0.06(3) 0.11(3) 0.11(3) -0.04(3) 0.01(3) 0.01(2)
C8 0.05(3) 0.11(3) 0.11(3) -0.05(3) 0.00(2) 0.00(2)
C9 0.07(3) 0.10(3) 0.10(3) -0.06(3) 0.01(2) 0.00(2)
C10 0.07(3) 0.12(4) 0.11(3) -0.05(3) 0.02(3) 0.01(3)
C11 0.08(3) 0.12(4) 0.11(3) -0.05(3) 0.02(3) 0.01(3)
C12 0.07(3) 0.13(4) 0.11(3) -0.04(3) 0.01(3) 0.01(2)
C813 0.06(2) 0.18(3) 0.08(2) -0.043(19) 0.028(15) 0.005(19)
C818 0.06(2) 0.21(3) 0.07(2) -0.02(2) 0.015(15) 0.01(2)
C817 0.06(2) 0.20(3) 0.057(18) -0.028(18) 0.005(15) -0.02(2)
C816 0.07(2) 0.18(3) 0.050(17) -0.043(18) 0.006(15) -0.02(2)
C815 0.042(17) 0.17(3) 0.053(17) -0.038(18) 0.009(13) -0.006(18)
C814 0.025(16) 0.17(3) 0.080(19) -0.050(17) 0.005(14) -0.018(18)
C823 0.09(3) 0.19(4) 0.07(2) -0.04(3) 0.03(2) -0.04(3)
C822 0.09(3) 0.19(4) 0.06(2) -0.04(2) 0.03(2) -0.03(3)
C821 0.11(3) 0.19(4) 0.06(2) -0.04(3) 0.03(2) -0.02(3)
C820 0.10(3) 0.19(4) 0.09(2) -0.03(3) 0.04(2) 0.00(3)
C819 0.10(3) 0.18(4) 0.09(2) -0.03(2) 0.03(2) -0.01(3)
C824 0.09(3) 0.18(4) 0.08(2) -0.04(2) 0.03(2) -0.03(3)
C11B 0.08(3) 0.10(2) 0.13(3) 0.011(18) -0.01(2) 0.029(19)
O3B 0.12(3) 0.13(3) 0.08(2) 0.016(19) 0.009(18) 0.02(2)
C12B 0.10(2) 0.10(2) 0.096(19) 0.012(15) 0.004(17) 0.020(18)
C13B 0.08(2) 0.16(3) 0.10(3) 0.02(2) 0.01(2) 0.03(2)
O1B 0.15(5) 0.22(5) 0.17(4) 0.09(4) -0.01(3) 0.01(4)
C830 0.053(18) 0.11(2) 0.052(15) -0.011(13) 0.020(13) -0.003(16)
C829 0.068(19) 0.12(2) 0.068(18) 0.006(15) 0.034(14) 0.006(17)
C828 0.07(2) 0.15(3) 0.073(19) 0.019(19) 0.017(14) 0.009(19)
C827 0.08(2) 0.15(3) 0.077(19) -0.007(16) -0.003(17) -0.01(2)
C826 0.08(2) 0.13(2) 0.071(19) -0.024(16) 0.007(16) -0.014(18)
C825 0.055(18) 0.11(2) 0.060(16) -0.020(15) 0.019(13) -0.002(16)
C14B 0.20(6) 0.24(7) 0.18(4) 0.04(5) 0.11(4) -0.01(6)
C15B 0.15(6) 0.16(5) 0.10(3) 0.00(3) 0.03(3) 0.01(5)
C804 0.18(3) 0.14(3) 0.06(2) -0.01(2) 0.00(2) 0.03(3)
C803 0.17(3) 0.17(3) 0.06(2) -0.03(2) 0.016(19) 0.03(3)
C802 0.19(3) 0.18(3) 0.07(2) -0.02(2) 0.02(2) 0.05(3)
C801 0.21(3) 0.18(3) 0.09(3) -0.02(3) 0.01(2) 0.05(3)
C806 0.22(3) 0.15(3) 0.08(2) 0.00(2) 0.00(2) 0.05(3)
C805 0.20(3) 0.14(3) 0.08(2) -0.01(2) -0.01(2) 0.03(3)

loop_
_atom_type_symbol
_atom_type_description
_atom_type_scat_dispersion_real
_atom_type_scat_dispersion_imag
_atom_type_scat_source
C C 0.0181 0.0091 'International Tables Vol C Tables 4.2.6.8 and 6.1.1.4'
H H 0.0000 0.0000 'International Tables Vol C Tables 4.2.6.8 and 6.1.1.4'
I I -0.3257 6.8362 'International Tables Vol C Tables 4.2.6.8 and 6.1.1.4'
N N 0.0311 0.0180 'International Tables Vol C Tables 4.2.6.8 and 6.1.1.4'
O O 0.0492 0.0322 'International Tables Vol C Tables 4.2.6.8 and 6.1.1.4'
Zn Zn -1.5491 0.6778 'International Tables Vol C Tables 4.2.6.8 and 6.1.1.4'

loop_
_exptl_crystal_face_index_h
_exptl_crystal_face_index_k
_exptl_crystal_face_index_l
_exptl_crystal_face_perp_dist
-1 0 -1 0.0817
0 1 0 0.0802
-2 -1 -2 0.1049
2 -2 1 0.0988
2 0 -1 0.0382
-2 0 1 0.0269
2 1 0 0.0782
0 0 -1 0.0580
0 0 1 0.0675
1 0 0 0.0709
-1 0 0 0.0787
-2 1 -1 0.0833
2 -1 0 0.0947
-2 1 0 0.0730
2 1 2 0.0953

loop_
_geom_angle_atom_site_label_1
_geom_angle_atom_site_label_2
_geom_angle_atom_site_label_3
_geom_angle
_geom_angle_site_symmetry_1
_geom_angle_site_symmetry_3
_geom_angle_publ_flag
I404 Zn42 I403 127.1(6) . . ?
N306 Zn42 I404 110.5(7) . . ?
N306 Zn42 I403 105.5(5) . . ?
N307 Zn42 I404 101.4(6) . . ?
N307 Zn42 I403 108.2(6) . . ?
N307 Zn42 N306 101.4(5) . . ?
I312 Zn36 I311 125.6(3) . . ?
N318 Zn36 I311 107.6(4) . . ?
N318 Zn36 I312 106.1(4) . . ?
N318 Zn36 N319 101.3(4) . . ?
N319 Zn36 I311 107.4(3) . . ?
N319 Zn36 I312 106.2(4) . . ?
I405 Zn43 I406 127.0(10) . . ?
N305 Zn43 I405 103.7(10) 6_556 . ?
N305 Zn43 I406 103.8(10) 6_556 . ?
N311 Zn43 I405 111.3(8) . . ?
N311 Zn43 I406 108.2(8) . . ?
N311 Zn43 N305 98.6(12) . 6_556 ?
I307 Zn34 I308 119.5(3) . . ?
N312 Zn34 I307 108.9(4) . . ?
N312 Zn34 I308 110.0(4) . . ?
N313 Zn34 I307 107.2(4) . . ?
N313 Zn34 I308 107.3(4) . . ?
N313 Zn34 N312 102.6(5) . . ?
I310 Zn35 I309 126.9(5) . . ?
N323 Zn35 I310 104.2(5) 6_566 . ?
N323 Zn35 I309 109.2(6) 6_566 . ?
N317 Zn35 I310 110.3(6) . . ?
N317 Zn35 I309 104.3(5) . . ?
N317 Zn35 N323 98.5(6) . 6_566 ?
I318 Zn39 I317 124.4(4) . . ?
N331 Zn39 I318 107.6(5) . . ?
N331 Zn39 I317 109.2(4) . . ?
N330 Zn39 I318 108.2(5) . . ?
N330 Zn39 I317 103.3(5) . . ?
N330 Zn39 N331 101.9(5) . . ?
I314 Zn37 I313 123.4(6) . . ?
N324 Zn37 I313 110.9(7) . . ?
N324 Zn37 I314 107.1(6) . . ?
N324 Zn37 N325 103.1(7) . . ?
N325 Zn37 I313 107.9(7) . . ?
N325 Zn37 I314 102.4(7) . . ?
I301 Zn31 I302 122.6(7) . . ?
N335 Zn31 I301 108.3(8) 8_566 . ?
N335 Zn31 I302 110.2(7) 8_566 . ?
N301 Zn31 I301 101.2(7) . . ?
N301 Zn31 I302 113.6(9) . . ?
N301 Zn31 N335 97.8(8) . 8_566 ?
I315 Zn38 I316 127.6(3) . . ?
N336 Zn38 I316 106.6(5) 6_576 . ?
N336 Zn38 I315 107.5(5) 6_576 . ?
N336 Zn38 N329 97.6(5) 6_576 . ?
N329 Zn38 I316 109.3(6) . . ?
N329 Zn38 I315 104.3(5) . . ?
C326 N310 C325 115.7(8) . . ?
C324 N309 C325 115.7(8) . . ?
C324 N308 C326 113.9(8) . . ?
C343 N316 C344 114.2(11) . . ?
C332 N312 Zn34 122.2(8) . . ?
C332 N312 C336 116.9(9) . . ?
C332 N312 Zn44 124.5(8) . . ?
C332 N312 Zn54 98.9(16) . . ?
C336 N312 Zn34 120.9(7) . . ?
C336 N312 Zn44 118.6(8) . . ?
C336 N312 Zn54 142.1(16) . . ?
C397 N332 C396 115.5(10) . . ?
C318 N306 Zn42 126.4(10) . . ?
C318 N306 C314 116.8(10) . . ?
C318 N306 Zn32 123.6(9) . . ?
C314 N306 Zn42 116.5(8) . . ?
C314 N306 Zn32 119.3(7) . . ?
C360 N320 C362 115.2(9) . . ?
C344 N315 C342 113.8(10) . . ?
C307 N304 C308 113.8(10) . . ?
C319 N307 Zn42 119.8(8) . . ?
C319 N307 C323 117.0(9) . . ?
C319 N307 Zn32 121.6(7) . . ?
C323 N307 Zn42 123.1(7) . . ?
C323 N307 Zn32 121.2(7) . . ?
C347 N318 Zn36 118.6(7) . . ?
C347 N318 C348 116.3(11) . . ?
C347 N318 Zn46 123.2(8) . . ?
C348 N318 Zn36 125.1(10) . . ?
C348 N318 Zn46 120.3(10) . . ?
C361 N321 C360 114.8(10) . . ?
C341 N313 Zn34 124.4(10) . . ?
C341 N313 Zn44 122.1(10) . . ?
C341 N313 Zn54 142.5(14) . . ?
C337 N313 Zn34 120.2(10) . . ?
C337 N313 C341 115.4(13) . . ?
C337 N313 Zn44 122.5(10) . . ?
C337 N313 Zn54 101.6(14) . . ?
C396 N333 C398 113.3(9) . . ?
C343 N314 C342 116.2(9) . . ?
C312 N305 Zn43 123.3(11) . 6 ?
C312 N305 C311 116.7(11) . . ?
C312 N305 Zn33 125.2(10) . 6 ?
C312 N305 Zn53 148.6(18) . 6 ?
C311 N305 Zn43 119.9(9) . 6 ?
C311 N305 Zn33 117.9(8) . 6 ?
C311 N305 Zn53 94.5(17) . 6 ?
Zn33 N305 Zn43 2.0(5) 6 6 ?
Zn35 N323 Zn55 3.6(6) 6_565 6_565 ?
C365 N323 Zn35 124.2(7) . 6_565 ?
C365 N323 Zn45 122.4(8) . 6_565 ?
C365 N323 Zn55 126.5(8) . 6_565 ?
C366 N323 Zn35 120.1(8) . 6_565 ?
C366 N323 C365 115.1(10) . . ?
C366 N323 Zn45 122.5(8) . 6_565 ?
C366 N323 Zn55 117.2(9) . 6_565 ?
Zn45 N323 Zn55 10.4(6) 6_565 6_565 ?
C397 N334 C398 114.0(9) . . ?
C354 N317 Zn35 120.1(11) . . ?
C354 N317 C350 118.4(12) . . ?
C354 N317 Zn45 126.9(11) . . ?
C354 N317 Zn55 116.1(12) . . ?
C350 N317 Zn35 120.5(10) . . ?
C350 N317 Zn45 113.3(10) . . ?
C350 N317 Zn55 125.1(11) . . ?
C320 C321 C324 119.8(9) . . ?
C320 C321 C322 119.1(9) . . ?
C322 C321 C324 121.1(9) . . ?
C8A O2A C14A 118.2(13) . . ?
C329 N311 Zn43 123.4(10) . . ?
C329 N311 C330 116.2(9) . . ?
C329 N311 Zn33 124.4(8) . . ?
C329 N311 Zn53 109.3(15) . . ?
C330 N311 Zn43 119.3(10) . . ?
C330 N311 Zn33 119.0(8) . . ?
C330 N311 Zn53 132.9(15) . . ?
C372 N324 Zn37 120.5(9) . . ?
C372 N324 Zn47 115.2(9) . . ?
C372 N324 Zn57 134.3(13) . . ?
C368 N324 Zn37 121.8(9) . . ?
C368 N324 C372 117.6(11) . . ?
C368 N324 Zn47 127.1(9) . . ?
C368 N324 Zn57 107.4(12) . . ?
C308 N302 C306 116.2(10) . . ?
C362 N322 C361 113.9(9) . . ?
C346 C345 C343 121.3(12) . . ?
C346 C345 C349 117.1(11) . . ?
C349 C345 C343 121.6(10) . . ?
C12A O3A C15A 117.8(14) . . ?
N316 C344 C352 115.3(11) . . ?
N315 C344 N316 126.1(10) . . ?
N315 C344 C352 118.5(10) . . ?
C328 C327 C325 120.9(9) . . ?
C328 C327 C331 118.8(9) . . ?
C331 C327 C325 120.3(9) . . ?
C355 N319 Zn36 121.5(8) . . ?
C355 N319 Zn46 123.6(8) . . ?
C359 N319 Zn36 121.1(7) . . ?
C359 N319 C355 117.3(10) . . ?
C359 N319 Zn46 118.5(8) . . ?
N309 C324 N308 125.4(8) . . ?
N309 C324 C321 117.1(8) . . ?
N308 C324 C321 117.4(8) . . ?
C380 N328 C379 113.4(13) . . ?
C316 C317 H317 120.4 . . ?
C318 C317 H317 120.4 . . ?
C318 C317 C316 119.2(11) . . ?
C333 C334 C326 121.7(8) . . ?
C335 C334 C326 120.9(9) . . ?
C335 C334 C333 117.4(9) . . ?
C379 N327 C378 115.4(13) . . ?
C345 C346 H346 119.9 . . ?
C347 C346 C345 120.1(13) . . ?
C347 C346 H346 119.9 . . ?
N310 C326 N308 125.7(9) . . ?
N310 C326 C334 117.0(8) . . ?
N308 C326 C334 117.2(8) . . ?
C338 C339 C342 120.4(11) . . ?
C338 C339 C340 118.2(13) . . ?
C340 C339 C342 121.4(11) . . ?
N310 C325 N309 123.5(8) . . ?
N310 C325 C327 119.5(8) . . ?
N309 C325 C327 117.0(8) . . ?
C373 N325 Zn37 122.4(11) . . ?
C373 N325 Zn47 126.9(11) . . ?
C373 N325 Zn57 105.5(13) . . ?
C377 N325 Zn37 119.5(13) . . ?
C377 N325 C373 118.1(15) . . ?
C377 N325 Zn47 114.8(12) . . ?
C377 N325 Zn57 136.2(14) . . ?
C317 C316 C308 121.1(10) . . ?
C317 C316 C315 117.7(10) . . ?
C315 C316 C308 121.1(11) . . ?
C391 N331 Zn39 121.4(9) . . ?
C391 N331 C395 118.3(12) . . ?
C391 N331 Zn49 122.6(9) . . ?
C395 N331 Zn39 120.0(9) . . ?
C395 N331 Zn49 118.8(10) . . ?
N304 C308 C316 116.8(11) . . ?
N302 C308 N304 125.3(10) . . ?
N302 C308 C316 117.8(10) . . ?
N316 C343 C345 117.7(11) . . ?
N314 C343 N316 124.1(10) . . ?
N314 C343 C345 118.1(9) . . ?
C390 N330 Zn39 125.8(11) . . ?
C390 N330 C386 119.2(13) . . ?
C390 N330 Zn49 124.7(11) . . ?
C386 N330 Zn39 114.7(10) . . ?
C386 N330 Zn49 115.7(11) . . ?
C306 N303 C307 115.5(11) . . ?
C321 C320 H320 120.7 . . ?
C321 C320 C319 118.6(9) . . ?
C319 C320 H320 120.7 . . ?
C371 C370 C362 119.9(10) . . ?
C369 C370 C362 124.6(10) . . ?
C369 C370 C371 115.5(10) . . ?
C13A O1A H1A 109.5 . . ?
N321 C361 N322 125.8(9) . . ?
N321 C361 C363 120.1(10) . . ?
N322 C361 C363 114.0(9) . . ?
N312 C332 H332 117.9 . . ?
N312 C332 C333 124.2(10) . . ?
C333 C332 H332 117.9 . . ?
C334 C333 H333 120.9 . . ?
C332 C333 C334 118.3(9) . . ?
C332 C333 H333 120.9 . . ?
N332 C396 C393 116.0(10) . . ?
N333 C396 N332 125.1(10) . . ?
N333 C396 C393 118.8(10) . . ?
N312 C336 H336 118.5 . . ?
C335 C336 N312 122.9(10) . . ?
C335 C336 H336 118.5 . . ?
N332 C397 N334 125.7(10) . . ?
N332 C397 C399 117.8(10) . . ?
N334 C397 C399 116.4(10) . . ?
N318 C347 C346 122.8(11) . . ?
N318 C347 H347 118.6 . . ?
C346 C347 H347 118.6 . . ?
N315 C342 C339 117.1(10) . . ?
N314 C342 N315 125.5(12) . . ?
N314 C342 C339 117.4(10) . . ?
Zn31 N335 Zn51 22.4(12) 8_465 8_465 ?
C404 N335 Zn31 128.3(11) . 8_465 ?
C404 N335 C408 120.2(13) . . ?
C404 N335 Zn41 120.9(13) . 8_465 ?
C404 N335 Zn51 106.4(14) . 8_465 ?
C408 N335 Zn31 111.5(12) . 8_465 ?
C408 N335 Zn41 118.9(13) . 8_465 ?
C408 N335 Zn51 133.0(15) . 8_465 ?
N320 C362 C370 119.2(9) . . ?
N322 C362 N320 124.8(10) . . ?
N322 C362 C370 115.8(9) . . ?
C353 C352 C344 123.4(11) . . ?
C353 C352 C351 119.1(11) . . ?
C351 C352 C344 117.5(13) . . ?
C313 C309 C307 121.4(10) . . ?
C313 C309 C310 117.6(12) . . ?
C310 C309 C307 120.7(13) . . ?
C378 N326 C380 113.7(12) . . ?
N306 C318 C317 124.0(12) . . ?
N306 C318 H318 118.0 . . ?
C317 C318 H318 118.0 . . ?
C356 C357 C360 122.5(10) . . ?
C356 C357 C358 117.2(10) . . ?
C358 C357 C360 120.3(10) . . ?
N320 C360 N321 125.3(10) . . ?
N320 C360 C357 119.3(9) . . ?
N321 C360 C357 115.4(9) . . ?
N307 C319 C320 123.2(10) . . ?
N307 C319 H319 118.4 . . ?
C320 C319 H319 118.4 . . ?
N311 C329 H329 117.5 . . ?
N311 C329 C328 125.0(10) . . ?
C328 C329 H329 117.5 . . ?
C400 C399 C397 121.2(11) . . ?
C403 C399 C397 119.5(11) . . ?
C403 C399 C400 119.2(12) . . ?
N328 C379 C381 116.4(14) . . ?
N327 C379 N328 124.8(12) . . ?
N327 C379 C381 118.6(13) . . ?
N305 C312 H312 117.5 . . ?
N305 C312 C313 124.9(13) . . ?
C313 C312 H312 117.5 . . ?
C364 C363 C361 120.4(10) . . ?
C367 C363 C361 119.0(10) . . ?
C367 C363 C364 120.6(10) . . ?
N317 C354 H354 118.4 . . ?
N317 C354 C353 123.2(14) . . ?
C353 C354 H354 118.4 . . ?
C321 C322 H322 120.7 . . ?
C323 C322 C321 118.6(9) . . ?
C323 C322 H322 120.7 . . ?
C327 C328 C329 117.6(10) . . ?
C327 C328 H328 121.2 . . ?
C329 C328 H328 121.2 . . ?
N304 C307 N303 125.9(11) . . ?
N304 C307 C309 117.5(11) . . ?
N303 C307 C309 116.6(10) . . ?
C407 C406 C398 119.5(11) . . ?
C405 C406 C398 122.6(12) . . ?
C405 C406 C407 117.7(12) . . ?
C309 C313 C312 119.8(11) . . ?
C309 C313 H313 120.1 . . ?
C312 C313 H313 120.1 . . ?
C363 C364 H364 121.2 . . ?
C363 C364 C365 117.6(10) . . ?
C365 C364 H364 121.2 . . ?
Zn38 N336 Zn58 38.7(11) 6_575 6_575 ?
C401 N336 Zn38 123.3(9) . 6_575 ?
C401 N336 Zn48 118.9(9) . 6_575 ?
C401 N336 Zn58 104.5(15) . 6_575 ?
C402 N336 Zn38 116.9(11) . 6_575 ?
C402 N336 C401 118.8(12) . . ?
C402 N336 Zn48 122.3(10) . 6_575 ?
C402 N336 Zn58 130.1(17) . 6_575 ?
C334 C335 H335 119.9 . . ?
C336 C335 C334 120.3(10) . . ?
C336 C335 H335 119.9 . . ?
C399 C400 H400 120.9 . . ?
C399 C400 C401 118.2(12) . . ?
C401 C400 H400 120.9 . . ?
C392 C393 C396 123.1(11) . . ?
C392 C393 C394 115.0(13) . . ?
C394 C393 C396 121.9(11) . . ?
C345 C349 H349 120.5 . . ?
C348 C349 C345 119.1(12) . . ?
C348 C349 H349 120.5 . . ?
C352 C353 C354 118.9(13) . . ?
C352 C353 H353 120.5 . . ?
C354 C353 H353 120.5 . . ?
N333 C398 N334 126.2(10) . . ?
N333 C398 C406 117.8(10) . . ?
N334 C398 C406 115.9(10) . . ?
C370 C371 H371 119.3 . . ?
C372 C371 C370 121.5(12) . . ?
C372 C371 H371 119.3 . . ?
C8A C7A C4A 121.0(11) . . ?
C8A C7A C12A 119.0(12) . . ?
C12A C7A C4A 119.9(10) . . ?
C357 C356 H356 119.6 . . ?
C355 C356 C357 120.8(11) . . ?
C355 C356 H356 119.6 . . ?
C384 N329 Zn38 118.8(15) . . ?
C384 N329 C383 123.1(17) . . ?
C384 N329 Zn48 130.0(16) . . ?
C384 N329 Zn58 154.9(18) . . ?
C383 N329 Zn38 117.5(13) . . ?
C383 N329 Zn48 106.4(13) . . ?
C383 N329 Zn58 80.9(15) . . ?
C5A C4A C7A 122.1(8) . . ?
C5A C4A C3A 120.0 . . ?
C3A C4A C7A 117.9(8) . . ?
C4A C5A C13A 119.0(7) . . ?
C6A C5A C4A 120.0 . . ?
C6A C5A C13A 121.0(8) . . ?
C5A C6A H6A 120.0 . . ?
C5A C6A C1A 120.0 . . ?
C1A C6A H6A 120.0 . . ?
C6A C1A H1AA 120.0 . . ?
C2A C1A C6A 120.0 . . ?
C2A C1A H1AA 120.0 . . ?
C1A C2A H2A 120.0 . . ?
C1A C2A C3A 120.0 . . ?
C3A C2A H2A 120.0 . . ?
C4A C3A H3A 120.0 . . ?
C2A C3A C4A 120.0 . . ?
C2A C3A H3A 120.0 . . ?
N302 C306 C303 118.7(11) . . ?
N303 C306 N302 123.3(13) . . ?
N303 C306 C303 118.0(11) . . ?
N318 C348 C349 124.3(14) . . ?
N318 C348 H348 117.8 . . ?
C349 C348 H348 117.8 . . ?
N319 C355 C356 122.3(11) . . ?
N319 C355 H355 118.9 . . ?
C356 C355 H355 118.9 . . ?
C376 C375 C378 122.4(14) . . ?
C376 C375 C374 115.8(16) . . ?
C374 C375 C378 121.7(15) . . ?
N327 C378 C375 117.5(13) . . ?
N326 C378 N327 126.1(15) . . ?
N326 C378 C375 116.3(13) . . ?
N324 C372 C371 121.6(12) . . ?
N324 C372 H372 119.2 . . ?
C371 C372 H372 119.2 . . ?
N324 C368 H368 118.4 . . ?
N324 C368 C369 123.3(12) . . ?
C369 C368 H368 118.4 . . ?
C389 C388 C380 122.4(12) . . ?
C387 C388 C380 120.9(14) . . ?
C387 C388 C389 116.6(13) . . ?
C304 C303 C306 123.7(14) . . ?
C304 C303 C302 115.7(15) . . ?
C302 C303 C306 120.6(13) . . ?
N319 C359 H359 118.6 . . ?
N319 C359 C358 122.8(10) . . ?
C358 C359 H359 118.6 . . ?
C305 N301 Zn31 128.5(13) . . ?
C305 N301 Zn41 124.8(14) . . ?
C305 N301 Zn51 109.7(14) . . ?
C301 N301 Zn31 114.3(14) . . ?
C301 N301 C305 116.5(16) . . ?
C301 N301 Zn41 118.8(14) . . ?
C301 N301 Zn51 133.5(14) . . ?
C316 C315 H315 120.3 . . ?
C314 C315 C316 119.4(13) . . ?
C314 C315 H315 120.3 . . ?
C339 C338 H338 120.7 . . ?
C339 C338 C337 118.6(12) . . ?
C337 C338 H338 120.7 . . ?
N331 C391 H391 119.1 . . ?
N331 C391 C392 121.7(12) . . ?
C392 C391 H391 119.1 . . ?
N313 C341 H341 118.3 . . ?
N313 C341 C340 123.4(13) . . ?
C340 C341 H341 118.3 . . ?
C352 C351 H351 121.0 . . ?
C352 C351 C350 117.9(15) . . ?
C350 C351 H351 121.0 . . ?
C327 C331 H331 120.3 . . ?
C330 C331 C327 119.5(11) . . ?
C330 C331 H331 120.3 . . ?
N307 C323 C322 123.5(10) . . ?
N307 C323 H323 118.3 . . ?
C322 C323 H323 118.3 . . ?
C357 C358 C359 119.5(11) . . ?
C357 C358 H358 120.2 . . ?
C359 C358 H358 120.2 . . ?
N328 C380 N326 126.3(13) . . ?
N328 C380 C388 116.3(13) . . ?
N326 C380 C388 117.3(11) . . ?
N306 C314 C315 122.8(12) . . ?
N306 C314 H314 118.6 . . ?
C315 C314 H314 118.6 . . ?
C385 C381 C379 121.0(14) . . ?
C382 C381 C379 122.8(18) . . ?
C382 C381 C385 116.2(16) . . ?
C370 C369 H369 119.8 . . ?
C368 C369 C370 120.4(12) . . ?
C368 C369 H369 119.8 . . ?
C339 C340 C341 119.6(13) . . ?
C339 C340 H340 120.2 . . ?
C341 C340 H340 120.2 . . ?
C393 C392 H392 119.0 . . ?
C391 C392 C393 122.0(13) . . ?
C391 C392 H392 119.0 . . ?
N330 C390 H390 118.1 . . ?
N330 C390 C389 123.8(15) . . ?
C389 C390 H390 118.1 . . ?
N323 C365 C364 123.6(11) . . ?
N323 C365 H365 118.2 . . ?
C364 C365 H365 118.2 . . ?
C393 C394 H394 119.8 . . ?
C395 C394 C393 120.4(13) . . ?
C395 C394 H394 119.8 . . ?
N335 C404 H404 117.6 . . ?
N335 C404 C405 124.8(14) . . ?
C405 C404 H404 117.6 . . ?
O2A C8A C7A 115.7(11) . . ?
O2A C8A C9A 123.3(13) . . ?
C7A C8A C9A 120.9(14) . . ?
C381 C385 H385 119.6 . . ?
C381 C385 C384 120.8(18) . . ?
C384 C385 H385 119.6 . . ?
N335 C408 H408 120.2 . . ?
N335 C408 C407 119.7(16) . . ?
C407 C408 H408 120.2 . . ?
N313 C337 C338 124.7(12) . . ?
N313 C337 H337 117.7 . . ?
C338 C337 H337 117.7 . . ?
N311 C330 C331 122.7(11) . . ?
N311 C330 H330 118.6 . . ?
C331 C330 H330 118.6 . . ?
C12A C11A H11A 119.9 . . ?
C10A C11A H11A 119.9 . . ?
C10A C11A C12A 120.3(15) . . ?
C388 C389 H389 120.0 . . ?
C390 C389 C388 120.0(14) . . ?
C390 C389 H389 120.0 . . ?
N336 C401 C400 122.3(12) . . ?
N336 C401 H401 118.8 . . ?
C400 C401 H401 118.8 . . ?
C406 C407 C408 121.1(14) . . ?
C406 C407 H407 119.5 . . ?
C408 C407 H407 119.5 . . ?
O3A C12A C7A 115.7(10) . . ?
O3A C12A C11A 124.6(14) . . ?
C11A C12A C7A 119.7(15) . . ?
C406 C405 C404 116.5(15) . . ?
C406 C405 H405 121.8 . . ?
C404 C405 H405 121.8 . . ?
O2A C14A H14A 109.5 . . ?
O2A C14A H14B 109.5 . . ?
O2A C14A H14C 109.5 . . ?
H14A C14A H14B 109.5 . . ?
H14A C14A H14C 109.5 . . ?
H14B C14A H14C 109.5 . . ?
N331 C395 C394 122.5(13) . . ?
N331 C395 H395 118.7 . . ?
C394 C395 H395 118.7 . . ?
C375 C376 H376 120.0 . . ?
C375 C376 C377 120.1(16) . . ?
C377 C376 H376 120.0 . . ?
N323 C366 H366 116.6 . . ?
N323 C366 C367 126.9(12) . . ?
C367 C366 H366 116.6 . . ?
N301 C305 H305 118.3 . . ?
N301 C305 C304 123.4(18) . . ?
C304 C305 H305 118.3 . . ?
N329 C384 C385 121(2) . . ?
N329 C384 H384 119.7 . . ?
C385 C384 H384 119.7 . . ?
C303 C304 H304 119.0 . . ?
C305 C304 C303 121.9(17) . . ?
C305 C304 H304 119.0 . . ?
C399 C403 H403 120.2 . . ?
C399 C403 C402 119.6(13) . . ?
C402 C403 H403 120.2 . . ?
C363 C367 C366 116.2(11) . . ?
C363 C367 H367 121.9 . . ?
C366 C367 H367 121.9 . . ?
N325 C373 H373 117.5 . . ?
N325 C373 C374 125.1(16) . . ?
C374 C373 H373 117.5 . . ?
N325 C377 C376 120.5(17) . . ?
N325 C377 H377 119.8 . . ?
C376 C377 H377 119.8 . . ?
C8A C9A H9A 120.6 . . ?
C10A C9A C8A 118.7(13) . . ?
C10A C9A H9A 120.6 . . ?
C303 C302 H302 120.5 . . ?
C303 C302 C301 119.1(17) . . ?
C301 C302 H302 120.5 . . ?
C11A C10A C9A 121.2(13) . . ?
C11A C10A H10A 119.4 . . ?
C9A C10A H10A 119.4 . . ?
O1A C13A C5A 113.4(11) . . ?
O1A C13A H13A 108.9 . . ?
O1A C13A H13B 108.9 . . ?
C5A C13A H13A 108.9 . . ?
C5A C13A H13B 108.9 . . ?
H13A C13A H13B 107.7 . . ?
N317 C350 C351 122.3(14) . . ?
N317 C350 H350 118.9 . . ?
C351 C350 H350 118.9 . . ?
N301 C301 C302 123.3(19) . . ?
N301 C301 H301 118.4 . . ?
C302 C301 H301 118.4 . . ?
C381 C382 H382 119.6 . . ?
C381 C382 C383 121(2) . . ?
C383 C382 H382 119.6 . . ?
C375 C374 H374 119.9 . . ?
C373 C374 C375 120.2(17) . . ?
C373 C374 H374 119.9 . . ?
N336 C402 C403 121.6(15) . . ?
N336 C402 H402 119.2 . . ?
C403 C402 H402 119.2 . . ?
C309 C310 H310 121.3 . . ?
C311 C310 C309 117.4(16) . . ?
C311 C310 H310 121.3 . . ?
N329 C383 C382 118.4(18) . . ?
N329 C383 H383 120.8 . . ?
C382 C383 H383 120.8 . . ?
N305 C311 C310 123.5(13) . . ?
N305 C311 H311 118.2 . . ?
N305 C311 Zn53 52.0(13) . 6 ?
C310 C311 H311 118.2 . . ?
C310 C311 Zn53 174(2) . 6 ?
C388 C387 H387 119.6 . . ?
C388 C387 C386 120.9(17) . . ?
C386 C387 H387 119.6 . . ?
N330 C386 C387 118.9(17) . . ?
N330 C386 H386 120.6 . . ?
C387 C386 H386 120.6 . . ?
N306 Zn32 N307 100.5(4) . . ?
N306 Zn32 I303 108.7(4) . . ?
N306 Zn32 I304 108.6(4) . . ?
N307 Zn32 I303 107.2(3) . . ?
N307 Zn32 I304 106.2(4) . . ?
I304 Zn32 I303 123.3(3) . . ?
N318 Zn46 I411 107.1(5) . . ?
N318 Zn46 I412 110.6(5) . . ?
N319 Zn46 N318 102.2(5) . . ?
N319 Zn46 I411 102.5(5) . . ?
N319 Zn46 I412 108.7(6) . . ?
I412 Zn46 I411 123.6(5) . . ?
N305 Zn33 N311 103.6(6) 6_556 . ?
N305 Zn33 I305 107.2(5) 6_556 . ?
N305 Zn33 I306 108.7(5) 6_556 . ?
N311 Zn33 I305 107.1(5) . . ?
N311 Zn33 I306 104.9(5) . . ?
I305 Zn33 I306 123.6(5) . . ?
N335 Zn41 N301 103.5(11) 8_566 . ?
N335 Zn41 I401 114.4(13) 8_566 . ?
N335 Zn41 I402 104.9(9) 8_566 . ?
N301 Zn41 I401 103.2(9) . . ?
N301 Zn41 I402 108.0(12) . . ?
I401 Zn41 I402 121.3(10) . . ?
N324 Zn47 N325 102.4(6) . . ?
N324 Zn47 I413 110.7(6) . . ?
N324 Zn47 I414 105.9(5) . . ?
N325 Zn47 I413 104.3(5) . . ?
N325 Zn47 I414 112.1(6) . . ?
I414 Zn47 I413 120.1(4) . . ?
N336 Zn48 N329 99.6(6) 6_576 . ?
N336 Zn48 I415 110.9(8) 6_576 . ?
N336 Zn48 I416 99.4(7) 6_576 . ?
N329 Zn48 I415 112.3(8) . . ?
N329 Zn48 I416 105.3(8) . . ?
I415 Zn48 I416 125.6(6) . . ?
N323 Zn45 N317 101.6(7) 6_566 . ?
N323 Zn45 I409 112.2(7) 6_566 . ?
N323 Zn45 I410 101.7(7) 6_566 . ?
N317 Zn45 I409 107.0(6) . . ?
N317 Zn45 I410 104.2(7) . . ?
I409 Zn45 I410 127.1(7) . . ?
N312 Zn44 I407 103.2(5) . . ?
N312 Zn44 I408 109.5(5) . . ?
N313 Zn44 N312 101.8(5) . . ?
N313 Zn44 I407 110.6(5) . . ?
N313 Zn44 I408 108.1(5) . . ?
I407 Zn44 I408 121.7(5) . . ?
N331 Zn49 N330 103.0(6) . . ?
N331 Zn49 I417 104.6(5) . . ?
N331 Zn49 I418 106.1(6) . . ?
N330 Zn49 I417 108.9(6) . . ?
N330 Zn49 I418 106.8(6) . . ?
I418 Zn49 I417 125.3(5) . . ?
N305 Zn53 N311 102(2) 6_556 . ?
N305 Zn53 C311 33.5(10) 6_556 6_556 ?
N305 Zn53 I505 120(2) 6_556 . ?
N305 Zn53 I506 98(2) 6_556 . ?
N311 Zn53 C311 102(2) . 6_556 ?
N311 Zn53 I505 122(2) . . ?
N311 Zn53 I506 86.5(17) . . ?
C311 Zn53 I506 131(2) 6_556 . ?
I505 Zn53 I506 122(2) . . ?
N335 Zn51 I501 114.8(15) 8_566 . ?
N335 Zn51 I502 97.0(9) 8_566 . ?
N301 Zn51 N335 100.4(10) . 8_566 ?
N301 Zn51 I501 121.6(10) . . ?
N301 Zn51 I502 95.7(15) . . ?
I502 Zn51 I501 122.4(10) . . ?
N324 Zn57 I514 100.3(11) . . ?
N324 Zn57 I513 113.9(16) . . ?
N325 Zn57 N324 98.5(12) . . ?
N325 Zn57 I514 94.5(16) . . ?
N325 Zn57 I513 123.8(14) . . ?
I514 Zn57 I513 121.1(13) . . ?
N336 Zn58 N329 87.2(17) 6_576 . ?
N336 Zn58 I515 120(2) 6_576 . ?
N336 Zn58 I516 95.2(16) 6_576 . ?
N329 Zn58 I515 134(2) . . ?
N329 Zn58 I516 88.7(14) . . ?
I516 Zn58 I515 121(2) . . ?
N312 Zn54 N313 89.1(16) . . ?
N312 Zn54 I508 122(2) . . ?
N312 Zn54 I507 101.3(19) . . ?
N313 Zn54 I507 88.6(15) . . ?
I508 Zn54 N313 126.0(18) . . ?
I508 Zn54 I507 121.4(18) . . ?
N323 Zn55 I510 118.9(14) 6_566 . ?
N323 Zn55 I509 98.5(11) 6_566 . ?
N317 Zn55 N323 94.8(13) . 6_566 ?
N317 Zn55 I510 104.7(10) . . ?
N317 Zn55 I509 94.9(10) . . ?
I510 Zn55 I509 135.3(18) . . ?
O3A C15A H15A 109.5 . . ?
O3A C15A H15B 109.5 . . ?
O3A C15A H15C 109.5 . . ?
H15A C15A H15B 109.5 . . ?
H15A C15A H15C 109.5 . . ?
H15B C15A H15C 109.5 . . ?
C4B C3B H3B 120.3 . . ?
C4B C3B C2B 119.4(17) . . ?
C2B C3B H3B 120.3 . . ?
C3B C4B C5B 121.7(17) . . ?
C3B C4B C7B 117.9(18) . . ?
C5B C4B C7B 120.4(18) . . ?
C4B C5B C6B 118.1(16) . . ?
C4B C5B C13B 121(4) . . ?
C6B C5B C13B 121(4) . . ?
C5B C6B H6B 119.5 . . ?
C1B C6B C5B 121.0(17) . . ?
C1B C6B H6B 119.5 . . ?
C10B C9B H9B 120.9 . . ?
C8B C9B H9B 120.9 . . ?
C8B C9B C10B 118(2) . . ?
C9B C10B H10B 119.5 . . ?
C9B C10B C11B 121(2) . . ?
C11B C10B H10B 119.5 . . ?
C6B C1B H1B 120.1 . . ?
C6B C1B C2B 119.7(17) . . ?
C2B C1B H1B 120.1 . . ?
C3B C2B C1B 119.8(17) . . ?
C3B C2B H2B 120.1 . . ?
C1B C2B H2B 120.1 . . ?
C8B C7B C4B 119(2) . . ?
C8B C7B C12B 119(2) . . ?
C12B C7B C4B 122(2) . . ?
C8B O2B C14B 116(2) . . ?
C7B C8B C9B 122(2) . . ?
O2B C8B C9B 126(3) . . ?
O2B C8B C7B 112(3) . . ?
H81A C810 H81B 108.1 . . ?
C811 C810 H81A 109.5 . . ?
C811 C810 H81B 109.5 . . ?
C809 C810 H81A 109.5 . . ?
C809 C810 H81B 109.5 . . ?
C809 C810 C811 110.9(18) . . ?
C810 C811 H81C 109.3 . . ?
C810 C811 H81D 109.3 . . ?
H81C C811 H81D 107.9 . . ?
C812 C811 C810 111.7(16) . . ?
C812 C811 H81C 109.3 . . ?
C812 C811 H81D 109.3 . . ?
C811 C812 H81E 109.7 . . ?
C811 C812 H81F 109.7 . . ?
H81E C812 H81F 108.2 . . ?
C807 C812 C811 109.8(16) . . ?
C807 C812 H81E 109.7 . . ?
C807 C812 H81F 109.7 . . ?
C812 C807 H80A 109.3 . . ?
C812 C807 H80B 109.3 . . ?
C812 C807 C808 111.7(16) . . ?
H80A C807 H80B 107.9 . . ?
C808 C807 H80A 109.3 . . ?
C808 C807 H80B 109.3 . . ?
C807 C808 H80C 109.0 . . ?
C807 C808 H80D 109.1 . . ?
H80C C808 H80D 107.8 . . ?
C809 C808 C807 112.7(17) . . ?
C809 C808 H80C 109.0 . . ?
C809 C808 H80D 109.0 . . ?
C810 C809 H80E 109.7 . . ?
C810 C809 H80F 109.6 . . ?
C808 C809 C810 110.0(16) . . ?
C808 C809 H80E 109.7 . . ?
C808 C809 H80F 109.7 . . ?
H80E C809 H80F 108.2 . . ?
H1C C1 H1D 108.2 . . ?
C8 C1 H1C 109.7 . . ?
C8 C1 H1D 109.7 . . ?
C8 C1 C12 110(2) . . ?
C12 C1 H1C 109.7 . . ?
C12 C1 H1D 109.7 . . ?
C1 C8 H8A 109.4 . . ?
C1 C8 H8B 109.4 . . ?
H8A C8 H8B 108.0 . . ?
C9 C8 C1 111.1(19) . . ?
C9 C8 H8A 109.4 . . ?
C9 C8 H8B 109.4 . . ?
C8 C9 H9C 109.2 . . ?
C8 C9 H9D 109.2 . . ?
C8 C9 C10 112.0(19) . . ?
H9C C9 H9D 107.9 . . ?
C10 C9 H9C 109.2 . . ?
C10 C9 H9D 109.2 . . ?
C9 C10 H10C 109.3 . . ?
C9 C10 H10D 109.3 . . ?
C9 C10 C11 112(2) . . ?
H10C C10 H10D 107.9 . . ?
C11 C10 H10C 109.3 . . ?
C11 C10 H10D 109.3 . . ?
C10 C11 H11C 109.4 . . ?
C10 C11 H11D 109.4 . . ?
C10 C11 C12 111(2) . . ?
H11C C11 H11D 108.0 . . ?
C12 C11 H11C 109.4 . . ?
C12 C11 H11D 109.4 . . ?
C1 C12 H12A 109.5 . . ?
C1 C12 H12B 109.5 . . ?
C11 C12 C1 111(2) . . ?
C11 C12 H12A 109.5 . . ?
C11 C12 H12B 109.5 . . ?
H12A C12 H12B 108.1 . . ?
H81G C813 H81H 108.3 . . ?
C818 C813 H81G 109.9 . . ?
C818 C813 H81H 109.9 . . ?
C818 C813 C814 108.7(19) . . ?
C814 C813 H81G 109.9 . . ?
C814 C813 H81H 109.9 . . ?
C813 C818 H81I 109.4 . . ?
C813 C818 H81J 109.4 . . ?
H81I C818 H81J 108.0 . . ?
C817 C818 C813 111.2(17) . . ?
C817 C818 H81I 109.4 . . ?
C817 C818 H81J 109.4 . . ?
C818 C817 H81K 109.4 . . ?
C818 C817 H81L 109.4 . . ?
C818 C817 C816 111.0(18) . . ?
H81K C817 H81L 108.0 . . ?
C816 C817 H81K 109.4 . . ?
C816 C817 H81L 109.4 . . ?
C817 C816 H81M 109.5 . . ?
C817 C816 H81N 109.5 . . ?
H81M C816 H81N 108.1 . . ?
C815 C816 C817 110.6(17) . . ?
C815 C816 H81M 109.5 . . ?
C815 C816 H81N 109.5 . . ?
C816 C815 H81O 109.4 . . ?
C816 C815 H81P 109.4 . . ?
C816 C815 C814 111.1(16) . . ?
H81O C815 H81P 108.0 . . ?
C814 C815 H81O 109.4 . . ?
C814 C815 H81P 109.4 . . ?
C813 C814 C815 110.9(17) . . ?
C813 C814 H81Q 109.5 . . ?
C813 C814 H81R 109.5 . . ?
C815 C814 H81Q 109.5 . . ?
C815 C814 H81R 109.5 . . ?
H81Q C814 H81R 108.0 . . ?
H82A C823 H82B 107.3 . . ?
C822 C823 H82A 108.1 . . ?
C822 C823 H82B 108.1 . . ?
C824 C823 H82A 108.1 . . ?
C824 C823 H82B 108.1 . . ?
C824 C823 C822 117(2) . . ?
C823 C822 H82C 108.8 . . ?
C823 C822 H82D 108.8 . . ?
C823 C822 C821 113.8(19) . . ?
H82C C822 H82D 107.7 . . ?
C821 C822 H82C 108.8 . . ?
C821 C822 H82D 108.8 . . ?
C822 C821 H82E 108.9 . . ?
C822 C821 H82F 108.9 . . ?
H82E C821 H82F 107.7 . . ?
C820 C821 C822 113.2(19) . . ?
C820 C821 H82E 108.9 . . ?
C820 C821 H82F 108.9 . . ?
C821 C820 H82G 108.9 . . ?
C821 C820 H82H 108.9 . . ?
C821 C820 C819 113(2) . . ?
H82G C820 H82H 107.7 . . ?
C819 C820 H82G 108.9 . . ?
C819 C820 H82H 108.9 . . ?
C820 C819 H81S 108.5 . . ?
C820 C819 H81T 108.5 . . ?
H81S C819 H81T 107.5 . . ?
C824 C819 C820 115.2(19) . . ?
C824 C819 H81S 108.5 . . ?
C824 C819 H81T 108.5 . . ?
C823 C824 C819 115.1(18) . . ?
C823 C824 H82I 108.5 . . ?
C823 C824 H82J 108.5 . . ?
C819 C824 H82I 108.5 . . ?
C819 C824 H82J 108.5 . . ?
H82I C824 H82J 107.5 . . ?
C10B C11B H11B 120.3 . . ?
C10B C11B C12B 119(2) . . ?
C12B C11B H11B 120.3 . . ?
C12B O3B C15B 116(3) . . ?
C7B C12B C11B 120(2) . . ?
O3B C12B C7B 111(3) . . ?
O3B C12B C11B 129(3) . . ?
C5B C13B H13C 109.3 . . ?
C5B C13B H13D 109.3 . . ?
H13C C13B H13D 108.0 . . ?
O1B C13B C5B 112(2) . . ?
O1B C13B H13C 109.3 . . ?
O1B C13B H13D 109.3 . . ?
C13B O1B H1BA 109.5 . . ?
H83A C830 H83B 108.0 . . ?
C829 C830 H83A 109.4 . . ?
C829 C830 H83B 109.4 . . ?
C825 C830 H83A 109.4 . . ?
C825 C830 H83B 109.4 . . ?
C825 C830 C829 111.3(18) . . ?
C830 C829 H82K 109.8 . . ?
C830 C829 H82L 109.8 . . ?
C830 C829 C828 109.2(16) . . ?
H82K C829 H82L 108.3 . . ?
C828 C829 H82K 109.8 . . ?
C828 C829 H82L 109.8 . . ?
C829 C828 H82M 109.8 . . ?
C829 C828 H82N 109.8 . . ?
H82M C828 H82N 108.2 . . ?
C827 C828 C829 109.5(17) . . ?
C827 C828 H82M 109.8 . . ?
C827 C828 H82N 109.8 . . ?
C828 C827 H82O 109.7 . . ?
C828 C827 H82P 109.7 . . ?
H82O C827 H82P 108.2 . . ?
C826 C827 C828 110.0(18) . . ?
C826 C827 H82O 109.7 . . ?
C826 C827 H82P 109.7 . . ?
C827 C826 H82Q 109.5 . . ?
C827 C826 H82R 109.5 . . ?
H82Q C826 H82R 108.1 . . ?
C825 C826 C827 110.7(17) . . ?
C825 C826 H82Q 109.5 . . ?
C825 C826 H82R 109.5 . . ?
C830 C825 C826 111.3(16) . . ?
C830 C825 H82S 109.4 . . ?
C830 C825 H82T 109.4 . . ?
C826 C825 H82S 109.4 . . ?
C826 C825 H82T 109.4 . . ?
H82S C825 H82T 108.0 . . ?
O2B C14B H14D 109.5 . . ?
O2B C14B H14E 109.5 . . ?
O2B C14B H14F 109.5 . . ?
H14D C14B H14E 109.5 . . ?
H14D C14B H14F 109.5 . . ?
H14E C14B H14F 109.5 . . ?
O3B C15B H15D 109.5 . . ?
O3B C15B H15E 109.5 . . ?
O3B C15B H15F 109.5 . . ?
H15D C15B H15E 109.5 . . ?
H15D C15B H15F 109.5 . . ?
H15E C15B H15F 109.5 . . ?
H80G C804 H80H 108.1 . . ?
C803 C804 H80G 109.6 . . ?
C803 C804 H80H 109.6 . . ?
C805 C804 H80G 109.6 . . ?
C805 C804 H80H 109.6 . . ?
C805 C804 C803 110(2) . . ?
C804 C803 H80I 109.7 . . ?
C804 C803 H80J 109.7 . . ?
C804 C803 C802 110.0(17) . . ?
H80I C803 H80J 108.2 . . ?
C802 C803 H80I 109.7 . . ?
C802 C803 H80J 109.7 . . ?
C803 C802 H80K 109.6 . . ?
C803 C802 H80L 109.6 . . ?
H80K C802 H80L 108.1 . . ?
C801 C802 C803 110.1(18) . . ?
C801 C802 H80K 109.6 . . ?
C801 C802 H80L 109.6 . . ?
C802 C801 H80M 109.1 . . ?
C802 C801 H80N 109.1 . . ?
H80M C801 H80N 107.8 . . ?
C806 C801 C802 112.5(18) . . ?
C806 C801 H80M 109.1 . . ?
C806 C801 H80N 109.1 . . ?
C801 C806 H80O 109.0 . . ?
C801 C806 H80P 109.0 . . ?
C801 C806 C805 113.0(18) . . ?
H80O C806 H80P 107.8 . . ?
C805 C806 H80O 109.0 . . ?
C805 C806 H80P 109.0 . . ?
C804 C805 H80Q 109.3 . . ?
C804 C805 H80R 109.3 . . ?
C806 C805 C804 111.5(18) . . ?
C806 C805 H80Q 109.3 . . ?
C806 C805 H80R 109.3 . . ?
H80Q C805 H80R 108.0 . . ?
H83C C831 H83D 107.8 . . ?
C836 C831 H83C 109.0 . . ?
C836 C831 H83D 109.0 . . ?
C832 C831 H83C 109.0 . . ?
C832 C831 H83D 109.0 . . ?
C832 C831 C836 113(2) . . ?
C831 C836 H83E 109.2 . . ?
C831 C836 H83F 109.2 . . ?
C831 C836 C835 112.2(18) . . ?
H83E C836 H83F 107.9 . . ?
C835 C836 H83E 109.2 . . ?
C835 C836 H83F 109.2 . . ?
C836 C835 H83G 109.3 . . ?
C836 C835 H83H 109.3 . . ?
C836 C835 C834 111.6(19) . . ?
H83G C835 H83H 108.0 . . ?
C834 C835 H83G 109.3 . . ?
C834 C835 H83H 109.3 . . ?
C835 C834 H83I 109.6 . . ?
C835 C834 H83J 109.6 . . ?
H83I C834 H83J 108.1 . . ?
C833 C834 C835 110.5(19) . . ?
C833 C834 H83I 109.6 . . ?
C833 C834 H83J 109.6 . . ?
C834 C833 H83K 109.4 . . ?
C834 C833 H83L 109.4 . . ?
H83K C833 H83L 108.0 . . ?
C832 C833 C834 111.2(19) . . ?
C832 C833 H83K 109.4 . . ?
C832 C833 H83L 109.4 . . ?
C831 C832 H83M 108.9 . . ?
C831 C832 H83N 108.9 . . ?
C833 C832 C831 113.3(19) . . ?
C833 C832 H83M 108.9 . . ?
C833 C832 H83N 108.9 . . ?
H83M C832 H83N 107.7 . . ?

loop_
_geom_bond_atom_site_label_1
_geom_bond_atom_site_label_2
_geom_bond_distance
_geom_bond_site_symmetry_2
_geom_bond_publ_flag
I311 Zn36 2.549(6) . ?
I404 Zn42 2.548(12) . ?
I307 Zn34 2.521(7) . ?
I308 Zn34 2.529(8) . ?
I403 Zn42 2.550(10) . ?
I313 Zn37 2.544(13) . ?
I310 Zn35 2.527(10) . ?
I405 Zn43 2.532(14) . ?
I309 Zn35 2.537(9) . ?
I312 Zn36 2.506(6) . ?
I314 Zn37 2.538(13) . ?
I406 Zn43 2.547(14) . ?
I318 Zn39 2.524(7) . ?
I317 Zn39 2.553(7) . ?
I301 Zn31 2.529(14) . ?
I316 Zn38 2.526(6) . ?
I302 Zn31 2.553(15) . ?
I315 Zn38 2.514(7) . ?
Zn42 N306 2.080(12) . ?
Zn42 N307 2.034(12) . ?
Zn36 N318 2.036(11) . ?
Zn36 N319 2.105(10) . ?
Zn43 N305 2.14(4) 6_556 ?
Zn43 N311 2.060(16) . ?
Zn34 N312 2.068(11) . ?
Zn34 N313 2.029(14) . ?
Zn35 N323 2.099(16) 6_566 ?
Zn35 N317 2.094(13) . ?
Zn39 N331 2.082(13) . ?
Zn39 N330 2.053(13) . ?
Zn37 N324 2.058(15) . ?
Zn37 N325 2.064(19) . ?
Zn31 N335 2.14(2) 8_566 ?
Zn31 N301 2.104(18) . ?
Zn38 N336 2.101(12) 6_576 ?
Zn38 N329 2.124(15) . ?
N310 C326 1.321(12) . ?
N310 C325 1.325(12) . ?
N309 C324 1.317(12) . ?
N309 C325 1.353(12) . ?
N308 C324 1.335(12) . ?
N308 C326 1.341(12) . ?
N316 C344 1.354(14) . ?
N316 C343 1.345(13) . ?
N312 C332 1.317(14) . ?
N312 C336 1.364(15) . ?
N312 Zn44 2.088(12) . ?
N312 Zn54 1.94(4) . ?
N332 C396 1.354(14) . ?
N332 C397 1.287(14) . ?
N306 C318 1.337(14) . ?
N306 C314 1.352(17) . ?
N306 Zn32 2.064(9) . ?
N320 C362 1.346(13) . ?
N320 C360 1.300(14) . ?
N315 C344 1.317(15) . ?
N315 C342 1.339(13) . ?
N304 C308 1.328(14) . ?
N304 C307 1.327(14) . ?
N307 C319 1.326(14) . ?
N307 C323 1.348(14) . ?
N307 Zn32 2.075(8) . ?
N318 C347 1.326(16) . ?
N318 C348 1.331(15) . ?
N318 Zn46 2.121(13) . ?
N321 C361 1.303(14) . ?
N321 C360 1.350(13) . ?
N313 C341 1.349(16) . ?
N313 C337 1.313(16) . ?
N313 Zn44 2.030(14) . ?
N313 Zn54 2.57(4) . ?
N333 C396 1.318(14) . ?
N333 C398 1.331(15) . ?
N314 C343 1.320(15) . ?
N314 C342 1.323(14) . ?
N305 C312 1.294(15) . ?
N305 C311 1.36(2) . ?
N305 Zn33 2.001(18) 6 ?
N305 Zn53 1.94(5) 6 ?
N323 C365 1.333(14) . ?
N323 C366 1.310(16) . ?
N323 Zn45 2.03(2) 6_565 ?
N323 Zn55 2.27(4) 6_565 ?
N334 C397 1.325(14) . ?
N334 C398 1.341(15) . ?
N317 C354 1.301(17) . ?
N317 C350 1.32(2) . ?
N317 Zn45 2.069(14) . ?
N317 Zn55 2.039(19) . ?
C321 C324 1.491(12) . ?
C321 C320 1.366(14) . ?
C321 C322 1.381(14) . ?
O2A C8A 1.38(2) . ?
O2A C14A 1.434(14) . ?
N311 C329 1.314(14) . ?
N311 C330 1.340(16) . ?
N311 Zn33 2.053(10) . ?
N311 Zn53 2.17(5) . ?
N324 C372 1.333(16) . ?
N324 C368 1.329(16) . ?
N324 Zn47 2.067(13) . ?
N324 Zn57 2.30(2) . ?
N302 C308 1.317(15) . ?
N302 C306 1.342(15) . ?
N322 C361 1.348(14) . ?
N322 C362 1.332(13) . ?
C345 C346 1.371(14) . ?
C345 C343 1.472(15) . ?
C345 C349 1.376(18) . ?
O3A C12A 1.37(2) . ?
O3A C15A 1.435(15) . ?
C344 C352 1.503(15) . ?
C327 C325 1.483(12) . ?
C327 C328 1.355(14) . ?
C327 C331 1.378(14) . ?
N319 C355 1.356(14) . ?
N319 C359 1.320(15) . ?
N319 Zn46 1.991(13) . ?
N328 C379 1.344(17) . ?
N328 C380 1.327(16) . ?
C317 H317 0.9500 . ?
C317 C316 1.387(16) . ?
C317 C318 1.359(15) . ?
C334 C326 1.495(13) . ?
C334 C333 1.403(14) . ?
C334 C335 1.382(14) . ?
N327 C379 1.311(18) . ?
N327 C378 1.316(17) . ?
C346 H346 0.9500 . ?
C346 C347 1.361(16) . ?
C339 C342 1.492(18) . ?
C339 C338 1.358(16) . ?
C339 C340 1.363(18) . ?
N325 C373 1.33(2) . ?
N325 C377 1.28(2) . ?
N325 Zn47 2.075(15) . ?
N325 Zn57 1.95(4) . ?
C316 C308 1.476(14) . ?
C316 C315 1.393(16) . ?
N331 C391 1.322(16) . ?
N331 C395 1.334(17) . ?
N331 Zn49 2.041(13) . ?
N330 C390 1.307(17) . ?
N330 C386 1.37(2) . ?
N330 Zn49 2.062(14) . ?
N303 C307 1.331(16) . ?
N303 C306 1.319(16) . ?
C320 H320 0.9500 . ?
C320 C319 1.395(14) . ?
C370 C362 1.466(14) . ?
C370 C371 1.385(16) . ?
C370 C369 1.379(16) . ?
O1A H1A 0.8400 . ?
O1A C13A 1.404(13) . ?
C361 C363 1.520(14) . ?
C332 H332 0.9500 . ?
C332 C333 1.375(14) . ?
C333 H333 0.9500 . ?
C396 C393 1.475(17) . ?
C336 H336 0.9500 . ?
C336 C335 1.345(15) . ?
C397 C399 1.482(15) . ?
C347 H347 0.9500 . ?
N335 C404 1.29(2) . ?
N335 C408 1.33(2) . ?
N335 Zn41 1.96(3) 8_465 ?
N335 Zn51 2.17(2) 8_465 ?
C352 C353 1.343(18) . ?
C352 C351 1.383(18) . ?
C309 C307 1.477(16) . ?
C309 C313 1.359(18) . ?
C309 C310 1.426(18) . ?
N326 C378 1.303(17) . ?
N326 C380 1.332(17) . ?
C318 H318 0.9500 . ?
C357 C360 1.494(15) . ?
C357 C356 1.369(16) . ?
C357 C358 1.381(15) . ?
C319 H319 0.9500 . ?
C329 H329 0.9500 . ?
C329 C328 1.381(14) . ?
C399 C400 1.372(16) . ?
C399 C403 1.363(18) . ?
C379 C381 1.470(19) . ?
C312 H312 0.9500 . ?
C312 C313 1.383(17) . ?
C363 C364 1.372(16) . ?
C363 C367 1.350(16) . ?
C354 H354 0.9500 . ?
C354 C353 1.394(16) . ?
C322 H322 0.9500 . ?
C322 C323 1.368(15) . ?
C328 H328 0.9500 . ?
C406 C398 1.497(15) . ?
C406 C407 1.402(19) . ?
C406 C405 1.393(18) . ?
C313 H313 0.9500 . ?
C364 H364 0.9500 . ?
C364 C365 1.373(15) . ?
N336 C401 1.333(17) . ?
N336 C402 1.33(2) . ?
N336 Zn48 2.067(16) 6_575 ?
N336 Zn58 2.22(5) 6_575 ?
C335 H335 0.9500 . ?
C400 H400 0.9500 . ?
C400 C401 1.398(17) . ?
C393 C392 1.378(17) . ?
C393 C394 1.399(17) . ?
C349 H349 0.9500 . ?
C349 C348 1.347(17) . ?
C353 H353 0.9500 . ?
C371 H371 0.9500 . ?
C371 C372 1.380(17) . ?
C7A C4A 1.507(11) . ?
C7A C8A 1.379(13) . ?
C7A C12A 1.396(13) . ?
C356 H356 0.9500 . ?
C356 C355 1.359(16) . ?
N329 C384 1.29(2) . ?
N329 C383 1.32(2) . ?
N329 Zn48 2.097(16) . ?
N329 Zn58 2.39(5) . ?
C4A C5A 1.3900 . ?
C4A C3A 1.3900 . ?
C5A C6A 1.3900 . ?
C5A C13A 1.501(14) . ?
C6A H6A 0.9500 . ?
C6A C1A 1.3900 . ?
C1A H1AA 0.9500 . ?
C1A C2A 1.3900 . ?
C2A H2A 0.9500 . ?
C2A C3A 1.3900 . ?
C3A H3A 0.9500 . ?
C306 C303 1.475(19) . ?
C348 H348 0.9500 . ?
C355 H355 0.9500 . ?
C375 C378 1.50(2) . ?
C375 C376 1.37(2) . ?
C375 C374 1.37(2) . ?
C372 H372 0.9500 . ?
C368 H368 0.9500 . ?
C368 C369 1.373(17) . ?
C388 C380 1.488(19) . ?
C388 C389 1.40(2) . ?
C388 C387 1.38(2) . ?
C303 C304 1.35(2) . ?
C303 C302 1.36(2) . ?
C359 H359 0.9500 . ?
C359 C358 1.388(15) . ?
N301 C305 1.31(2) . ?
N301 C301 1.30(2) . ?
N301 Zn41 2.11(2) . ?
N301 Zn51 1.99(3) . ?
C315 H315 0.9500 . ?
C315 C314 1.369(17) . ?
C338 H338 0.9500 . ?
C338 C337 1.40(2) . ?
C391 H391 0.9500 . ?
C391 C392 1.369(18) . ?
C341 H341 0.9500 . ?
C341 C340 1.38(2) . ?
C351 H351 0.9500 . ?
C351 C350 1.403(19) . ?
C331 H331 0.9500 . ?
C331 C330 1.362(16) . ?
C323 H323 0.9500 . ?
C358 H358 0.9500 . ?
C314 H314 0.9500 . ?
C381 C385 1.39(2) . ?
C381 C382 1.37(2) . ?
C369 H369 0.9500 . ?
C340 H340 0.9500 . ?
C392 H392 0.9500 . ?
C390 H390 0.9500 . ?
C390 C389 1.35(2) . ?
C365 H365 0.9500 . ?
C394 H394 0.9500 . ?
C394 C395 1.370(19) . ?
C404 H404 0.9500 . ?
C404 C405 1.43(2) . ?
C8A C9A 1.391(13) . ?
C385 H385 0.9500 . ?
C385 C384 1.40(2) . ?
C408 H408 0.9500 . ?
C408 C407 1.406(19) . ?
C337 H337 0.9500 . ?
C330 H330 0.9500 . ?
C11A H11A 0.9500 . ?
C11A C12A 1.385(13) . ?
C11A C10A 1.361(14) . ?
C389 H389 0.9500 . ?
C401 H401 0.9500 . ?
C407 H407 0.9500 . ?
C405 H405 0.9500 . ?
C14A H14A 0.9800 . ?
C14A H14B 0.9800 . ?
C14A H14C 0.9800 . ?
C395 H395 0.9500 . ?
C376 H376 0.9500 . ?
C376 C377 1.45(3) . ?
C366 H366 0.9500 . ?
C366 C367 1.362(17) . ?
C305 H305 0.9500 . ?
C305 C304 1.34(2) . ?
C384 H384 0.9500 . ?
C304 H304 0.9500 . ?
C403 H403 0.9500 . ?
C403 C402 1.39(2) . ?
C367 H367 0.9500 . ?
C373 H373 0.9500 . ?
C373 C374 1.33(2) . ?
C377 H377 0.9500 . ?
C9A H9A 0.9500 . ?
C9A C10A 1.375(14) . ?
C302 H302 0.9500 . ?
C302 C301 1.40(2) . ?
C10A H10A 0.9500 . ?
C13A H13A 0.9900 . ?
C13A H13B 0.9900 . ?
C350 H350 0.9500 . ?
C301 H301 0.9500 . ?
C382 H382 0.9500 . ?
C382 C383 1.44(3) . ?
C374 H374 0.9500 . ?
C402 H402 0.9500 . ?
C310 H310 0.9500 . ?
C310 C311 1.39(2) . ?
C383 H383 0.9500 . ?
C311 H311 0.9500 . ?
C311 Zn53 2.45(5) 6 ?
C387 H387 0.9500 . ?
C387 C386 1.41(2) . ?
C386 H386 0.9500 . ?
I303 Zn32 2.540(5) . ?
Zn32 I304 2.517(6) . ?
I411 Zn46 2.542(10) . ?
Zn46 I412 2.524(11) . ?
I305 Zn33 2.525(7) . ?
Zn33 I306 2.541(7) . ?
I401 Zn41 2.533(17) . ?
Zn41 I402 2.58(2) . ?
I413 Zn47 2.564(10) . ?
Zn47 I414 2.556(9) . ?
Zn48 I415 2.488(14) . ?
Zn48 I416 2.549(15) . ?
I409 Zn45 2.517(11) . ?
Zn45 I410 2.522(11) . ?
I407 Zn44 2.521(10) . ?
Zn44 I408 2.534(10) . ?
I417 Zn49 2.537(9) . ?
Zn49 I418 2.524(10) . ?
I505 Zn53 2.42(5) . ?
I506 Zn53 2.72(6) . ?
I501 Zn51 2.57(3) . ?
I502 Zn51 2.47(4) . ?
I514 Zn57 2.49(4) . ?
I513 Zn57 2.52(4) . ?
I515 Zn58 2.54(4) . ?
I516 Zn58 2.52(5) . ?
I508 Zn54 2.39(5) . ?
I507 Zn54 2.66(5) . ?
I510 Zn55 2.505(17) . ?
I509 Zn55 2.512(17) . ?
C15A H15A 0.9800 . ?
C15A H15B 0.9800 . ?
C15A H15C 0.9800 . ?
C3B H3B 0.9500 . ?
C3B C4B 1.383(18) . ?
C3B C2B 1.385(19) . ?
C4B C5B 1.384(18) . ?
C4B C7B 1.490(19) . ?
C5B C6B 1.391(18) . ?
C5B C13B 1.51(2) . ?
C6B H6B 0.9500 . ?
C6B C1B 1.382(19) . ?
C9B H9B 0.9500 . ?
C9B C10B 1.385(19) . ?
C9B C8B 1.381(18) . ?
C10B H10B 0.9500 . ?
C10B C11B 1.386(19) . ?
C1B H1B 0.9500 . ?
C1B C2B 1.393(18) . ?
C2B H2B 0.9500 . ?
C7B C8B 1.379(19) . ?
C7B C12B 1.380(19) . ?
O2B C8B 1.372(19) . ?
O2B C14B 1.44(2) . ?
C810 H81A 0.9900 . ?
C810 H81B 0.9900 . ?
C810 C811 1.539(13) . ?
C810 C809 1.532(13) . ?
C811 H81C 0.9900 . ?
C811 H81D 0.9900 . ?
C811 C812 1.534(13) . ?
C812 H81E 0.9900 . ?
C812 H81F 0.9900 . ?
C812 C807 1.532(13) . ?
C807 H80A 0.9900 . ?
C807 H80B 0.9900 . ?
C807 C808 1.536(13) . ?
C808 H80C 0.9900 . ?
C808 H80D 0.9900 . ?
C808 C809 1.525(13) . ?
C809 H80E 0.9900 . ?
C809 H80F 0.9900 . ?
C1 H1C 0.9900 . ?
C1 H1D 0.9900 . ?
C1 C8 1.537(13) . ?
C1 C12 1.540(13) . ?
C8 H8A 0.9900 . ?
C8 H8B 0.9900 . ?
C8 C9 1.535(13) . ?
C9 H9C 0.9900 . ?
C9 H9D 0.9900 . ?
C9 C10 1.536(13) . ?
C10 H10C 0.9900 . ?
C10 H10D 0.9900 . ?
C10 C11 1.536(13) . ?
C11 H11C 0.9900 . ?
C11 H11D 0.9900 . ?
C11 C12 1.537(13) . ?
C12 H12A 0.9900 . ?
C12 H12B 0.9900 . ?
C813 H81G 0.9900 . ?
C813 H81H 0.9900 . ?
C813 C818 1.536(13) . ?
C813 C814 1.536(13) . ?
C818 H81I 0.9900 . ?
C818 H81J 0.9900 . ?
C818 C817 1.534(13) . ?
C817 H81K 0.9900 . ?
C817 H81L 0.9900 . ?
C817 C816 1.535(13) . ?
C816 H81M 0.9900 . ?
C816 H81N 0.9900 . ?
C816 C815 1.534(13) . ?
C815 H81O 0.9900 . ?
C815 H81P 0.9900 . ?
C815 C814 1.536(13) . ?
C814 H81Q 0.9900 . ?
C814 H81R 0.9900 . ?
C823 H82A 0.9900 . ?
C823 H82B 0.9900 . ?
C823 C822 1.527(13) . ?
C823 C824 1.525(13) . ?
C822 H82C 0.9900 . ?
C822 H82D 0.9900 . ?
C822 C821 1.535(13) . ?
C821 H82E 0.9900 . ?
C821 H82F 0.9900 . ?
C821 C820 1.531(13) . ?
C820 H82G 0.9900 . ?
C820 H82H 0.9900 . ?
C820 C819 1.531(13) . ?
C819 H81S 0.9900 . ?
C819 H81T 0.9900 . ?
C819 C824 1.527(13) . ?
C824 H82I 0.9900 . ?
C824 H82J 0.9900 . ?
C11B H11B 0.9500 . ?
C11B C12B 1.393(19) . ?
O3B C12B 1.38(2) . ?
O3B C15B 1.44(2) . ?
C13B H13C 0.9900 . ?
C13B H13D 0.9900 . ?
C13B O1B 1.42(2) . ?
O1B H1BA 0.8400 . ?
C830 H83A 0.9900 . ?
C830 H83B 0.9900 . ?
C830 C829 1.535(13) . ?
C830 C825 1.534(13) . ?
C829 H82K 0.9900 . ?
C829 H82L 0.9900 . ?
C829 C828 1.542(13) . ?
C828 H82M 0.9900 . ?
C828 H82N 0.9900 . ?
C828 C827 1.539(13) . ?
C827 H82O 0.9900 . ?
C827 H82P 0.9900 . ?
C827 C826 1.537(13) . ?
C826 H82Q 0.9900 . ?
C826 H82R 0.9900 . ?
C826 C825 1.536(13) . ?
C825 H82S 0.9900 . ?
C825 H82T 0.9900 . ?
C14B H14D 0.9799 . ?
C14B H14E 0.9800 . ?
C14B H14F 0.9800 . ?
C15B H15D 0.9800 . ?
C15B H15E 0.9800 . ?
C15B H15F 0.9800 . ?
C804 H80G 0.9900 . ?
C804 H80H 0.9900 . ?
C804 C803 1.538(13) . ?
C804 C805 1.536(13) . ?
C803 H80I 0.9900 . ?
C803 H80J 0.9900 . ?
C803 C802 1.542(13) . ?
C802 H80K 0.9900 . ?
C802 H80L 0.9900 . ?
C802 C801 1.535(13) . ?
C801 H80M 0.9900 . ?
C801 H80N 0.9900 . ?
C801 C806 1.527(13) . ?
C806 H80O 0.9900 . ?
C806 H80P 0.9900 . ?
C806 C805 1.528(13) . ?
C805 H80Q 0.9900 . ?
C805 H80R 0.9900 . ?
C831 H83C 0.9900 . ?
C831 H83D 0.9900 . ?
C831 C836 1.536(13) . ?
C831 C832 1.535(13) . ?
C836 H83E 0.9900 . ?
C836 H83F 0.9900 . ?
C836 C835 1.538(13) . ?
C835 H83G 0.9900 . ?
C835 H83H 0.9900 . ?
C835 C834 1.543(13) . ?
C834 H83I 0.9900 . ?
C834 H83J 0.9900 . ?
C834 C833 1.543(13) . ?
C833 H83K 0.9900 . ?
C833 H83L 0.9900 . ?
C833 C832 1.534(13) . ?
C832 H83M 0.9900 . ?
C832 H83N 0.9900 . ?

loop_
_geom_torsion_atom_site_label_1
_geom_torsion_atom_site_label_2
_geom_torsion_atom_site_label_3
_geom_torsion_atom_site_label_4
_geom_torsion
_geom_torsion_site_symmetry_1
_geom_torsion_site_symmetry_2
_geom_torsion_site_symmetry_3
_geom_torsion_site_symmetry_4
_geom_torsion_publ_flag
Zn42 N306 C318 C317 171.8(8) . . . . ?
Zn42 N306 C314 C315 -173.5(11) . . . . ?
Zn42 N307 C319 C320 -177.4(12) . . . . ?
Zn42 N307 C323 C322 179.4(11) . . . . ?
Zn36 N318 C347 C346 172.6(8) . . . . ?
Zn36 N318 C348 C349 -172.2(10) . . . . ?
Zn36 N319 C355 C356 173.2(12) . . . . ?
Zn36 N319 C359 C358 -173.5(13) . . . . ?
Zn43 N305 C312 C313 176.3(11) 6 . . . ?
Zn43 N305 C311 C310 -177.6(17) 6 . . . ?
Zn43 N311 C329 C328 169.5(14) . . . . ?
Zn43 N311 C330 C331 -172.3(17) . . . . ?
Zn34 N312 C332 C333 179(100) . . . . ?
Zn34 N312 C336 C335 178.2(12) . . . . ?
Zn34 N313 C341 C340 175.6(12) . . . . ?
Zn34 N313 C337 C338 -177.3(12) . . . . ?
Zn35 N323 C365 C364 -170.1(12) 6_565 . . . ?
Zn35 N323 C366 C367 170.0(19) 6_565 . . . ?
Zn35 N317 C354 C353 -170.3(10) . . . . ?
Zn35 N317 C350 C351 171.1(13) . . . . ?
Zn39 N331 C391 C392 174.9(12) . . . . ?
Zn39 N331 C395 C394 -175.8(14) . . . . ?
Zn39 N330 C390 C389 179.7(13) . . . . ?
Zn39 N330 C386 C387 -175(2) . . . . ?
Zn37 N324 C372 C371 178.7(13) . . . . ?
Zn37 N324 C368 C369 -178.8(12) . . . . ?
Zn37 N325 C373 C374 173.3(19) . . . . ?
Zn37 N325 C377 C376 -177.0(18) . . . . ?
Zn31 N335 C404 C405 178.9(13) 8_465 . . . ?
Zn31 N335 C408 C407 178.1(14) 8_465 . . . ?
Zn31 N301 C305 C304 -167(2) . . . . ?
Zn31 N301 C301 C302 171(2) . . . . ?
Zn38 N336 C401 C400 -168.4(12) 6_575 . . . ?
Zn38 N336 C402 C403 173.3(18) 6_575 . . . ?
Zn38 N329 C384 C385 -172.0(12) . . . . ?
Zn38 N329 C383 C382 174.5(14) . . . . ?
N316 C344 C352 C353 1.5(14) . . . . ?
N316 C344 C352 C351 -179.2(11) . . . . ?
N312 C332 C333 C334 2(2) . . . . ?
N312 C336 C335 C334 3(2) . . . . ?
N332 C396 C393 C392 3.5(19) . . . . ?
N332 C396 C393 C394 -177.8(13) . . . . ?
N332 C397 C399 C400 0(2) . . . . ?
N332 C397 C399 C403 -177.8(15) . . . . ?
N315 C344 C352 C353 177.9(10) . . . . ?
N315 C344 C352 C351 -2.7(15) . . . . ?
N321 C361 C363 C364 8(2) . . . . ?
N321 C361 C363 C367 -169.4(16) . . . . ?
N313 C341 C340 C339 3(2) . . . . ?
N333 C396 C393 C392 -177.2(13) . . . . ?
N333 C396 C393 C394 1(2) . . . . ?
N305 C312 C313 C309 3(2) . . . . ?
N323 C366 C367 C363 0(4) . . . . ?
N334 C397 C399 C400 179.0(13) . . . . ?
N334 C397 C399 C403 1(2) . . . . ?
N317 C354 C353 C352 1.7(18) . . . . ?
C321 C320 C319 N307 -1(2) . . . . ?
C321 C322 C323 N307 -3(2) . . . . ?
O2A C8A C9A C10A -177.4(17) . . . . ?
N311 C329 C328 C327 1(2) . . . . ?
N324 C368 C369 C370 -1(2) . . . . ?
N302 C306 C303 C304 -15(2) . . . . ?
N302 C306 C303 C302 163.0(17) . . . . ?
N322 C361 C363 C364 -175.1(13) . . . . ?
N322 C361 C363 C367 8(2) . . . . ?
C345 C346 C347 N318 2.5(16) . . . . ?
C345 C349 C348 N318 -3(2) . . . . ?
C344 N316 C343 N314 -1.6(13) . . . . ?
C344 N316 C343 C345 -177.4(8) . . . . ?
C344 N315 C342 N314 1.6(14) . . . . ?
C344 N315 C342 C339 -179.3(9) . . . . ?
C344 C352 C353 C354 176.6(10) . . . . ?
C344 C352 C351 C350 -175.8(13) . . . . ?
C327 C331 C330 N311 3(3) . . . . ?
N319 C359 C358 C357 -2(3) . . . . ?
C324 N309 C325 N310 -3.0(17) . . . . ?
C324 N309 C325 C327 177.9(10) . . . . ?
C324 N308 C326 N310 -2.8(17) . . . . ?
C324 N308 C326 C334 173.3(10) . . . . ?
C324 C321 C320 C319 -177.6(12) . . . . ?
C324 C321 C322 C323 179.5(12) . . . . ?
N328 C379 C381 C385 -9(2) . . . . ?
N328 C379 C381 C382 168.5(15) . . . . ?
C317 C316 C308 N304 9.4(14) . . . . ?
C317 C316 C308 N302 -168.0(9) . . . . ?
C317 C316 C315 C314 -1.8(17) . . . . ?
N327 C379 C381 C385 167.0(14) . . . . ?
N327 C379 C381 C382 -16(2) . . . . ?
C346 C345 C343 N316 -177.9(9) . . . . ?
C346 C345 C343 N314 6.1(14) . . . . ?
C346 C345 C349 C348 -0.2(17) . . . . ?
C326 N310 C325 N309 1.4(17) . . . . ?
C326 N310 C325 C327 -179.5(11) . . . . ?
C326 N308 C324 N309 0.9(17) . . . . ?
C326 N308 C324 C321 -176.8(10) . . . . ?
C326 C334 C333 C332 -177.3(11) . . . . ?
C326 C334 C335 C336 175.2(13) . . . . ?
C339 C338 C337 N313 1(2) . . . . ?
C325 N310 C326 N308 1.7(18) . . . . ?
C325 N310 C326 C334 -174.3(10) . . . . ?
C325 N309 C324 N308 1.8(17) . . . . ?
C325 N309 C324 C321 179.5(10) . . . . ?
C325 C327 C328 C329 178.1(11) . . . . ?
C325 C327 C331 C330 179.9(14) . . . . ?
N325 C373 C374 C375 6(4) . . . . ?
C316 C317 C318 N306 0.9(16) . . . . ?
C316 C315 C314 N306 1(2) . . . . ?
N331 C391 C392 C393 1(2) . . . . ?
C308 N304 C307 N303 -2.3(17) . . . . ?
C308 N304 C307 C309 175.8(10) . . . . ?
C308 N302 C306 N303 -1.5(17) . . . . ?
C308 N302 C306 C303 178.4(11) . . . . ?
C308 C316 C315 C314 172.8(11) . . . . ?
C343 N316 C344 N315 -0.3(14) . . . . ?
C343 N316 C344 C352 175.9(8) . . . . ?
C343 N314 C342 N315 -3.2(14) . . . . ?
C343 N314 C342 C339 177.7(9) . . . . ?
C343 C345 C346 C347 -179.1(9) . . . . ?
C343 C345 C349 C348 179.2(11) . . . . ?
N330 C390 C389 C388 0(3) . . . . ?
N303 C306 C303 C304 164.6(17) . . . . ?
N303 C306 C303 C302 -17(2) . . . . ?
C320 C321 C324 N309 -3.0(16) . . . . ?
C320 C321 C324 N308 174.9(11) . . . . ?
C320 C321 C322 C323 1.0(19) . . . . ?
C370 C371 C372 N324 1(3) . . . . ?
C361 N321 C360 N320 -5(2) . . . . ?
C361 N321 C360 C357 173.7(12) . . . . ?
C361 N322 C362 N320 -1.9(19) . . . . ?
C361 N322 C362 C370 173.0(11) . . . . ?
C361 C363 C364 C365 -179.6(13) . . . . ?
C361 C363 C367 C366 179.2(17) . . . . ?
C332 N312 C336 C335 0(2) . . . . ?
C333 C334 C326 N310 -170.7(11) . . . . ?
C333 C334 C326 N308 12.9(17) . . . . ?
C333 C334 C335 C336 -3(2) . . . . ?
C396 N332 C397 N334 0.0(19) . . . . ?
C396 N332 C397 C399 178.7(11) . . . . ?
C396 N333 C398 N334 1.9(19) . . . . ?
C396 N333 C398 C406 -173.9(11) . . . . ?
C396 C393 C392 C391 177.3(14) . . . . ?
C396 C393 C394 C395 -178.2(15) . . . . ?
C336 N312 C332 C333 -2(2) . . . . ?
C397 N332 C396 N333 -1.7(18) . . . . ?
C397 N332 C396 C393 177.5(11) . . . . ?
C397 N334 C398 N333 -3.4(19) . . . . ?
C397 N334 C398 C406 172.6(11) . . . . ?
C397 C399 C400 C401 -178.1(13) . . . . ?
C397 C399 C403 C402 -178.0(19) . . . . ?
C347 N318 C348 C349 5.3(18) . . . . ?
C342 N315 C344 N316 0.3(14) . . . . ?
C342 N315 C344 C352 -175.8(8) . . . . ?
C342 N314 C343 N316 3.2(14) . . . . ?
C342 N314 C343 C345 179.0(8) . . . . ?
C342 C339 C338 C337 179.8(12) . . . . ?
C342 C339 C340 C341 178.5(12) . . . . ?
N335 C404 C405 C406 2(3) . . . . ?
N335 C408 C407 C406 3(3) . . . . ?
C362 N320 C360 N321 3(2) . . . . ?
C362 N320 C360 C357 -175.0(12) . . . . ?
C362 N322 C361 N321 0(2) . . . . ?
C362 N322 C361 C363 -176.8(11) . . . . ?
C362 C370 C371 C372 -179.1(14) . . . . ?
C362 C370 C369 C368 179.0(13) . . . . ?
C352 C351 C350 N317 -3(2) . . . . ?
C309 C310 C311 N305 0(3) . . . . ?
C318 N306 C314 C315 0.5(18) . . . . ?
C318 C317 C316 C308 -173.8(9) . . . . ?
C318 C317 C316 C315 0.8(15) . . . . ?
C357 C356 C355 N319 2(2) . . . . ?
C360 N320 C362 N322 0(2) . . . . ?
C360 N320 C362 C370 -174.6(12) . . . . ?
C360 N321 C361 N322 3(2) . . . . ?
C360 N321 C361 C363 179.6(12) . . . . ?
C360 C357 C356 C355 -178.8(14) . . . . ?
C360 C357 C358 C359 178.6(14) . . . . ?
C319 N307 C323 C322 3(2) . . . . ?
C329 N311 C330 C331 -4(2) . . . . ?
C399 C400 C401 N336 -2(2) . . . . ?
C399 C403 C402 N336 -6(4) . . . . ?
C379 N328 C380 N326 1(2) . . . . ?
C379 N328 C380 C388 -174.7(12) . . . . ?
C379 N327 C378 N326 6(2) . . . . ?
C379 N327 C378 C375 -176.9(12) . . . . ?
C379 C381 C385 C384 177.9(14) . . . . ?
C379 C381 C382 C383 -175.5(16) . . . . ?
C312 N305 C311 C310 -2(3) . . . . ?
C312 N305 C311 Zn53 -176(2) . . . 6 ?
C363 C364 C365 N323 1(2) . . . . ?
C354 N317 C350 C351 2(2) . . . . ?
C322 C321 C324 N309 178.5(11) . . . . ?
C322 C321 C324 N308 -3.6(16) . . . . ?
C322 C321 C320 C319 0.9(19) . . . . ?
C328 C327 C325 N310 -170.5(12) . . . . ?
C328 C327 C325 N309 8.6(17) . . . . ?
C328 C327 C331 C330 -1(2) . . . . ?
C307 N304 C308 N302 3.2(15) . . . . ?
C307 N304 C308 C316 -174.0(9) . . . . ?
C307 N303 C306 N302 2.4(18) . . . . ?
C307 N303 C306 C303 -177.5(12) . . . . ?
C307 C309 C313 C312 -178.1(12) . . . . ?
C307 C309 C310 C311 177.1(17) . . . . ?
C313 C309 C307 N304 22.6(18) . . . . ?
C313 C309 C307 N303 -159.1(12) . . . . ?
C313 C309 C310 C311 4(3) . . . . ?
C364 C363 C367 C366 2(3) . . . . ?
C335 C334 C326 N310 11.6(17) . . . . ?
C335 C334 C326 N308 -164.8(12) . . . . ?
C335 C334 C333 C332 0.4(17) . . . . ?
C400 C399 C403 C402 4(3) . . . . ?
C393 C394 C395 N331 1(3) . . . . ?
C349 C345 C346 C347 0.3(15) . . . . ?
C349 C345 C343 N316 2.8(14) . . . . ?
C349 C345 C343 N314 -173.3(10) . . . . ?
C353 C352 C351 C350 4(2) . . . . ?
C398 N333 C396 N332 0.8(18) . . . . ?
C398 N333 C396 C393 -178.3(11) . . . . ?
C398 N334 C397 N332 2.3(19) . . . . ?
C398 N334 C397 C399 -176.4(11) . . . . ?
C398 C406 C407 C408 -176.9(15) . . . . ?
C398 C406 C405 C404 174.2(13) . . . . ?
C371 C370 C362 N320 -172.3(13) . . . . ?
C371 C370 C362 N322 12.5(19) . . . . ?
C371 C370 C369 C368 -2(2) . . . . ?
C7A C4A C5A C6A -178.1(10) . . . . ?
C7A C4A C5A C13A -0.1(13) . . . . ?
C7A C4A C3A C2A 178.2(9) . . . . ?
C7A C8A C9A C10A 5(3) . . . . ?
C356 C357 C360 N320 179.6(14) . . . . ?
C356 C357 C360 N321 1(2) . . . . ?
C356 C357 C358 C359 0(2) . . . . ?
C4A C7A C8A O2A 2(2) . . . . ?
C4A C7A C8A C9A -179.9(15) . . . . ?
C4A C7A C12A O3A -4(2) . . . . ?
C4A C7A C12A C11A 178.3(14) . . . . ?
C4A C5A C6A C1A 0.0 . . . . ?
C4A C5A C13A O1A 159.8(10) . . . . ?
C5A C4A C3A C2A 0.0 . . . . ?
C5A C6A C1A C2A 0.0 . . . . ?
C6A C5A C13A O1A -22.3(19) . . . . ?
C6A C1A C2A C3A 0.0 . . . . ?
C1A C2A C3A C4A 0.0 . . . . ?
C3A C4A C5A C6A 0.0 . . . . ?
C3A C4A C5A C13A 178.0(12) . . . . ?
C306 N302 C308 N304 -1.5(16) . . . . ?
C306 N302 C308 C316 175.7(9) . . . . ?
C306 N303 C307 N304 -0.4(19) . . . . ?
C306 N303 C307 C309 -178.4(11) . . . . ?
C306 C303 C304 C305 -176(2) . . . . ?
C306 C303 C302 C301 179.2(19) . . . . ?
C348 N318 C347 C346 -5.1(16) . . . . ?
C355 N319 C359 C358 4(2) . . . . ?
C375 C376 C377 N325 1(4) . . . . ?
C378 N327 C379 N328 -2.0(19) . . . . ?
C378 N327 C379 C381 -177.5(12) . . . . ?
C378 N326 C380 N328 2(2) . . . . ?
C378 N326 C380 C388 178.1(12) . . . . ?
C378 C375 C376 C377 179.3(19) . . . . ?
C378 C375 C374 C373 177.4(19) . . . . ?
C372 N324 C368 C369 3(2) . . . . ?
C368 N324 C372 C371 -3(2) . . . . ?
C388 C387 C386 N330 -9(4) . . . . ?
C303 C302 C301 N301 0(4) . . . . ?
C359 N319 C355 C356 -4(2) . . . . ?
N301 C305 C304 C303 -6(4) . . . . ?
C315 C316 C308 N304 -165.0(10) . . . . ?
C315 C316 C308 N302 17.6(15) . . . . ?
C338 C339 C342 N315 -158.1(11) . . . . ?
C338 C339 C342 N314 21.1(15) . . . . ?
C338 C339 C340 C341 0(2) . . . . ?
C391 N331 C395 C394 -1(3) . . . . ?
C341 N313 C337 C338 2(2) . . . . ?
C351 C352 C353 C354 -2.7(18) . . . . ?
C331 C327 C325 N310 9.0(19) . . . . ?
C331 C327 C325 N309 -171.8(12) . . . . ?
C331 C327 C328 C329 -1.5(19) . . . . ?
C323 N307 C319 C320 0(2) . . . . ?
C358 C357 C360 N320 1(2) . . . . ?
C358 C357 C360 N321 -177.3(14) . . . . ?
C358 C357 C356 C355 0(2) . . . . ?
C380 N328 C379 N327 -1.4(19) . . . . ?
C380 N328 C379 C381 174.2(12) . . . . ?
C380 N326 C378 N327 -6(2) . . . . ?
C380 N326 C378 C375 176.9(12) . . . . ?
C380 C388 C389 C390 178.1(15) . . . . ?
C380 C388 C387 C386 -174(2) . . . . ?
C314 N306 C318 C317 -1.6(15) . . . . ?
C381 C385 C384 N329 -1(2) . . . . ?
C381 C382 C383 N329 -4(3) . . . . ?
C369 C370 C362 N320 7(2) . . . . ?
C369 C370 C362 N322 -168.4(13) . . . . ?
C369 C370 C371 C372 2(2) . . . . ?
C340 C339 C342 N315 23.7(16) . . . . ?
C340 C339 C342 N314 -157.1(12) . . . . ?
C340 C339 C338 C337 -2(2) . . . . ?
C392 C393 C394 C395 1(2) . . . . ?
C390 N330 C386 C387 10(4) . . . . ?
C365 N323 C366 C367 -1(3) . . . . ?
C394 C393 C392 C391 -2(2) . . . . ?
C404 N335 C408 C407 -3(3) . . . . ?
C8A C7A C4A C5A -109.7(14) . . . . ?
C8A C7A C4A C3A 72.1(16) . . . . ?
C8A C7A C12A O3A 179.5(15) . . . . ?
C8A C7A C12A C11A 2(3) . . . . ?
C8A C9A C10A C11A -5(3) . . . . ?
C385 C381 C382 C383 2(3) . . . . ?
C408 N335 C404 C405 0(3) . . . . ?
C337 N313 C341 C340 -4(2) . . . . ?
C330 N311 C329 C328 1(2) . . . . ?
C389 C388 C380 N328 -15(2) . . . . ?
C389 C388 C380 N326 168.5(14) . . . . ?
C389 C388 C387 C386 3(3) . . . . ?
C401 N336 C402 C403 4(3) . . . . ?
C407 C406 C398 N333 -177.3(13) . . . . ?
C407 C406 C398 N334 6.5(19) . . . . ?
C407 C406 C405 C404 -2(2) . . . . ?
C12A C7A C4A C5A 73.6(16) . . . . ?
C12A C7A C4A C3A -104.6(14) . . . . ?
C12A C7A C8A O2A 178.8(15) . . . . ?
C12A C7A C8A C9A -3(3) . . . . ?
C12A C11A C10A C9A 3(3) . . . . ?
C405 C406 C398 N333 7(2) . . . . ?
C405 C406 C398 N334 -169.4(13) . . . . ?
C405 C406 C407 C408 -1(2) . . . . ?
C14A O2A C8A C7A 173.5(15) . . . . ?
C14A O2A C8A C9A -4(2) . . . . ?
C395 N331 C391 C392 0(2) . . . . ?
C376 C375 C378 N327 -162.4(17) . . . . ?
C376 C375 C378 N326 15(2) . . . . ?
C376 C375 C374 C373 -4(3) . . . . ?
C366 N323 C365 C364 1(2) . . . . ?
C305 N301 C301 C302 0(4) . . . . ?
C384 N329 C383 C382 3(3) . . . . ?
C304 C303 C302 C301 -2(3) . . . . ?
C403 C399 C400 C401 0(2) . . . . ?
C367 C363 C364 C365 -3(2) . . . . ?
C373 N325 C377 C376 1(3) . . . . ?
C377 N325 C373 C374 -5(3) . . . . ?
C302 C303 C304 C305 5(3) . . . . ?
C10A C11A C12A O3A -179.2(17) . . . . ?
C10A C11A C12A C7A -1(3) . . . . ?
C13A C5A C6A C1A -177.9(12) . . . . ?
C350 N317 C354 C353 -1.4(19) . . . . ?
C301 N301 C305 C304 3(4) . . . . ?
C382 C381 C385 C384 0(2) . . . . ?
C374 C375 C378 N327 16(2) . . . . ?
C374 C375 C378 N326 -166.4(16) . . . . ?
C374 C375 C376 C377 0(3) . . . . ?
C402 N336 C401 C400 0(3) . . . . ?
C310 C309 C307 N304 -150.5(15) . . . . ?
C310 C309 C307 N303 27.7(19) . . . . ?
C310 C309 C313 C312 -5(2) . . . . ?
C383 N329 C384 C385 -1(3) . . . . ?
C311 N305 C312 C313 1(2) . . . . ?
C387 C388 C380 N328 162.0(18) . . . . ?
C387 C388 C380 N326 -14(2) . . . . ?
C387 C388 C389 C390 1(3) . . . . ?
C386 N330 C390 C389 -6(3) . . . . ?
Zn32 N306 C318 C317 172.8(8) . . . . ?
Zn32 N306 C314 C315 -174.1(10) . . . . ?
Zn32 N307 C319 C320 -175.1(11) . . . . ?
Zn32 N307 C323 C322 177.2(11) . . . . ?
Zn46 N318 C347 C346 169.2(8) . . . . ?
Zn46 N318 C348 C349 -169.2(11) . . . . ?
Zn46 N319 C355 C356 167.8(12) . . . . ?
Zn46 N319 C359 C358 -168.5(13) . . . . ?
Zn33 N305 C312 C313 176.0(11) 6 . . . ?
Zn33 N305 C311 C310 -177.5(17) 6 . . . ?
Zn33 N311 C329 C328 174.7(11) . . . . ?
Zn33 N311 C330 C331 -177.3(14) . . . . ?
Zn41 N335 C404 C405 178.7(13) 8_465 . . . ?
Zn41 N335 C408 C407 178.5(14) 8_465 . . . ?
Zn41 N301 C305 C304 -177(2) . . . . ?
Zn41 N301 C301 C302 180(2) . . . . ?
Zn47 N324 C372 C371 177.8(13) . . . . ?
Zn47 N324 C368 C369 -178.0(12) . . . . ?
Zn47 N325 C373 C374 169.9(18) . . . . ?
Zn47 N325 C377 C376 -174.1(18) . . . . ?
Zn48 N336 C401 C400 179.4(13) 6_575 . . . ?
Zn48 N336 C402 C403 -175.3(18) 6_575 . . . ?
Zn48 N329 C384 C385 -171.3(12) . . . . ?
Zn48 N329 C383 C382 175.6(16) . . . . ?
Zn45 N323 C365 C364 -178.4(12) 6_565 . . . ?
Zn45 N323 C366 C367 177.8(19) 6_565 . . . ?
Zn45 N317 C354 C353 -167.2(11) . . . . ?
Zn45 N317 C350 C351 170.0(14) . . . . ?
Zn44 N312 C332 C333 179.9(10) . . . . ?
Zn44 N312 C336 C335 177.9(12) . . . . ?
Zn44 N313 C341 C340 176.7(12) . . . . ?
Zn44 N313 C337 C338 -178.4(12) . . . . ?
Zn49 N331 C391 C392 173.7(12) . . . . ?
Zn49 N331 C395 C394 -174.8(14) . . . . ?
Zn49 N330 C390 C389 -178.5(13) . . . . ?
Zn49 N330 C386 C387 -177(2) . . . . ?
Zn53 N305 C312 C313 -172(3) 6 . . . ?
Zn53 N305 C311 C310 175(3) 6 . . . ?
Zn53 N311 C329 C328 -166.0(18) . . . . ?
Zn53 N311 C330 C331 160(2) . . . . ?
Zn51 N335 C404 C405 173.8(15) 8_465 . . . ?
Zn51 N335 C408 C407 -174.7(15) 8_465 . . . ?
Zn51 N301 C305 C304 177(3) . . . . ?
Zn51 N301 C301 C302 -172(2) . . . . ?
Zn57 N324 C372 C371 -172.4(16) . . . . ?
Zn57 N324 C368 C369 175.0(15) . . . . ?
Zn57 N325 C373 C374 180(2) . . . . ?
Zn57 N325 C377 C376 175(2) . . . . ?
Zn58 N336 C401 C400 154.2(18) 6_575 . . . ?
Zn58 N336 C402 C403 -143(2) 6_575 . . . ?
Zn58 N329 C384 C385 -162(3) . . . . ?
Zn58 N329 C383 C382 175(2) . . . . ?
Zn54 N312 C332 C333 165.1(17) . . . . ?
Zn54 N312 C336 C335 -159(2) . . . . ?
Zn54 N313 C341 C340 166.1(19) . . . . ?
Zn54 N313 C337 C338 -171.8(17) . . . . ?
Zn55 N323 C365 C364 -166.8(13) 6_565 . . . ?
Zn55 N323 C366 C367 167(2) 6_565 . . . ?
Zn55 N317 C354 C353 -175.3(16) . . . . ?
Zn55 N317 C350 C351 175.5(18) . . . . ?
C15A O3A C12A C7A 177.2(18) . . . . ?
C15A O3A C12A C11A -5(3) . . . . ?
C3B C4B C5B C6B -4(5) . . . . ?
C3B C4B C5B C13B -178(3) . . . . ?
C3B C4B C7B C8B -77(3) . . . . ?
C3B C4B C7B C12B 104(3) . . . . ?
C4B C3B C2B C1B 0(2) . . . . ?
C4B C5B C6B C1B 6(5) . . . . ?
C4B C5B C13B O1B -76(7) . . . . ?
C4B C7B C8B C9B -176(3) . . . . ?
C4B C7B C8B O2B 0(4) . . . . ?
C4B C7B C12B C11B 176(3) . . . . ?
C4B C7B C12B O3B -1(4) . . . . ?
C5B C4B C7B C8B 103(3) . . . . ?
C5B C4B C7B C12B -75(4) . . . . ?
C5B C6B C1B C2B -5(4) . . . . ?
C6B C5B C13B O1B 110(7) . . . . ?
C6B C1B C2B C3B 2(2) . . . . ?
C9B C10B C11B C12B 0(3) . . . . ?
C10B C9B C8B C7B -2(3) . . . . ?
C10B C9B C8B O2B -178(3) . . . . ?
C10B C11B C12B C7B 1(4) . . . . ?
C10B C11B C12B O3B 178(3) . . . . ?
C2B C3B C4B C5B 0(4) . . . . ?
C2B C3B C4B C7B -179(2) . . . . ?
C7B C4B C5B C6B 176(3) . . . . ?
C7B C4B C5B C13B 2(5) . . . . ?
C8B C9B C10B C11B 1(2) . . . . ?
C8B C7B C12B C11B -2(3) . . . . ?
C8B C7B C12B O3B -179(3) . . . . ?
C810 C811 C812 C807 56(4) . . . . ?
C811 C810 C809 C808 56(4) . . . . ?
C811 C812 C807 C808 -54(4) . . . . ?
C812 C807 C808 C809 55(4) . . . . ?
C807 C808 C809 C810 -55(4) . . . . ?
C809 C810 C811 C812 -58(4) . . . . ?
C1 C8 C9 C10 55(5) . . . . ?
C8 C1 C12 C11 59(5) . . . . ?
C8 C9 C10 C11 -53(5) . . . . ?
C9 C10 C11 C12 53(5) . . . . ?
C10 C11 C12 C1 -57(5) . . . . ?
C12 C1 C8 C9 -58(5) . . . . ?
C813 C818 C817 C816 58(4) . . . . ?
C818 C813 C814 C815 59(3) . . . . ?
C818 C817 C816 C815 -55(4) . . . . ?
C817 C816 C815 C814 55(4) . . . . ?
C816 C815 C814 C813 -58(4) . . . . ?
C814 C813 C818 C817 -59(4) . . . . ?
C823 C822 C821 C820 48(5) . . . . ?
C822 C823 C824 C819 38(7) . . . . ?
C822 C821 C820 C819 -51(5) . . . . ?
C821 C820 C819 C824 47(6) . . . . ?
C820 C819 C824 C823 -40(6) . . . . ?
C824 C823 C822 C821 -42(6) . . . . ?
C12B C7B C8B C9B 3(3) . . . . ?
C12B C7B C8B O2B 179(2) . . . . ?
C13B C5B C6B C1B -179(4) . . . . ?
C830 C829 C828 C827 60(3) . . . . ?
C829 C830 C825 C826 55(4) . . . . ?
C829 C828 C827 C826 -61(4) . . . . ?
C828 C827 C826 C825 57(4) . . . . ?
C827 C826 C825 C830 -55(4) . . . . ?
C825 C830 C829 C828 -58(3) . . . . ?
C14B O2B C8B C9B -10(8) . . . . ?
C14B O2B C8B C7B 173(7) . . . . ?
C15B O3B C12B C7B -179(5) . . . . ?
C15B O3B C12B C11B 5(7) . . . . ?
C804 C803 C802 C801 59(4) . . . . ?
C803 C804 C805 C806 56(4) . . . . ?
C803 C802 C801 C806 -54(4) . . . . ?
C802 C801 C806 C805 51(4) . . . . ?
C801 C806 C805 C804 -51(4) . . . . ?
C805 C804 C803 C802 -60(4) . . . . ?
C831 C836 C835 C834 54(5) . . . . ?
C836 C831 C832 C833 50(5) . . . . ?
C836 C835 C834 C833 -57(4) . . . . ?
C835 C834 C833 C832 56(4) . . . . ?
C834 C833 C832 C831 -53(5) . . . . ?
C832 C831 C836 C835 -50(5) . . . . ?

loop_
_exptl_oxdiff_crystal_face_indexfrac_h
_exptl_oxdiff_crystal_face_indexfrac_k
_exptl_oxdiff_crystal_face_indexfrac_l
_exptl_oxdiff_crystal_face_x
_exptl_oxdiff_crystal_face_y
_exptl_oxdiff_crystal_face_z
-0.9998 -0.0000 -1.0000 0.0074 0.0356 -0.0273
0.0001 0.9999 0.0002 0.0116 0.0606 0.0823
-1.9997 -0.9999 -2.0002 0.0032 0.0107 -0.1369
1.9996 -1.9997 0.9996 -0.0166 -0.1692 -0.1304
2.0001 0.0000 -1.0005 0.0494 -0.0012 -0.0061
-2.0001 -0.0000 1.0005 -0.0494 0.0012 0.0061
2.0000 0.9999 -0.0001 0.0396 0.0360 0.0965
0.0001 -0.0000 -1.0002 0.0214 0.0234 -0.0202
-0.0001 0.0000 1.0002 -0.0214 -0.0234 0.0202
1.0000 0.0000 -0.0001 0.0140 -0.0123 0.0071
-1.0000 -0.0000 0.0001 -0.0140 0.0123 -0.0071
-1.9997 0.9998 -0.9997 0.0050 0.1085 0.0480
1.9998 -0.9998 -0.0004 0.0164 -0.0852 -0.0682
-1.9998 0.9998 0.0004 -0.0164 0.0852 0.0682
1.9997 0.9999 2.0002 -0.0032 -0.0107 0.1369
